data_7018360
loop_
_publ_author_name
'Femoni, Cristina'
'Iapalucci, Maria Carmela'
'Longoni, Giuliano'
'Zacchini, Stefano'
'Fedi, Serena'
'Fabrizi de Biani, Fabrizia'

_publ_section_title
;
 Nickel poly-acetylide carbonyl clusters: structural features, bonding and
 electrochemical behaviour.
;
_journal_issue 15
_journal_name_full 'Dalton transactions (Cambridge, England : 2003)'
_journal_page_first 4649
_journal_page_last 4663
_journal_paper_doi 10.1039/c2dt11806h
_journal_volume 41
_journal_year 2012
_chemical_formula_sum 'C81 H98 N4 Ni25 O35'
_chemical_formula_weight 3155.38
_chemical_name_systematic
;
?
;
_space_group_IT_number 13
_symmetry_cell_setting monoclinic
_symmetry_space_group_name_Hall '-P 2yac'
_symmetry_space_group_name_H-M 'P 1 2/n 1'
_atom_sites_solution_hydrogens geom
_atom_sites_solution_primary direct
_atom_sites_solution_secondary difmap
_audit_creation_method SHELXL-97
_cell_angle_alpha 90.00
_cell_angle_beta 91.4890(10)
_cell_angle_gamma 90.00
_cell_formula_units_Z 2
_cell_length_a 17.2678(8)
_cell_length_b 14.1381(6)
_cell_length_c 22.0522(10)
_cell_measurement_reflns_used 9924
_cell_measurement_temperature 293(2)
_cell_measurement_theta_max 24.3095
_cell_measurement_theta_min 2.343
_cell_volume 5381.9(4)
_computing_structure_refinement 'SHELXL-97 (Sheldrick, 1997)'
_computing_structure_solution 'SHELXS-97 (Sheldrick, 1990)'
_diffrn_ambient_temperature 293(2)
_diffrn_measured_fraction_theta_full 0.999
_diffrn_measured_fraction_theta_max 0.999
_diffrn_measurement_device_type 'CCD area detector'
_diffrn_measurement_method 'phi and omega scans'
_diffrn_radiation_monochromator graphite
_diffrn_radiation_source 'fine-focus sealed tube'
_diffrn_radiation_type MoK\a
_diffrn_radiation_wavelength 0.71073
_diffrn_reflns_av_R_equivalents 0.0680
_diffrn_reflns_av_sigmaI/netI 0.0539
_diffrn_reflns_limit_h_max 21
_diffrn_reflns_limit_h_min -21
_diffrn_reflns_limit_k_max 17
_diffrn_reflns_limit_k_min -17
_diffrn_reflns_limit_l_max 27
_diffrn_reflns_limit_l_min -27
_diffrn_reflns_number 55055
_diffrn_reflns_theta_full 26.00
_diffrn_reflns_theta_max 26.00
_diffrn_reflns_theta_min 1.44
_exptl_absorpt_coefficient_mu 4.328
_exptl_absorpt_correction_T_max 0.6247
_exptl_absorpt_correction_T_min 0.4935
_exptl_absorpt_correction_type empirical
_exptl_crystal_colour dark-brown
_exptl_crystal_density_diffrn 1.947
_exptl_crystal_density_method 'not measured'
_exptl_crystal_description prism
_exptl_crystal_F_000 3184
_exptl_crystal_size_max 0.19
_exptl_crystal_size_mid 0.15
_exptl_crystal_size_min 0.12
_refine_diff_density_max 0.878
_refine_diff_density_min -0.526
_refine_diff_density_rms 0.102
_refine_ls_extinction_method none
_refine_ls_goodness_of_fit_ref 1.000
_refine_ls_hydrogen_treatment constr
_refine_ls_matrix_type full
_refine_ls_number_parameters 624
_refine_ls_number_reflns 10574
_refine_ls_number_restraints 114
_refine_ls_restrained_S_all 1.040
_refine_ls_R_factor_all 0.0893
_refine_ls_R_factor_gt 0.0417
_refine_ls_shift/su_max 0.001
_refine_ls_shift/su_mean 0.000
_refine_ls_structure_factor_coef Fsqd
_refine_ls_weighting_details 'calc w=1/[\s^2^(Fo^2^)+(0.0421P)^2^+9.5882P] where P=(Fo^2^+2Fc^2^)/3'
_refine_ls_weighting_scheme calc
_refine_ls_wR_factor_gt 0.0873
_refine_ls_wR_factor_ref 0.1089
_reflns_number_gt 6456
_reflns_number_total 10574
_reflns_threshold_expression >2sigma(I)
_cod_data_source_file c2dt11806h.txt
_cod_data_source_block p2n
_cod_original_sg_symbol_H-M P2/n
_cod_database_code 7018360

loop_
_symmetry_equiv_pos_as_xyz
'x, y, z'
'-x+1/2, y, -z+1/2'
'-x, -y, -z'
'x-1/2, -y, z-1/2'

loop_
_atom_site_label
_atom_site_type_symbol
_atom_site_fract_x
_atom_site_fract_y
_atom_site_fract_z
_atom_site_U_iso_or_equiv
_atom_site_adp_type
_atom_site_occupancy
_atom_site_symmetry_multiplicity
_atom_site_calc_flag
_atom_site_refinement_flags
Ni1 Ni 0.7500 0.28050(7) 0.7500 0.0327(2) Uani 1 2 d S
Ni2 Ni 0.83645(5) 0.28914(5) 0.64851(3) 0.0387(2) Uani 1 1 d .
Ni3 Ni 0.61887(4) 0.27183(5) 0.67842(3) 0.03808(19) Uani 1 1 d .
Ni4 Ni 0.73577(4) 0.14185(6) 0.66312(4) 0.0391(2) Uani 1 1 d .
Ni5 Ni 0.71974(4) 0.41522(6) 0.66489(3) 0.03651(19) Uani 1 1 d .
Ni6 Ni 0.94797(4) 0.38137(6) 0.72234(4) 0.0414(2) Uani 1 1 d .
Ni7 Ni 0.94775(5) 0.18452(6) 0.72328(4) 0.0434(2) Uani 1 1 d .
Ni8 Ni 0.82821(5) 0.52675(6) 0.73737(4) 0.0404(2) Uani 1 1 d .
Ni9 Ni 0.57679(5) 0.44388(6) 0.67681(4) 0.0441(2) Uani 1 1 d .
Ni10 Ni 0.82999(5) 0.03364(6) 0.73971(4) 0.0446(2) Uani 1 1 d .
Ni11 Ni 0.85442(5) 0.46520(6) 0.63660(4) 0.0443(2) Uani 1 1 d .
Ni12 Ni 0.87663(5) 0.11922(6) 0.63605(4) 0.0465(2) Uani 1 1 d .
Ni13 Ni 0.59572(5) 0.09563(6) 0.67308(4) 0.0472(2) Uani 1 1 d .
C1 C 0.6557(3) 0.3861(4) 0.7319(3) 0.0328(13) Uani 1 1 d .
C2 C 0.8267(3) 0.3868(4) 0.7073(3) 0.0333(13) Uani 1 1 d .
C3 C 0.6573(3) 0.1740(4) 0.7302(3) 0.0379(14) Uani 1 1 d .
C4 C 0.8282(3) 0.1749(4) 0.7080(3) 0.0354(14) Uani 1 1 d .
C5 C 0.5220(4) 0.0840(5) 0.6202(4) 0.068(2) Uani 1 1 d .
C6 C 0.5687(4) 0.2944(5) 0.6092(3) 0.0567(19) Uani 1 1 d .
C7 C 0.5499(4) 0.5182(5) 0.6161(3) 0.0543(18) Uani 1 1 d .
C8 C 0.7213(4) 0.4572(6) 0.5905(3) 0.060(2) Uani 1 1 d .
C9 C 0.8293(4) 0.6222(5) 0.7879(3) 0.0591(19) Uani 1 1 d .
C10 C 0.8490(4) 0.5914(5) 0.6644(3) 0.0496(17) Uani 1 1 d .
C11 C 1.0124(4) 0.3704(5) 0.6632(3) 0.0555(19) Uani 1 1 d .
C12 C 1.0368(5) 0.2021(6) 0.7613(4) 0.068(2) Uani 1 1 d .
C13 C 0.9838(4) 0.1354(5) 0.6491(3) 0.0541(18) Uani 1 1 d .
C14 C 0.8047(5) -0.0622(6) 0.6922(4) 0.067(2) Uani 1 1 d .
C15 C 0.6989(5) 0.0884(6) 0.5971(4) 0.071(2) Uani 1 1 d .
C16 C 0.8726(4) 0.0449(5) 0.5746(3) 0.060(2) Uani 1 1 d .
C17 C 0.8562(6) 0.2649(6) 0.5734(4) 0.086(3) Uani 1 1 d .
C18 C 0.8921(4) 0.4811(5) 0.5656(3) 0.064(2) Uani 1 1 d .
C19 C 0.4837(4) 0.4342(5) 0.7182(3) 0.0567(19) Uani 1 1 d .
C20 C 0.8914(4) -0.0301(5) 0.7990(3) 0.0532(18) Uani 1 1 d .
O5 O 0.4715(4) 0.0760(5) 0.5850(3) 0.116(2) Uani 1 1 d U
O6 O 0.5384(4) 0.2983(4) 0.5623(3) 0.091(2) Uani 1 1 d .
O7 O 0.5309(4) 0.5678(5) 0.5783(3) 0.100(2) Uani 1 1 d .
O8 O 0.7103(4) 0.4815(5) 0.5410(3) 0.0971(19) Uani 1 1 d U
O9 O 0.8308(4) 0.6868(4) 0.8190(3) 0.096(2) Uani 1 1 d .
O10 O 0.8552(3) 0.6674(4) 0.6454(2) 0.0747(16) Uani 1 1 d .
O11 O 1.0560(3) 0.3650(5) 0.6250(3) 0.0896(19) Uani 1 1 d .
O12 O 1.0969(3) 0.2100(5) 0.7832(3) 0.102(2) Uani 1 1 d .
O13 O 1.0420(3) 0.1215(4) 0.6248(3) 0.0813(17) Uani 1 1 d .
O14 O 0.7911(4) -0.1245(4) 0.6610(3) 0.100(2) Uani 1 1 d .
O15 O 0.6878(4) 0.0532(5) 0.5501(3) 0.108(2) Uani 1 1 d U
O16 O 0.8708(4) -0.0048(5) 0.5338(3) 0.102(2) Uani 1 1 d U
O17 O 0.8669(5) 0.2655(5) 0.5220(3) 0.118(2) Uani 1 1 d U
O18 O 0.9145(4) 0.4945(5) 0.5178(3) 0.106(2) Uani 1 1 d U
O19 O 0.4181(3) 0.4516(4) 0.7111(3) 0.0847(17) Uani 1 1 d U
O20 O 0.9125(3) -0.1058(4) 0.8125(2) 0.0776(16) Uani 1 1 d .
N1 N 0.0716(3) 0.7922(4) 0.6808(3) 0.0624(16) Uani 1 1 d D
C101 C 0.0179(6) 0.7565(7) 0.7273(4) 0.101(3) Uani 1 1 d DU
H10A H -0.0226 0.7201 0.7069 0.122 Uiso 1 1 calc R
H10B H -0.0065 0.8103 0.7462 0.122 Uiso 1 1 calc R
C102 C 0.0549(7) 0.6955(8) 0.7766(5) 0.130(4) Uani 1 1 d DU
H10C H 0.0162 0.6770 0.8048 0.196 Uiso 1 1 calc R
H10D H 0.0949 0.7308 0.7975 0.196 Uiso 1 1 calc R
H10E H 0.0769 0.6401 0.7587 0.196 Uiso 1 1 calc R
C103 C 0.1339(4) 0.8522(6) 0.7085(4) 0.083(2) Uani 1 1 d DU
H10F H 0.1674 0.8728 0.6764 0.099 Uiso 1 1 calc R
H10G H 0.1648 0.8130 0.7359 0.099 Uiso 1 1 calc R
C104 C 0.1083(6) 0.9391(6) 0.7432(4) 0.097(3) Uani 1 1 d DU
H10H H 0.1530 0.9722 0.7589 0.146 Uiso 1 1 calc R
H10I H 0.0765 0.9201 0.7761 0.146 Uiso 1 1 calc R
H10J H 0.0791 0.9801 0.7164 0.146 Uiso 1 1 calc R
C105 C 0.0212(5) 0.8477(7) 0.6379(4) 0.097(3) Uani 1 1 d DU
H10K H -0.0029 0.8984 0.6603 0.116 Uiso 1 1 calc R
H10L H -0.0199 0.8067 0.6226 0.116 Uiso 1 1 calc R
C106 C 0.0615(6) 0.8906(7) 0.5840(4) 0.116(3) Uani 1 1 d DU
H10M H 0.0244 0.9243 0.5591 0.175 Uiso 1 1 calc R
H10N H 0.0846 0.8412 0.5607 0.175 Uiso 1 1 calc R
H10O H 0.1011 0.9335 0.5983 0.175 Uiso 1 1 calc R
C107 C 0.1109(5) 0.7127(5) 0.6487(4) 0.084(2) Uani 1 1 d DU
H10P H 0.1440 0.6795 0.6778 0.101 Uiso 1 1 calc R
H10Q H 0.1440 0.7396 0.6182 0.101 Uiso 1 1 calc R
C108 C 0.0573(5) 0.6414(6) 0.6180(4) 0.096(3) Uani 1 1 d DU
H10R H 0.0874 0.5938 0.5986 0.144 Uiso 1 1 calc R
H10S H 0.0249 0.6730 0.5883 0.144 Uiso 1 1 calc R
H10T H 0.0254 0.6124 0.6479 0.144 Uiso 1 1 calc R
N2 N 0.2766(3) 0.2349(4) 0.5330(2) 0.0543(15) Uani 1 1 d D
C201 C 0.2015(4) 0.2843(6) 0.5395(4) 0.080(2) Uani 1 1 d DU
H20A H 0.2083 0.3498 0.5278 0.096 Uiso 1 1 calc R
H20B H 0.1889 0.2839 0.5821 0.096 Uiso 1 1 calc R
C202 C 0.1325(4) 0.2452(6) 0.5037(4) 0.082(2) Uani 1 1 d DU
H20C H 0.0875 0.2826 0.5116 0.123 Uiso 1 1 calc R
H20D H 0.1234 0.1809 0.5157 0.123 Uiso 1 1 calc R
H20E H 0.1429 0.2472 0.4612 0.123 Uiso 1 1 calc R
C203 C 0.3355(4) 0.2785(5) 0.5762(3) 0.071(2) Uani 1 1 d DU
H20F H 0.3821 0.2402 0.5759 0.085 Uiso 1 1 calc R
H20G H 0.3154 0.2756 0.6168 0.085 Uiso 1 1 calc R
C204 C 0.3580(5) 0.3806(5) 0.5631(4) 0.082(2) Uani 1 1 d DU
H20H H 0.3952 0.4017 0.5933 0.123 Uiso 1 1 calc R
H20I H 0.3127 0.4200 0.5643 0.123 Uiso 1 1 calc R
H20J H 0.3801 0.3844 0.5237 0.123 Uiso 1 1 calc R
C205 C 0.2708(5) 0.1325(5) 0.5489(4) 0.088(3) Uani 1 1 d DU
H20K H 0.3214 0.1040 0.5442 0.105 Uiso 1 1 calc R
H20L H 0.2356 0.1027 0.5197 0.105 Uiso 1 1 calc R
C206 C 0.2435(6) 0.1092(7) 0.6121(4) 0.111(3) Uani 1 1 d DU
H20M H 0.2409 0.0418 0.6169 0.167 Uiso 1 1 calc R
H20N H 0.1931 0.1360 0.6175 0.167 Uiso 1 1 calc R
H20O H 0.2793 0.1351 0.6417 0.167 Uiso 1 1 calc R
C207 C 0.3017(5) 0.2412(7) 0.4689(3) 0.085(3) Uani 1 1 d DU
H20P H 0.3006 0.3071 0.4568 0.103 Uiso 1 1 calc R
H20Q H 0.2640 0.2080 0.4434 0.103 Uiso 1 1 calc R
C208 C 0.3816(5) 0.2016(7) 0.4561(4) 0.094(3) Uani 1 1 d DU
H20R H 0.3925 0.2103 0.4140 0.141 Uiso 1 1 calc R
H20S H 0.3829 0.1354 0.4657 0.141 Uiso 1 1 calc R
H20T H 0.4199 0.2342 0.4806 0.141 Uiso 1 1 calc R
O300 O 0.7086(6) 0.1698(7) 0.3788(5) 0.173(4) Uiso 1 1 d D
C301 C 0.6803(9) 0.3029(10) 0.4391(7) 0.207(6) Uiso 1 1 d DU
H30A H 0.7296 0.3257 0.4262 0.310 Uiso 1 1 calc R
H30B H 0.6797 0.3016 0.4826 0.310 Uiso 1 1 calc R
H30C H 0.6400 0.3441 0.4239 0.310 Uiso 1 1 calc R
C302 C 0.6672(8) 0.2060(9) 0.4151(6) 0.155(5) Uiso 1 1 d DU
C303 C 0.5926(7) 0.1582(9) 0.4300(6) 0.152(4) Uiso 1 1 d DU
H30D H 0.5894 0.0984 0.4096 0.227 Uiso 1 1 calc R
H30E H 0.5499 0.1974 0.4170 0.227 Uiso 1 1 calc R
H30F H 0.5908 0.1484 0.4730 0.227 Uiso 1 1 calc R
O400 O 0.2500 0.5961(11) 0.7500 0.209(7) Uiso 1 2 d SD
C401 C 0.2292(8) 0.4604(9) 0.6943(5) 0.157(5) Uiso 1 1 d DU
H40A H 0.2177 0.5050 0.6625 0.235 Uiso 1 1 calc R
H40B H 0.1844 0.4218 0.7008 0.235 Uiso 1 1 calc R
H40C H 0.2716 0.4210 0.6828 0.235 Uiso 1 1 calc R
C402 C 0.2500 0.5110(12) 0.7500 0.132(5) Uiso 1 2 d SDU

loop_
_atom_site_aniso_label
_atom_site_aniso_U_11
_atom_site_aniso_U_22
_atom_site_aniso_U_33
_atom_site_aniso_U_23
_atom_site_aniso_U_13
_atom_site_aniso_U_12
Ni1 0.0298(6) 0.0297(6) 0.0387(6) 0.000 0.0016(5) 0.000
Ni2 0.0452(5) 0.0332(4) 0.0379(4) -0.0029(4) 0.0059(4) 0.0014(4)
Ni3 0.0385(4) 0.0346(4) 0.0409(4) 0.0013(4) -0.0033(3) -0.0013(4)
Ni4 0.0350(4) 0.0399(5) 0.0426(5) -0.0044(4) 0.0016(4) -0.0010(4)
Ni5 0.0329(4) 0.0390(5) 0.0378(4) 0.0041(4) 0.0029(3) 0.0003(3)
Ni6 0.0327(4) 0.0453(5) 0.0465(5) -0.0058(4) 0.0062(4) 0.0008(4)
Ni7 0.0341(4) 0.0443(5) 0.0518(5) -0.0031(4) 0.0021(4) -0.0005(4)
Ni8 0.0444(5) 0.0324(4) 0.0446(5) -0.0027(4) 0.0033(4) -0.0001(4)
Ni9 0.0342(4) 0.0486(5) 0.0496(5) 0.0125(4) 0.0010(4) 0.0054(4)
Ni10 0.0474(5) 0.0319(5) 0.0545(5) -0.0031(4) 0.0023(4) -0.0008(4)
Ni11 0.0513(5) 0.0386(5) 0.0436(5) 0.0012(4) 0.0134(4) -0.0059(4)
Ni12 0.0426(5) 0.0448(5) 0.0524(5) -0.0138(4) 0.0078(4) 0.0027(4)
Ni13 0.0448(5) 0.0380(5) 0.0582(6) -0.0025(4) -0.0090(4) -0.0074(4)
C1 0.027(3) 0.033(3) 0.039(3) 0.001(3) -0.001(3) 0.002(3)
C2 0.031(3) 0.030(3) 0.039(3) -0.004(3) 0.005(3) -0.003(3)
C3 0.032(3) 0.032(3) 0.050(4) 0.003(3) 0.005(3) -0.005(3)
C4 0.032(3) 0.025(3) 0.049(4) -0.003(3) 0.004(3) 0.000(3)
C5 0.059(5) 0.057(5) 0.086(6) -0.009(4) -0.024(4) -0.009(4)
C6 0.060(5) 0.046(4) 0.063(5) 0.001(4) -0.012(4) -0.009(4)
C7 0.056(5) 0.051(4) 0.055(4) 0.007(4) -0.007(4) 0.005(4)
C8 0.053(5) 0.079(6) 0.050(4) 0.020(4) 0.007(4) 0.009(4)
C9 0.065(5) 0.044(4) 0.068(5) -0.005(4) 0.002(4) -0.005(4)
C10 0.055(4) 0.037(4) 0.057(4) 0.000(3) 0.006(3) -0.003(3)
C11 0.043(4) 0.059(5) 0.065(5) -0.011(4) 0.011(4) -0.001(3)
C12 0.056(5) 0.075(6) 0.074(6) -0.002(4) 0.000(4) 0.000(4)
C13 0.046(4) 0.057(5) 0.060(5) -0.007(4) 0.016(4) -0.001(3)
C14 0.070(5) 0.046(5) 0.084(6) -0.005(4) 0.006(4) 0.000(4)
C15 0.065(5) 0.080(6) 0.068(5) -0.029(5) -0.012(4) 0.002(4)
C16 0.065(5) 0.053(5) 0.063(5) -0.027(4) 0.015(4) -0.006(4)
C17 0.158(9) 0.061(5) 0.041(4) -0.005(4) 0.030(5) 0.007(6)
C18 0.070(5) 0.066(5) 0.057(5) 0.001(4) 0.026(4) -0.008(4)
C19 0.032(4) 0.072(5) 0.066(5) 0.007(4) 0.001(3) 0.004(4)
C20 0.058(4) 0.041(4) 0.061(5) -0.002(4) 0.008(4) 0.014(4)
O5 0.107(4) 0.111(4) 0.128(4) -0.008(3) -0.042(4) -0.004(3)
O6 0.113(5) 0.086(4) 0.070(4) 0.000(3) -0.049(4) 0.004(4)
O7 0.114(5) 0.100(5) 0.086(4) 0.052(4) -0.015(4) 0.017(4)
O8 0.092(4) 0.126(4) 0.073(3) 0.030(3) -0.002(3) 0.003(3)
O9 0.122(5) 0.056(4) 0.108(5) -0.043(4) -0.006(4) -0.003(4)
O10 0.104(4) 0.044(3) 0.078(4) 0.006(3) 0.022(3) -0.003(3)
O11 0.067(4) 0.119(5) 0.085(4) -0.010(4) 0.036(3) -0.001(4)
O12 0.050(4) 0.135(6) 0.119(5) -0.005(4) -0.028(4) -0.007(4)
O13 0.053(3) 0.103(5) 0.089(4) -0.023(3) 0.025(3) 0.000(3)
O14 0.140(6) 0.054(4) 0.107(5) -0.031(4) 0.000(4) -0.015(4)
O15 0.095(4) 0.135(4) 0.093(4) -0.042(3) -0.007(3) 0.002(3)
O16 0.109(4) 0.099(4) 0.097(4) -0.043(3) 0.012(3) -0.003(3)
O17 0.169(5) 0.098(4) 0.087(4) -0.001(3) 0.030(4) 0.009(4)
O18 0.117(4) 0.114(4) 0.089(4) 0.007(3) 0.036(3) -0.013(3)
O19 0.052(3) 0.116(4) 0.086(3) 0.021(3) 0.005(3) 0.011(3)
O20 0.100(4) 0.046(3) 0.087(4) 0.004(3) -0.002(3) 0.017(3)
N1 0.052(4) 0.061(4) 0.075(4) -0.006(3) 0.012(3) -0.003(3)
C101 0.117(8) 0.098(7) 0.090(6) -0.023(5) 0.033(6) -0.033(6)
C102 0.164(9) 0.119(8) 0.110(8) 0.005(6) 0.032(7) -0.037(7)
C103 0.080(6) 0.072(5) 0.096(6) -0.012(5) 0.007(5) -0.015(5)
C104 0.109(7) 0.077(6) 0.106(6) -0.021(5) -0.003(5) -0.008(5)
C105 0.101(7) 0.099(7) 0.091(6) -0.010(5) 0.000(5) 0.038(6)
C106 0.151(8) 0.106(7) 0.092(7) 0.004(6) 0.009(6) 0.040(6)
C107 0.083(6) 0.065(5) 0.106(6) -0.021(5) 0.016(5) 0.008(4)
C108 0.100(6) 0.076(6) 0.113(7) -0.032(5) 0.018(5) 0.003(5)
N2 0.059(4) 0.060(4) 0.044(3) -0.005(3) -0.006(3) 0.008(3)
C201 0.076(5) 0.095(6) 0.069(5) -0.006(5) -0.005(4) 0.020(5)
C202 0.068(5) 0.098(6) 0.080(5) -0.006(5) -0.008(4) 0.010(5)
C203 0.072(5) 0.078(5) 0.061(5) 0.001(4) -0.011(4) -0.002(4)
C204 0.091(6) 0.078(5) 0.078(5) -0.003(5) -0.010(4) -0.006(5)
C205 0.069(5) 0.083(6) 0.110(7) 0.013(5) -0.006(5) -0.004(5)
C206 0.098(6) 0.105(7) 0.131(7) 0.031(6) -0.002(6) -0.025(6)
C207 0.092(6) 0.114(7) 0.051(5) -0.012(4) -0.005(4) 0.018(5)
C208 0.094(6) 0.125(7) 0.064(5) -0.014(5) 0.012(5) 0.013(6)

loop_
_atom_type_symbol
_atom_type_description
_atom_type_scat_dispersion_real
_atom_type_scat_dispersion_imag
_atom_type_scat_source
C C 0.0033 0.0016 'International Tables Vol C Tables 4.2.6.8 and 6.1.1.4'
H H 0.0000 0.0000 'International Tables Vol C Tables 4.2.6.8 and 6.1.1.4'
N N 0.0061 0.0033 'International Tables Vol C Tables 4.2.6.8 and 6.1.1.4'
O O 0.0106 0.0060 'International Tables Vol C Tables 4.2.6.8 and 6.1.1.4'
Ni Ni 0.3393 1.1124 'International Tables Vol C Tables 4.2.6.8 and 6.1.1.4'

loop_
_geom_angle_atom_site_label_1
_geom_angle_atom_site_label_2
_geom_angle_atom_site_label_3
_geom_angle
_geom_angle_site_symmetry_1
_geom_angle_site_symmetry_3
C2 Ni1 C2 95.2(3) . 2_656
C2 Ni1 C4 179.2(2) . 2_656
C2 Ni1 C4 84.4(2) 2_656 2_656
C2 Ni1 C4 84.4(2) . .
C2 Ni1 C4 179.2(2) 2_656 .
C4 Ni1 C4 96.0(3) 2_656 .
C2 Ni1 C3 143.5(2) . .
C2 Ni1 C3 96.1(2) 2_656 .
C4 Ni1 C3 36.0(2) 2_656 .
C4 Ni1 C3 84.6(2) . .
C2 Ni1 C3 96.1(2) . 2_656
C2 Ni1 C3 143.5(2) 2_656 2_656
C4 Ni1 C3 84.6(2) 2_656 2_656
C4 Ni1 C3 36.0(2) . 2_656
C3 Ni1 C3 95.2(3) . 2_656
C2 Ni1 C1 35.6(2) . 2_656
C2 Ni1 C1 85.0(2) 2_656 2_656
C4 Ni1 C1 144.9(2) 2_656 2_656
C4 Ni1 C1 94.3(2) . 2_656
C3 Ni1 C1 178.8(2) . 2_656
C3 Ni1 C1 84.3(2) 2_656 2_656
C2 Ni1 C1 85.0(2) . .
C2 Ni1 C1 35.62(19) 2_656 .
C4 Ni1 C1 94.3(2) 2_656 .
C4 Ni1 C1 144.9(2) . .
C3 Ni1 C1 84.3(2) . .
C3 Ni1 C1 178.8(2) 2_656 .
C1 Ni1 C1 96.2(3) 2_656 .
C2 Ni1 Ni5 73.32(15) . 2_656
C2 Ni1 Ni5 48.75(15) 2_656 2_656
C4 Ni1 Ni5 106.87(15) 2_656 2_656
C4 Ni1 Ni5 130.45(15) . 2_656
C3 Ni1 Ni5 137.09(15) . 2_656
C3 Ni1 Ni5 102.36(16) 2_656 2_656
C1 Ni1 Ni5 44.16(15) 2_656 2_656
C1 Ni1 Ni5 77.34(15) . 2_656
C2 Ni1 Ni5 48.75(15) . .
C2 Ni1 Ni5 73.32(15) 2_656 .
C4 Ni1 Ni5 130.45(15) 2_656 .
C4 Ni1 Ni5 106.87(15) . .
C3 Ni1 Ni5 102.36(16) . .
C3 Ni1 Ni5 137.09(16) 2_656 .
C1 Ni1 Ni5 77.34(15) 2_656 .
C1 Ni1 Ni5 44.16(15) . .
Ni5 Ni1 Ni5 90.91(5) 2_656 .
C2 Ni1 Ni2 131.38(15) . 2_656
C2 Ni1 Ni2 43.81(14) 2_656 2_656
C4 Ni1 Ni2 48.58(15) 2_656 2_656
C4 Ni1 Ni2 136.18(16) . 2_656
C3 Ni1 Ni2 77.61(16) . 2_656
C3 Ni1 Ni2 105.97(16) 2_656 2_656
C1 Ni1 Ni2 103.61(15) 2_656 2_656
C1 Ni1 Ni2 72.83(15) . 2_656
Ni5 Ni1 Ni2 60.03(2) 2_656 2_656
Ni5 Ni1 Ni2 115.89(3) . 2_656
C2 Ni1 Ni2 43.81(14) . .
C2 Ni1 Ni2 131.38(15) 2_656 .
C4 Ni1 Ni2 136.18(16) 2_656 .
C4 Ni1 Ni2 48.58(15) . .
C3 Ni1 Ni2 105.97(16) . .
C3 Ni1 Ni2 77.61(16) 2_656 .
C1 Ni1 Ni2 72.83(15) 2_656 .
C1 Ni1 Ni2 103.61(15) . .
Ni5 Ni1 Ni2 115.89(3) 2_656 .
Ni5 Ni1 Ni2 60.03(2) . .
Ni2 Ni1 Ni2 174.86(5) 2_656 .
C17 Ni2 C2 144.8(3) . .
C17 Ni2 C4 117.8(3) . .
C2 Ni2 C4 97.1(2) . .
C17 Ni2 Ni12 69.2(3) . .
C2 Ni2 Ni12 142.70(18) . .
C4 Ni2 Ni12 49.77(16) . .
C17 Ni2 Ni11 93.9(3) . .
C2 Ni2 Ni11 50.87(17) . .
C4 Ni2 Ni11 147.04(16) . .
Ni12 Ni2 Ni11 153.52(4) . .
C17 Ni2 Ni5 114.9(3) . .
C2 Ni2 Ni5 49.91(17) . .
C4 Ni2 Ni5 111.11(16) . .
Ni12 Ni2 Ni5 147.84(4) . .
Ni11 Ni2 Ni5 57.39(3) . .
C17 Ni2 Ni1 154.3(3) . .
C2 Ni2 Ni1 54.08(17) . .
C4 Ni2 Ni1 53.23(16) . .
Ni12 Ni2 Ni1 101.85(4) . .
Ni11 Ni2 Ni1 101.61(4) . .
Ni5 Ni2 Ni1 59.80(3) . .
C17 Ni2 Ni4 95.9(3) . .
C2 Ni2 Ni4 113.81(17) . .
C4 Ni2 Ni4 44.24(16) . .
Ni12 Ni2 Ni4 57.63(3) . .
Ni11 Ni2 Ni4 147.47(4) . .
Ni5 Ni2 Ni4 90.45(3) . .
Ni1 Ni2 Ni4 60.40(3) . .
C17 Ni2 Ni6 119.7(4) . .
C2 Ni2 Ni6 48.73(17) . .
C4 Ni2 Ni6 92.97(16) . .
Ni12 Ni2 Ni6 108.63(4) . .
Ni11 Ni2 Ni6 61.20(3) . .
Ni5 Ni2 Ni6 96.77(3) . .
Ni1 Ni2 Ni6 85.80(3) . .
Ni4 Ni2 Ni6 135.45(4) . .
C17 Ni2 Ni7 107.3(3) . .
C2 Ni2 Ni7 92.95(18) . .
C4 Ni2 Ni7 45.93(15) . .
Ni12 Ni2 Ni7 52.83(3) . .
Ni11 Ni2 Ni7 118.69(4) . .
Ni5 Ni2 Ni7 137.69(4) . .
Ni1 Ni2 Ni7 83.08(3) . .
Ni4 Ni2 Ni7 87.63(3) . .
Ni6 Ni2 Ni7 58.26(3) . .
C6 Ni3 C3 143.8(3) . .
C6 Ni3 C1 118.9(3) . .
C3 Ni3 C1 97.3(2) . .
C6 Ni3 Ni13 93.7(2) . .
C3 Ni3 Ni13 50.44(18) . .
C1 Ni3 Ni13 146.56(16) . .
C6 Ni3 Ni9 71.4(2) . .
C3 Ni3 Ni9 143.17(19) . .
C1 Ni3 Ni9 49.46(15) . .
Ni13 Ni3 Ni9 154.11(4) . .
C6 Ni3 Ni5 94.1(2) . .
C3 Ni3 Ni5 113.41(17) . .
C1 Ni3 Ni5 44.98(15) . .
Ni13 Ni3 Ni5 147.04(4) . .
Ni9 Ni3 Ni5 57.53(3) . .
C6 Ni3 Ni1 150.9(2) . .
C3 Ni3 Ni1 54.14(17) . .
C1 Ni3 Ni1 53.34(15) . .
Ni13 Ni3 Ni1 101.50(4) . .
Ni9 Ni3 Ni1 101.42(4) . .
Ni5 Ni3 Ni1 60.08(3) . .
C6 Ni3 Ni4 111.1(2) . .
C3 Ni3 Ni4 48.99(18) . .
C1 Ni3 Ni4 111.80(15) . .
Ni13 Ni3 Ni4 56.79(3) . .
Ni9 Ni3 Ni4 147.90(4) . .
Ni5 Ni3 Ni4 90.60(3) . .
Ni1 Ni3 Ni4 60.11(3) . .
C6 Ni3 Ni7 123.6(2) . 2_656
C3 Ni3 Ni7 49.59(17) . 2_656
C1 Ni3 Ni7 91.68(16) . 2_656
Ni13 Ni3 Ni7 61.87(3) . 2_656
Ni9 Ni3 Ni7 108.26(4) . 2_656
Ni5 Ni3 Ni7 134.80(4) . 2_656
Ni1 Ni3 Ni7 85.56(3) . 2_656
Ni4 Ni3 Ni7 96.84(3) . 2_656
C6 Ni3 Ni6 110.8(2) . 2_656
C3 Ni3 Ni6 94.22(19) . 2_656
C1 Ni3 Ni6 44.97(15) . 2_656
Ni13 Ni3 Ni6 119.30(4) . 2_656
Ni9 Ni3 Ni6 52.28(3) . 2_656
Ni5 Ni3 Ni6 87.34(3) . 2_656
Ni1 Ni3 Ni6 83.21(3) . 2_656
Ni4 Ni3 Ni6 138.14(4) . 2_656
Ni7 Ni3 Ni6 58.23(3) 2_656 2_656
C15 Ni4 C4 144.9(3) . .
C15 Ni4 C3 117.2(3) . .
C4 Ni4 C3 97.4(2) . .
C15 Ni4 Ni13 68.3(3) . .
C4 Ni4 Ni13 143.84(18) . .
C3 Ni4 Ni13 49.54(16) . .
C15 Ni4 Ni12 94.6(3) . .
C4 Ni4 Ni12 50.33(17) . .
C3 Ni4 Ni12 147.07(17) . .
Ni13 Ni4 Ni12 156.19(4) . .
C15 Ni4 Ni2 116.8(3) . .
C4 Ni4 Ni2 49.56(18) . .
C3 Ni4 Ni2 110.16(16) . .
Ni13 Ni4 Ni2 145.23(4) . .
Ni12 Ni4 Ni2 56.84(3) . .
C15 Ni4 Ni1 156.1(3) . .
C4 Ni4 Ni1 53.61(17) . .
C3 Ni4 Ni1 52.91(16) . .
Ni13 Ni4 Ni1 101.12(3) . .
Ni12 Ni4 Ni1 100.66(3) . .
Ni2 Ni4 Ni1 59.58(2) . .
C15 Ni4 Ni3 98.0(3) . .
C4 Ni4 Ni3 112.15(17) . .
C3 Ni4 Ni3 43.58(17) . .
Ni13 Ni4 Ni3 56.97(3) . .
Ni12 Ni4 Ni3 145.23(4) . .
Ni2 Ni4 Ni3 88.66(3) . .
Ni1 Ni4 Ni3 59.44(2) . .
C15 Ni4 Ni10 117.7(3) . .
C4 Ni4 Ni10 49.61(17) . .
C3 Ni4 Ni10 94.00(17) . .
Ni13 Ni4 Ni10 110.66(4) . .
Ni12 Ni4 Ni10 61.55(3) . .
Ni2 Ni4 Ni10 97.30(3) . .
Ni1 Ni4 Ni10 85.90(3) . .
Ni3 Ni4 Ni10 135.45(4) . .
C15 Ni4 Ni10 104.3(3) . 2_656
C4 Ni4 Ni10 94.84(18) . 2_656
C3 Ni4 Ni10 46.60(16) . 2_656
Ni13 Ni4 Ni10 53.24(3) . 2_656
Ni12 Ni4 Ni10 120.32(4) . 2_656
Ni2 Ni4 Ni10 138.87(4) . 2_656
Ni1 Ni4 Ni10 83.70(3) . 2_656
Ni3 Ni4 Ni10 87.65(3) . 2_656
Ni10 Ni4 Ni10 59.47(3) . 2_656
C8 Ni5 C1 145.4(3) . .
C8 Ni5 C2 116.8(3) . .
C1 Ni5 C2 97.7(2) . .
C8 Ni5 Ni9 94.7(2) . .
C1 Ni5 Ni9 50.75(16) . .
C2 Ni5 Ni9 147.26(16) . .
C8 Ni5 Ni11 68.6(2) . .
C1 Ni5 Ni11 143.65(17) . .
C2 Ni5 Ni11 49.80(16) . .
Ni9 Ni5 Ni11 153.04(4) . .
C8 Ni5 Ni3 112.7(3) . .
C1 Ni5 Ni3 50.56(17) . .
C2 Ni5 Ni3 111.87(16) . .
Ni9 Ni5 Ni3 58.13(3) . .
Ni11 Ni5 Ni3 147.18(4) . .
C8 Ni5 Ni1 151.7(3) . .
C1 Ni5 Ni1 54.54(16) . .
C2 Ni5 Ni1 53.35(16) . .
Ni9 Ni5 Ni1 102.24(3) . .
Ni11 Ni5 Ni1 101.84(3) . .
Ni3 Ni5 Ni1 60.59(3) . .
C8 Ni5 Ni2 93.9(2) . .
C1 Ni5 Ni2 113.98(17) . .
C2 Ni5 Ni2 44.26(15) . .
Ni9 Ni5 Ni2 148.13(4) . .
Ni11 Ni5 Ni2 57.34(3) . .
Ni3 Ni5 Ni2 90.28(3) . .
Ni1 Ni5 Ni2 60.16(2) . .
C8 Ni5 Ni8 122.8(3) . 2_656
C1 Ni5 Ni8 48.76(17) . 2_656
C2 Ni5 Ni8 92.24(16) . 2_656
Ni9 Ni5 Ni8 61.42(3) . 2_656
Ni11 Ni5 Ni8 108.90(4) . 2_656
Ni3 Ni5 Ni8 97.64(3) . 2_656
Ni1 Ni5 Ni8 85.34(3) . 2_656
Ni2 Ni5 Ni8 134.64(4) . 2_656
C8 Ni5 Ni8 107.9(3) . .
C1 Ni5 Ni8 93.95(17) . .
C2 Ni5 Ni8 46.03(15) . .
Ni9 Ni5 Ni8 118.40(4) . .
Ni11 Ni5 Ni8 52.94(3) . .
Ni3 Ni5 Ni8 139.37(4) . .
Ni1 Ni5 Ni8 83.71(3) . .
Ni2 Ni5 Ni8 87.67(3) . .
Ni8 Ni5 Ni8 58.07(3) 2_656 .
C11 Ni6 C19 98.9(3) . 2_656
C11 Ni6 C1 160.1(3) . 2_656
C19 Ni6 C1 100.4(3) 2_656 2_656
C11 Ni6 C2 122.3(3) . .
C19 Ni6 C2 133.7(3) 2_656 .
C1 Ni6 C2 38.0(2) 2_656 .
C11 Ni6 Ni9 147.6(2) . 2_656
C19 Ni6 Ni9 49.2(2) 2_656 2_656
C1 Ni6 Ni9 51.16(15) 2_656 2_656
C2 Ni6 Ni9 86.18(16) . 2_656
C11 Ni6 Ni11 84.1(2) . .
C19 Ni6 Ni11 131.0(2) 2_656 .
C1 Ni6 Ni11 79.63(16) 2_656 .
C2 Ni6 Ni11 46.24(16) . .
Ni9 Ni6 Ni11 111.09(4) 2_656 .
C11 Ni6 Ni7 85.3(2) . .
C19 Ni6 Ni7 113.0(2) 2_656 .
C1 Ni6 Ni7 91.58(16) 2_656 .
C2 Ni6 Ni7 92.06(15) . .
Ni9 Ni6 Ni7 110.79(4) 2_656 .
Ni11 Ni6 Ni7 116.04(4) . .
C11 Ni6 Ni2 88.0(2) . .
C19 Ni6 Ni2 171.5(2) 2_656 .
C1 Ni6 Ni2 73.15(15) 2_656 .
C2 Ni6 Ni2 42.66(15) . .
Ni9 Ni6 Ni2 124.21(4) 2_656 .
Ni11 Ni6 Ni2 54.20(3) . .
Ni7 Ni6 Ni2 62.57(3) . .
C11 Ni6 Ni8 127.6(2) . .
C19 Ni6 Ni8 94.2(2) 2_656 .
C1 Ni6 Ni8 46.01(16) 2_656 .
C2 Ni6 Ni8 45.19(15) . .
Ni9 Ni6 Ni8 60.26(3) 2_656 .
Ni11 Ni6 Ni8 50.83(3) . .
Ni7 Ni6 Ni8 134.19(4) . .
Ni2 Ni6 Ni8 85.20(3) . .
C11 Ni6 Ni3 141.3(2) . 2_656
C19 Ni6 Ni3 86.7(2) 2_656 2_656
C1 Ni6 Ni3 45.30(16) 2_656 2_656
C2 Ni6 Ni3 74.30(16) . 2_656
Ni9 Ni6 Ni3 55.35(3) 2_656 2_656
Ni11 Ni6 Ni3 120.54(3) . 2_656
Ni7 Ni6 Ni3 57.81(3) . 2_656
Ni2 Ni6 Ni3 84.87(3) . 2_656
Ni8 Ni6 Ni3 89.63(3) . 2_656
C12 Ni7 C13 99.3(3) . .
C12 Ni7 C4 159.9(3) . .
C13 Ni7 C4 100.5(3) . .
C12 Ni7 C3 122.1(3) . 2_656
C13 Ni7 C3 134.2(3) . 2_656
C4 Ni7 C3 38.3(2) . 2_656
C12 Ni7 Ni12 148.3(3) . .
C13 Ni7 Ni12 49.5(2) . .
C4 Ni7 Ni12 51.10(16) . .
C3 Ni7 Ni12 86.27(17) 2_656 .
C12 Ni7 Ni13 85.5(3) . 2_656
C13 Ni7 Ni13 131.1(2) . 2_656
C4 Ni7 Ni13 79.22(17) . 2_656
C3 Ni7 Ni13 45.80(16) 2_656 2_656
Ni12 Ni7 Ni13 110.03(4) . 2_656
C12 Ni7 Ni3 86.5(3) . 2_656
C13 Ni7 Ni3 171.9(2) . 2_656
C4 Ni7 Ni3 74.10(16) . 2_656
C3 Ni7 Ni3 43.30(17) 2_656 2_656
Ni12 Ni7 Ni3 125.13(4) . 2_656
Ni13 Ni7 Ni3 54.65(3) 2_656 2_656
C12 Ni7 Ni6 81.9(3) . .
C13 Ni7 Ni6 111.0(2) . .
C4 Ni7 Ni6 93.74(16) . .
C3 Ni7 Ni6 94.33(16) 2_656 .
Ni12 Ni7 Ni6 111.95(4) . .
Ni13 Ni7 Ni6 117.83(4) 2_656 .
Ni3 Ni7 Ni6 63.96(3) 2_656 .
C12 Ni7 Ni2 139.5(3) . .
C13 Ni7 Ni2 85.6(2) . .
C4 Ni7 Ni2 45.93(16) . .
C3 Ni7 Ni2 75.38(17) 2_656 .
Ni12 Ni7 Ni2 55.41(3) . .
Ni13 Ni7 Ni2 121.15(4) 2_656 .
Ni3 Ni7 Ni2 86.28(3) 2_656 .
Ni6 Ni7 Ni2 59.17(3) . .
C12 Ni7 Ni10 129.7(3) . .
C13 Ni7 Ni10 94.8(2) . .
C4 Ni7 Ni10 45.33(16) . .
C3 Ni7 Ni10 44.93(16) 2_656 .
Ni12 Ni7 Ni10 59.51(3) . .
Ni13 Ni7 Ni10 50.54(3) 2_656 .
Ni3 Ni7 Ni10 85.70(3) 2_656 .
Ni6 Ni7 Ni10 135.95(4) . .
Ni2 Ni7 Ni10 89.43(3) . .
C9 Ni8 C10 99.8(3) . .
C9 Ni8 C2 159.0(3) . .
C10 Ni8 C2 100.9(3) . .
C9 Ni8 C1 121.4(3) . 2_656
C10 Ni8 C1 134.4(3) . 2_656
C2 Ni8 C1 37.9(2) . 2_656
C9 Ni8 Ni11 148.9(2) . .
C10 Ni8 Ni11 49.8(2) . .
C2 Ni8 Ni11 51.21(16) . .
C1 Ni8 Ni11 86.01(16) 2_656 .
C9 Ni8 Ni9 83.9(2) . 2_656
C10 Ni8 Ni9 132.1(2) . 2_656
C2 Ni8 Ni9 79.39(16) . 2_656
C1 Ni8 Ni9 45.98(15) 2_656 2_656
Ni11 Ni8 Ni9 110.81(4) . 2_656
C9 Ni8 Ni8 82.3(2) . 2_656
C10 Ni8 Ni8 112.2(2) . 2_656
C2 Ni8 Ni8 93.42(15) . 2_656
C1 Ni8 Ni8 93.21(15) 2_656 2_656
Ni11 Ni8 Ni8 112.82(5) . 2_656
Ni9 Ni8 Ni8 115.52(4) 2_656 2_656
C9 Ni8 Ni5 86.7(2) . 2_656
C10 Ni8 Ni5 171.2(2) . 2_656
C2 Ni8 Ni5 73.16(16) . 2_656
C1 Ni8 Ni5 42.85(15) 2_656 2_656
Ni11 Ni8 Ni5 124.28(4) . 2_656
Ni9 Ni8 Ni5 54.05(3) 2_656 2_656
Ni8 Ni8 Ni5 62.50(3) 2_656 2_656
C9 Ni8 Ni5 140.1(2) . .
C10 Ni8 Ni5 85.9(2) . .
C2 Ni8 Ni5 46.06(16) . .
C1 Ni8 Ni5 75.09(15) 2_656 .
Ni11 Ni8 Ni5 55.66(3) . .
Ni9 Ni8 Ni5 121.06(4) 2_656 .
Ni8 Ni8 Ni5 59.44(3) 2_656 .
Ni5 Ni8 Ni5 85.34(3) 2_656 .
C9 Ni8 Ni6 128.0(2) . .
C10 Ni8 Ni6 95.3(2) . .
C2 Ni8 Ni6 45.92(15) . .
C1 Ni8 Ni6 44.98(15) 2_656 .
Ni11 Ni8 Ni6 60.03(3) . .
Ni9 Ni8 Ni6 50.79(3) 2_656 .
Ni8 Ni8 Ni6 135.59(2) 2_656 .
Ni5 Ni8 Ni6 85.20(3) 2_656 .
Ni5 Ni8 Ni6 90.22(3) . .
C7 Ni9 C19 101.7(3) . .
C7 Ni9 C1 151.6(3) . .
C19 Ni9 C1 104.9(3) . .
C7 Ni9 Ni6 149.6(2) . 2_656
C19 Ni9 Ni6 50.0(2) . 2_656
C1 Ni9 Ni6 54.91(16) . 2_656
C7 Ni9 Ni5 104.9(2) . .
C19 Ni9 Ni5 153.3(2) . .
C1 Ni9 Ni5 48.49(16) . .
Ni6 Ni9 Ni5 103.41(4) 2_656 .
C7 Ni9 Ni3 130.9(2) . .
C19 Ni9 Ni3 99.9(2) . .
C1 Ni9 Ni3 53.40(17) . .
Ni6 Ni9 Ni3 72.37(3) 2_656 .
Ni5 Ni9 Ni3 64.34(3) . .
C7 Ni9 Ni8 114.4(2) . 2_656
C19 Ni9 Ni8 101.6(2) . 2_656
C1 Ni9 Ni8 50.25(17) . 2_656
Ni6 Ni9 Ni8 68.95(3) 2_656 2_656
Ni5 Ni9 Ni8 64.53(3) . 2_656
Ni3 Ni9 Ni8 103.56(4) . 2_656
C14 Ni10 C20 99.8(3) . .
C14 Ni10 C3 159.5(3) . 2_656
C20 Ni10 C3 100.4(3) . 2_656
C14 Ni10 C4 121.9(3) . .
C20 Ni10 C4 133.0(3) . .
C3 Ni10 C4 38.2(2) 2_656 .
C14 Ni10 Ni13 149.4(3) . 2_656
C20 Ni10 Ni13 49.8(2) . 2_656
C3 Ni10 Ni13 50.61(17) 2_656 2_656
C4 Ni10 Ni13 85.67(16) . 2_656
C14 Ni10 Ni12 85.2(3) . .
C20 Ni10 Ni12 128.2(2) . .
C3 Ni10 Ni12 79.33(17) 2_656 .
C4 Ni10 Ni12 46.07(16) . .
Ni13 Ni10 Ni12 109.87(4) 2_656 .
C14 Ni10 Ni4 86.0(3) . .
C20 Ni10 Ni4 173.4(2) . .
C3 Ni10 Ni4 74.11(17) 2_656 .
C4 Ni10 Ni4 43.53(16) . .
Ni13 Ni10 Ni4 124.63(4) 2_656 .
Ni12 Ni10 Ni4 54.98(3) . .
C14 Ni10 Ni10 82.3(3) . 2_656
C20 Ni10 Ni10 115.1(2) . 2_656
C3 Ni10 Ni10 92.53(15) 2_656 2_656
C4 Ni10 Ni10 92.71(15) . 2_656
Ni13 Ni10 Ni10 111.75(5) 2_656 2_656
Ni12 Ni10 Ni10 116.63(4) . 2_656
Ni4 Ni10 Ni10 62.30(3) . 2_656
C14 Ni10 Ni4 138.8(3) . 2_656
C20 Ni10 Ni4 87.9(2) . 2_656
C3 Ni10 Ni4 46.05(16) 2_656 2_656
C4 Ni10 Ni4 75.08(16) . 2_656
Ni13 Ni10 Ni4 55.63(3) 2_656 2_656
Ni12 Ni10 Ni4 121.14(4) . 2_656
Ni4 Ni10 Ni4 85.64(4) . 2_656
Ni10 Ni10 Ni4 58.23(3) 2_656 2_656
C14 Ni10 Ni7 129.7(3) . .
C20 Ni10 Ni7 93.1(2) . .
C3 Ni10 Ni7 45.22(16) 2_656 .
C4 Ni10 Ni7 44.55(15) . .
Ni13 Ni10 Ni7 59.53(3) 2_656 .
Ni12 Ni10 Ni7 50.37(3) . .
Ni4 Ni10 Ni7 85.55(3) . .
Ni10 Ni10 Ni7 134.20(2) 2_656 .
Ni4 Ni10 Ni7 89.64(3) 2_656 .
C18 Ni11 C10 101.2(3) . .
C18 Ni11 C2 153.0(3) . .
C10 Ni11 C2 104.9(3) . .
C18 Ni11 Ni8 149.7(3) . .
C10 Ni11 Ni8 49.9(2) . .
C2 Ni11 Ni8 55.15(16) . .
C18 Ni11 C8 90.1(3) . .
C10 Ni11 C8 97.0(3) . .
C2 Ni11 C8 93.2(2) . .
Ni8 Ni11 C8 101.34(17) . .
C18 Ni11 Ni2 105.9(3) . .
C10 Ni11 Ni2 152.9(2) . .
C2 Ni11 Ni2 48.20(16) . .
Ni8 Ni11 Ni2 103.35(4) . .
C8 Ni11 Ni2 83.27(18) . .
C18 Ni11 Ni5 129.2(3) . .
C10 Ni11 Ni5 97.5(2) . .
C2 Ni11 Ni5 53.57(16) . .
Ni8 Ni11 Ni5 71.39(3) . .
C8 Ni11 Ni5 40.70(16) . .
Ni2 Ni11 Ni5 65.26(3) . .
C18 Ni11 Ni6 117.1(3) . .
C10 Ni11 Ni6 102.6(2) . .
C2 Ni11 Ni6 50.35(16) . .
Ni8 Ni11 Ni6 69.14(3) . .
C8 Ni11 Ni6 141.90(17) . .
Ni2 Ni11 Ni6 64.60(3) . .
Ni5 Ni11 Ni6 103.89(4) . .
C16 Ni12 C13 102.4(3) . .
C16 Ni12 C4 150.4(3) . .
C13 Ni12 C4 105.3(3) . .
C16 Ni12 Ni7 149.9(3) . .
C13 Ni12 Ni7 50.1(2) . .
C4 Ni12 Ni7 55.28(17) . .
C16 Ni12 C17 93.8(3) . .
C13 Ni12 C17 96.2(3) . .
C4 Ni12 C17 93.4(2) . .
Ni7 Ni12 C17 100.7(2) . .
C16 Ni12 Ni2 131.7(3) . .
C13 Ni12 Ni2 98.1(2) . .
C4 Ni12 Ni2 53.74(17) . .
Ni7 Ni12 Ni2 71.76(3) . .
C17 Ni12 Ni2 40.43(17) . .
C16 Ni12 Ni4 104.1(2) . .
C13 Ni12 Ni4 153.4(2) . .
C4 Ni12 Ni4 48.18(17) . .
Ni7 Ni12 Ni4 103.46(4) . .
C17 Ni12 Ni4 84.5(2) . .
Ni2 Ni12 Ni4 65.53(3) . .
C16 Ni12 Ni10 112.6(3) . .
C13 Ni12 Ni10 103.7(2) . .
C4 Ni12 Ni10 50.46(17) . .
Ni7 Ni12 Ni10 70.13(3) . .
C17 Ni12 Ni10 142.0(2) . .
Ni2 Ni12 Ni10 104.10(4) . .
Ni4 Ni12 Ni10 63.47(3) . .
C5 Ni13 C20 102.1(3) . 2_656
C5 Ni13 C3 150.4(3) . .
C20 Ni13 C3 105.3(3) 2_656 .
C5 Ni13 Ni10 150.1(3) . 2_656
C20 Ni13 Ni10 49.7(2) 2_656 2_656
C3 Ni13 Ni10 55.59(18) . 2_656
C5 Ni13 C15 94.0(3) . .
C20 Ni13 C15 95.8(3) 2_656 .
C3 Ni13 C15 94.0(2) . .
Ni10 Ni13 C15 98.34(19) 2_656 .
C5 Ni13 Ni4 131.6(3) . .
C20 Ni13 Ni4 99.6(2) 2_656 .
C3 Ni13 Ni4 53.58(17) . .
Ni10 Ni13 Ni4 71.13(3) 2_656 .
C15 Ni13 Ni4 40.87(17) . .
C5 Ni13 Ni3 103.9(3) . .
C20 Ni13 Ni3 153.4(2) 2_656 .
C3 Ni13 Ni3 48.15(18) . .
Ni10 Ni13 Ni3 103.74(4) 2_656 .
C15 Ni13 Ni3 87.5(2) . .
Ni4 Ni13 Ni3 66.24(3) . .
C5 Ni13 Ni7 113.5(3) . 2_656
C20 Ni13 Ni7 101.1(2) 2_656 2_656
C3 Ni13 Ni7 50.28(17) . 2_656
Ni10 Ni13 Ni7 69.93(3) 2_656 2_656
C15 Ni13 Ni7 143.39(18) . 2_656
Ni4 Ni13 Ni7 103.82(4) . 2_656
Ni3 Ni13 Ni7 63.48(3) . 2_656
C2 C1 Ni5 129.7(4) 2_656 .
C2 C1 Ni9 137.0(4) 2_656 .
Ni5 C1 Ni9 80.8(2) . .
C2 C1 Ni6 72.3(3) 2_656 2_656
Ni5 C1 Ni6 154.7(3) . 2_656
Ni9 C1 Ni6 73.92(18) . 2_656
C2 C1 Ni3 128.0(4) 2_656 .
Ni5 C1 Ni3 84.5(2) . .
Ni9 C1 Ni3 77.1(2) . .
Ni6 C1 Ni3 89.7(2) 2_656 .
C2 C1 Ni8 69.9(3) 2_656 2_656
Ni5 C1 Ni8 88.4(2) . 2_656
Ni9 C1 Ni8 83.8(2) . 2_656
Ni6 C1 Ni8 89.0(2) 2_656 2_656
Ni3 C1 Ni8 160.4(3) . 2_656
C2 C1 Ni1 71.8(3) 2_656 .
Ni5 C1 Ni1 81.3(2) . .
Ni9 C1 Ni1 150.6(3) . .
Ni6 C1 Ni1 121.6(3) 2_656 .
Ni3 C1 Ni1 78.10(19) . .
Ni8 C1 Ni1 118.8(2) 2_656 .
C1 C2 Ni2 129.9(4) 2_656 .
C1 C2 Ni11 136.3(4) 2_656 .
Ni2 C2 Ni11 80.9(2) . .
C1 C2 Ni8 72.2(3) 2_656 .
Ni2 C2 Ni8 154.6(3) . .
Ni11 C2 Ni8 73.64(19) . .
C1 C2 Ni5 127.8(4) 2_656 .
Ni2 C2 Ni5 85.8(2) . .
Ni11 C2 Ni5 76.6(2) . .
Ni8 C2 Ni5 87.9(2) . .
C1 C2 Ni6 69.6(3) 2_656 .
Ni2 C2 Ni6 88.6(2) . .
Ni11 C2 Ni6 83.4(2) . .
Ni8 C2 Ni6 88.9(2) . .
Ni5 C2 Ni6 159.9(3) . .
C1 C2 Ni1 72.6(3) 2_656 .
Ni2 C2 Ni1 82.1(2) . .
Ni11 C2 Ni1 150.2(3) . .
Ni8 C2 Ni1 120.5(3) . .
Ni5 C2 Ni1 77.90(18) . .
Ni6 C2 Ni1 120.5(3) . .
C4 C3 Ni3 129.6(5) 2_656 .
C4 C3 Ni13 136.0(4) 2_656 .
Ni3 C3 Ni13 81.4(2) . .
C4 C3 Ni4 126.8(4) 2_656 .
Ni3 C3 Ni4 87.4(2) . .
Ni13 C3 Ni4 76.9(2) . .
C4 C3 Ni10 71.5(3) 2_656 2_656
Ni3 C3 Ni10 155.2(3) . 2_656
Ni13 C3 Ni10 73.8(2) . 2_656
Ni4 C3 Ni10 87.3(2) . 2_656
C4 C3 Ni7 69.9(3) 2_656 2_656
Ni3 C3 Ni7 87.1(2) . 2_656
Ni13 C3 Ni7 83.9(2) . 2_656
Ni4 C3 Ni7 160.6(3) . 2_656
Ni10 C3 Ni7 89.8(2) 2_656 2_656
C4 C3 Ni1 71.9(3) 2_656 .
Ni3 C3 Ni1 82.2(2) . .
Ni13 C3 Ni1 151.3(3) . .
Ni4 C3 Ni1 79.02(19) . .
Ni10 C3 Ni1 120.4(3) 2_656 .
Ni7 C3 Ni1 118.6(3) 2_656 .
C3 C4 Ni4 129.5(4) 2_656 .
C3 C4 Ni12 136.0(4) 2_656 .
Ni4 C4 Ni12 81.5(2) . .
C3 C4 Ni7 71.8(3) 2_656 .
Ni4 C4 Ni7 155.1(3) . .
Ni12 C4 Ni7 73.62(19) . .
C3 C4 Ni2 127.9(4) 2_656 .
Ni4 C4 Ni2 86.2(2) . .
Ni12 C4 Ni2 76.5(2) . .
Ni7 C4 Ni2 88.1(2) . .
C3 C4 Ni10 70.3(3) 2_656 .
Ni4 C4 Ni10 86.9(2) . .
Ni12 C4 Ni10 83.5(2) . .
Ni7 C4 Ni10 90.1(2) . .
Ni2 C4 Ni10 159.5(3) . .
C3 C4 Ni1 72.1(3) 2_656 .
Ni4 C4 Ni1 82.7(2) . .
Ni12 C4 Ni1 150.9(3) . .
Ni7 C4 Ni1 119.8(3) . .
Ni2 C4 Ni1 78.19(19) . .
Ni10 C4 Ni1 119.9(3) . .
O5 C5 Ni13 179.2(9) . .
O6 C6 Ni3 171.8(7) . .
O7 C7 Ni9 177.5(7) . .
O8 C8 Ni5 169.4(7) . .
O8 C8 Ni11 120.0(6) . .
Ni5 C8 Ni11 70.7(2) . .
O9 C9 Ni8 177.2(7) . .
O10 C10 Ni11 138.8(6) . .
O10 C10 Ni8 140.9(6) . .
Ni11 C10 Ni8 80.3(3) . .
O11 C11 Ni6 178.1(7) . .
O12 C12 Ni7 175.4(8) . .
O13 C13 Ni12 140.0(6) . .
O13 C13 Ni7 139.6(6) . .
Ni12 C13 Ni7 80.4(3) . .
O14 C14 Ni10 177.5(8) . .
O15 C15 Ni4 168.0(8) . .
O15 C15 Ni13 121.0(6) . .
Ni4 C15 Ni13 70.8(3) . .
O16 C16 Ni12 179.2(8) . .
O17 C17 Ni2 167.9(8) . .
O17 C17 Ni12 121.7(7) . .
Ni2 C17 Ni12 70.3(3) . .
O18 C18 Ni11 177.0(8) . .
O19 C19 Ni9 139.7(6) . .
O19 C19 Ni6 139.5(6) . 2_656
Ni9 C19 Ni6 80.7(3) . 2_656
O20 C20 Ni10 141.3(6) . .
O20 C20 Ni13 138.2(6) . 2_656
Ni10 C20 Ni13 80.6(3) . 2_656
C101 N1 C103 111.6(6) . .
C101 N1 C105 104.6(6) . .
C103 N1 C105 111.4(7) . .
C101 N1 C107 111.7(6) . .
C103 N1 C107 106.8(5) . .
C105 N1 C107 111.0(6) . .
N1 C101 C102 115.4(8) . .
N1 C101 H10A 108.4 . .
C102 C101 H10A 108.4 . .
N1 C101 H10B 108.4 . .
C102 C101 H10B 108.4 . .
H10A C101 H10B 107.5 . .
C101 C102 H10C 109.5 . .
C101 C102 H10D 109.5 . .
H10C C102 H10D 109.5 . .
C101 C102 H10E 109.5 . .
H10C C102 H10E 109.5 . .
H10D C102 H10E 109.5 . .
N1 C103 C104 116.7(7) . .
N1 C103 H10F 108.1 . .
C104 C103 H10F 108.1 . .
N1 C103 H10G 108.1 . .
C104 C103 H10G 108.1 . .
H10F C103 H10G 107.3 . .
C103 C104 H10H 109.5 . .
C103 C104 H10I 109.5 . .
H10H C104 H10I 109.5 . .
C103 C104 H10J 109.5 . .
H10H C104 H10J 109.5 . .
H10I C104 H10J 109.5 . .
N1 C105 C106 115.7(7) . .
N1 C105 H10K 108.3 . .
C106 C105 H10K 108.3 . .
N1 C105 H10L 108.3 . .
C106 C105 H10L 108.3 . .
H10K C105 H10L 107.4 . .
C105 C106 H10M 109.5 . .
C105 C106 H10N 109.5 . .
H10M C106 H10N 109.5 . .
C105 C106 H10O 109.5 . .
H10M C106 H10O 109.5 . .
H10N C106 H10O 109.5 . .
N1 C107 C108 115.4(7) . .
N1 C107 H10P 108.4 . .
C108 C107 H10P 108.4 . .
N1 C107 H10Q 108.4 . .
C108 C107 H10Q 108.4 . .
H10P C107 H10Q 107.5 . .
C107 C108 H10R 109.5 . .
C107 C108 H10S 109.5 . .
H10R C108 H10S 109.5 . .
C107 C108 H10T 109.5 . .
H10R C108 H10T 109.5 . .
H10S C108 H10T 109.5 . .
C201 N2 C207 109.9(5) . .
C201 N2 C205 111.6(6) . .
C207 N2 C205 107.6(6) . .
C201 N2 C203 108.9(5) . .
C207 N2 C203 111.5(6) . .
C205 N2 C203 107.3(5) . .
N2 C201 C202 117.1(6) . .
N2 C201 H20A 108.0 . .
C202 C201 H20A 108.0 . .
N2 C201 H20B 108.0 . .
C202 C201 H20B 108.0 . .
H20A C201 H20B 107.3 . .
C201 C202 H20C 109.5 . .
C201 C202 H20D 109.5 . .
H20C C202 H20D 109.5 . .
C201 C202 H20E 109.5 . .
H20C C202 H20E 109.5 . .
H20D C202 H20E 109.5 . .
N2 C203 C204 116.1(6) . .
N2 C203 H20F 108.3 . .
C204 C203 H20F 108.3 . .
N2 C203 H20G 108.3 . .
C204 C203 H20G 108.3 . .
H20F C203 H20G 107.4 . .
C203 C204 H20H 109.5 . .
C203 C204 H20I 109.5 . .
H20H C204 H20I 109.5 . .
C203 C204 H20J 109.5 . .
H20H C204 H20J 109.5 . .
H20I C204 H20J 109.5 . .
N2 C205 C206 116.7(7) . .
N2 C205 H20K 108.1 . .
C206 C205 H20K 108.1 . .
N2 C205 H20L 108.1 . .
C206 C205 H20L 108.1 . .
H20K C205 H20L 107.3 . .
C205 C206 H20M 109.5 . .
C205 C206 H20N 109.5 . .
H20M C206 H20N 109.5 . .
C205 C206 H20O 109.5 . .
H20M C206 H20O 109.5 . .
H20N C206 H20O 109.5 . .
N2 C207 C208 116.1(6) . .
N2 C207 H20P 108.3 . .
C208 C207 H20P 108.3 . .
N2 C207 H20Q 108.3 . .
C208 C207 H20Q 108.3 . .
H20P C207 H20Q 107.4 . .
C207 C208 H20R 109.5 . .
C207 C208 H20S 109.5 . .
H20R C208 H20S 109.5 . .
C207 C208 H20T 109.5 . .
H20R C208 H20T 109.5 . .
H20S C208 H20T 109.5 . .
C302 C301 H30A 109.5 . .
C302 C301 H30B 109.5 . .
H30A C301 H30B 109.5 . .
C302 C301 H30C 109.5 . .
H30A C301 H30C 109.5 . .
H30B C301 H30C 109.5 . .
O300 C302 C301 122.9(13) . .
O300 C302 C303 119.0(13) . .
C301 C302 C303 117.5(12) . .
C302 C303 H30D 109.5 . .
C302 C303 H30E 109.5 . .
H30D C303 H30E 109.5 . .
C302 C303 H30F 109.5 . .
H30D C303 H30F 109.5 . .
H30E C303 H30F 109.5 . .
C402 C401 H40A 109.5 . .
C402 C401 H40B 109.5 . .
H40A C401 H40B 109.5 . .
C402 C401 H40C 109.5 . .
H40A C401 H40C 109.5 . .
H40B C401 H40C 109.5 . .
O400 C402 C401 119.4(8) . .
O400 C402 C401 119.4(8) . 2_556
C401 C402 C401 121.2(16) . 2_556

loop_
_geom_bond_atom_site_label_1
_geom_bond_atom_site_label_2
_geom_bond_distance
_geom_bond_site_symmetry_2
Ni1 C2 2.228(6) .
Ni1 C2 2.228(6) 2_656
Ni1 C4 2.230(6) 2_656
Ni1 C4 2.230(6) .
Ni1 C3 2.233(6) .
Ni1 C3 2.233(6) 2_656
Ni1 C1 2.237(5) 2_656
Ni1 C1 2.237(5) .
Ni1 Ni5 2.7153(10) 2_656
Ni1 Ni5 2.7153(10) .
Ni1 Ni2 2.7251(8) 2_656
Ni1 Ni2 2.7251(8) .
Ni2 C17 1.734(8) .
Ni2 C2 1.905(6) .
Ni2 C4 2.088(6) .
Ni2 Ni12 2.5175(11) .
Ni2 Ni11 2.5229(11) .
Ni2 Ni5 2.7216(11) .
Ni2 Ni4 2.7371(11) .
Ni2 Ni6 2.8101(11) .
Ni2 Ni7 2.9044(11) .
Ni3 C6 1.765(8) .
Ni3 C3 1.902(6) .
Ni3 C1 2.091(6) .
Ni3 Ni13 2.5253(11) .
Ni3 Ni9 2.5387(11) .
Ni3 Ni5 2.6944(11) .
Ni3 Ni4 2.7570(11) .
Ni3 Ni7 2.7705(11) 2_656
Ni3 Ni6 2.9412(11) 2_656
Ni4 C15 1.746(8) .
Ni4 C4 1.914(6) .
Ni4 C3 2.082(6) .
Ni4 Ni13 2.5203(11) .
Ni4 Ni12 2.5397(11) .
Ni4 Ni10 2.7745(11) .
Ni4 Ni10 2.8893(11) 2_656
Ni5 C8 1.744(7) .
Ni5 C1 1.914(6) .
Ni5 C2 2.088(6) .
Ni5 Ni9 2.5220(11) .
Ni5 Ni11 2.5244(11) .
Ni5 Ni8 2.8126(11) 2_656
Ni5 Ni8 2.8973(11) .
Ni6 C11 1.744(7) .
Ni6 C19 1.895(7) 2_656
Ni6 C1 2.079(5) 2_656
Ni6 C2 2.113(6) .
Ni6 Ni9 2.4411(11) 2_656
Ni6 Ni11 2.7258(12) .
Ni6 Ni7 2.7831(12) .
Ni6 Ni8 2.9405(11) .
Ni6 Ni3 2.9412(11) 2_656
Ni7 C12 1.750(8) .
Ni7 C13 1.897(7) .
Ni7 C4 2.088(6) .
Ni7 C3 2.112(6) 2_656
Ni7 Ni12 2.4368(12) .
Ni7 Ni13 2.7306(12) 2_656
Ni7 Ni3 2.7705(11) 2_656
Ni7 Ni10 2.9758(12) .
Ni8 C9 1.751(8) .
Ni8 C10 1.893(7) .
Ni8 C2 2.087(6) .
Ni8 C1 2.116(6) 2_656
Ni8 Ni11 2.4397(11) .
Ni8 Ni9 2.7357(11) 2_656
Ni8 Ni8 2.7722(16) 2_656
Ni8 Ni5 2.8126(11) 2_656
Ni9 C7 1.755(7) .
Ni9 C19 1.874(7) .
Ni9 C1 1.979(5) .
Ni9 Ni6 2.4411(11) 2_656
Ni9 Ni8 2.7357(12) 2_656
Ni10 C14 1.762(8) .
Ni10 C20 1.891(7) .
Ni10 C3 2.102(6) 2_656
Ni10 C4 2.116(6) .
Ni10 Ni13 2.4462(12) 2_656
Ni10 Ni12 2.7266(12) .
Ni10 Ni10 2.8111(16) 2_656
Ni10 Ni4 2.8893(11) 2_656
Ni11 C18 1.726(7) .
Ni11 C10 1.889(7) .
Ni11 C2 1.982(6) .
Ni11 C8 2.491(7) .
Ni12 C16 1.715(7) .
Ni12 C13 1.879(7) .
Ni12 C4 1.977(6) .
Ni12 C17 2.500(8) .
Ni13 C5 1.712(8) .
Ni13 C20 1.893(7) 2_656
Ni13 C3 1.969(6) .
Ni13 Ni10 2.4462(12) 2_656
Ni13 C15 2.480(8) .
Ni13 Ni7 2.7306(12) 2_656
C1 C2 1.366(8) 2_656
C1 Ni6 2.079(5) 2_656
C1 Ni8 2.116(6) 2_656
C2 C1 1.366(8) 2_656
C3 C4 1.379(8) 2_656
C3 Ni10 2.102(6) 2_656
C3 Ni7 2.112(6) 2_656
C4 C3 1.379(8) 2_656
C5 O5 1.157(8) .
C6 O6 1.148(8) .
C7 O7 1.132(7) .
C8 O8 1.156(8) .
C9 O9 1.141(8) .
C10 O10 1.160(7) .
C11 O11 1.146(8) .
C12 O12 1.139(8) .
C13 O13 1.168(7) .
C14 O14 1.138(8) .
C15 O15 1.160(8) .
C16 O16 1.141(7) .
C17 O17 1.153(9) .
C18 O18 1.147(8) .
C19 O19 1.165(7) .
C19 Ni6 1.895(7) 2_656
C20 O20 1.167(8) .
C20 Ni13 1.893(7) 2_656
N1 C101 1.487(7) .
N1 C103 1.489(7) .
N1 C105 1.493(7) .
N1 C107 1.500(7) .
C101 C102 1.516(8) .
C101 H10A 0.9700 .
C101 H10B 0.9700 .
C102 H10C 0.9600 .
C102 H10D 0.9600 .
C102 H10E 0.9600 .
C103 C104 1.520(8) .
C103 H10F 0.9700 .
C103 H10G 0.9700 .
C104 H10H 0.9600 .
C104 H10I 0.9600 .
C104 H10J 0.9600 .
C105 C106 1.519(8) .
C105 H10K 0.9700 .
C105 H10L 0.9700 .
C106 H10M 0.9600 .
C106 H10N 0.9600 .
C106 H10O 0.9600 .
C107 C108 1.516(8) .
C107 H10P 0.9700 .
C107 H10Q 0.9700 .
C108 H10R 0.9600 .
C108 H10S 0.9600 .
C108 H10T 0.9600 .
N2 C201 1.484(7) .
N2 C207 1.492(7) .
N2 C205 1.494(7) .
N2 C203 1.506(7) .
C201 C202 1.516(8) .
C201 H20A 0.9700 .
C201 H20B 0.9700 .
C202 H20C 0.9600 .
C202 H20D 0.9600 .
C202 H20E 0.9600 .
C203 C204 1.523(7) .
C203 H20F 0.9700 .
C203 H20G 0.9700 .
C204 H20H 0.9600 .
C204 H20I 0.9600 .
C204 H20J 0.9600 .
C205 C206 1.518(8) .
C205 H20K 0.9700 .
C205 H20L 0.9700 .
C206 H20M 0.9600 .
C206 H20N 0.9600 .
C206 H20O 0.9600 .
C207 C208 1.522(8) .
C207 H20P 0.9700 .
C207 H20Q 0.9700 .
C208 H20R 0.9600 .
C208 H20S 0.9600 .
C208 H20T 0.9600 .
O300 C302 1.201(9) .
C301 C302 1.484(9) .
C301 H30A 0.9600 .
C301 H30B 0.9600 .
C301 H30C 0.9600 .
C302 C303 1.498(9) .
C303 H30D 0.9600 .
C303 H30E 0.9600 .
C303 H30F 0.9600 .
O400 C402 1.203(9) .
C401 C402 1.460(8) .
C401 H40A 0.9600 .
C401 H40B 0.9600 .
C401 H40C 0.9600 .
C402 C401 1.460(8) 2_556

loop_
_geom_torsion_atom_site_label_1
_geom_torsion_atom_site_label_2
_geom_torsion_atom_site_label_3
_geom_torsion_atom_site_label_4
_geom_torsion
_geom_torsion_site_symmetry_1
_geom_torsion_site_symmetry_4
C2 Ni1 Ni2 C17 -145.2(7) . .
C2 Ni1 Ni2 C17 -103.3(7) 2_656 .
C4 Ni1 Ni2 C17 33.7(7) 2_656 .
C4 Ni1 Ni2 C17 77.7(7) . .
C3 Ni1 Ni2 C17 10.2(7) . .
C3 Ni1 Ni2 C17 102.1(7) 2_656 .
C1 Ni1 Ni2 C17 -170.1(7) 2_656 .
C1 Ni1 Ni2 C17 -77.7(7) . .
Ni5 Ni1 Ni2 C17 -160.0(7) 2_656 .
Ni5 Ni1 Ni2 C17 -85.1(7) . .
Ni2 Ni1 Ni2 C17 -123.4(7) 2_656 .
C2 Ni1 Ni2 C2 41.8(4) 2_656 .
C4 Ni1 Ni2 C2 178.8(3) 2_656 .
C4 Ni1 Ni2 C2 -137.1(3) . .
C3 Ni1 Ni2 C2 155.4(3) . .
C3 Ni1 Ni2 C2 -112.7(3) 2_656 .
C1 Ni1 Ni2 C2 -24.9(3) 2_656 .
C1 Ni1 Ni2 C2 67.5(3) . .
Ni5 Ni1 Ni2 C2 -14.9(2) 2_656 .
Ni5 Ni1 Ni2 C2 60.1(2) . .
Ni2 Ni1 Ni2 C2 21.8(2) 2_656 .
C2 Ni1 Ni2 C4 137.1(3) . .
C2 Ni1 Ni2 C4 178.9(3) 2_656 .
C4 Ni1 Ni2 C4 -44.0(4) 2_656 .
C3 Ni1 Ni2 C4 -67.5(3) . .
C3 Ni1 Ni2 C4 24.4(2) 2_656 .
C1 Ni1 Ni2 C4 112.2(2) 2_656 .
C1 Ni1 Ni2 C4 -155.4(2) . .
Ni5 Ni1 Ni2 C4 122.3(2) 2_656 .
Ni5 Ni1 Ni2 C4 -162.8(2) . .
Ni2 Ni1 Ni2 C4 158.9(2) 2_656 .
C2 Ni1 Ni2 Ni12 148.4(2) . .
C2 Ni1 Ni2 Ni12 -169.8(2) 2_656 .
C4 Ni1 Ni2 Ni12 -32.7(2) 2_656 .
C4 Ni1 Ni2 Ni12 11.3(2) . .
C3 Ni1 Ni2 Ni12 -56.22(16) . .
C3 Ni1 Ni2 Ni12 35.67(16) 2_656 .
C1 Ni1 Ni2 Ni12 123.47(15) 2_656 .
C1 Ni1 Ni2 Ni12 -144.11(15) . .
Ni5 Ni1 Ni2 Ni12 133.54(4) 2_656 .
Ni5 Ni1 Ni2 Ni12 -151.49(4) . .
Ni2 Ni1 Ni2 Ni12 170.20(3) 2_656 .
C2 Ni1 Ni2 Ni11 -19.2(2) . .
C2 Ni1 Ni2 Ni11 22.6(2) 2_656 .
C4 Ni1 Ni2 Ni11 159.6(2) 2_656 .
C4 Ni1 Ni2 Ni11 -156.3(2) . .
C3 Ni1 Ni2 Ni11 136.17(16) . .
C3 Ni1 Ni2 Ni11 -131.94(16) 2_656 .
C1 Ni1 Ni2 Ni11 -44.14(15) 2_656 .
C1 Ni1 Ni2 Ni11 48.28(15) . .
Ni5 Ni1 Ni2 Ni11 -34.08(5) 2_656 .
Ni5 Ni1 Ni2 Ni11 40.89(3) . .
Ni2 Ni1 Ni2 Ni11 2.58(3) 2_656 .
C2 Ni1 Ni2 Ni5 -60.1(2) . .
C2 Ni1 Ni2 Ni5 -18.3(2) 2_656 .
C4 Ni1 Ni2 Ni5 118.7(2) 2_656 .
C4 Ni1 Ni2 Ni5 162.8(2) . .
C3 Ni1 Ni2 Ni5 95.28(16) . .
C3 Ni1 Ni2 Ni5 -172.83(16) 2_656 .
C1 Ni1 Ni2 Ni5 -85.03(15) 2_656 .
C1 Ni1 Ni2 Ni5 7.39(15) . .
Ni5 Ni1 Ni2 Ni5 -74.97(5) 2_656 .
Ni2 Ni1 Ni2 Ni5 -38.31(2) 2_656 .
C2 Ni1 Ni2 Ni4 -170.0(2) . .
C2 Ni1 Ni2 Ni4 -128.2(2) 2_656 .
C4 Ni1 Ni2 Ni4 8.8(2) 2_656 .
C4 Ni1 Ni2 Ni4 52.8(2) . .
C3 Ni1 Ni2 Ni4 -14.67(16) . .
C3 Ni1 Ni2 Ni4 77.22(16) 2_656 .
C1 Ni1 Ni2 Ni4 165.02(15) 2_656 .
C1 Ni1 Ni2 Ni4 -102.56(15) . .
Ni5 Ni1 Ni2 Ni4 175.09(4) 2_656 .
Ni5 Ni1 Ni2 Ni4 -109.94(3) . .
Ni2 Ni1 Ni2 Ni4 -148.25(2) 2_656 .
C2 Ni1 Ni2 Ni6 40.2(2) . .
C2 Ni1 Ni2 Ni6 82.1(2) 2_656 .
C4 Ni1 Ni2 Ni6 -140.9(2) 2_656 .
C4 Ni1 Ni2 Ni6 -96.9(2) . .
C3 Ni1 Ni2 Ni6 -164.38(16) . .
C3 Ni1 Ni2 Ni6 -72.49(16) 2_656 .
C1 Ni1 Ni2 Ni6 15.31(15) 2_656 .
C1 Ni1 Ni2 Ni6 107.73(15) . .
Ni5 Ni1 Ni2 Ni6 25.37(4) 2_656 .
Ni5 Ni1 Ni2 Ni6 100.34(3) . .
Ni2 Ni1 Ni2 Ni6 62.03(2) 2_656 .
C2 Ni1 Ni2 Ni7 98.7(2) . .
C2 Ni1 Ni2 Ni7 140.6(2) 2_656 .
C4 Ni1 Ni2 Ni7 -82.4(2) 2_656 .
C4 Ni1 Ni2 Ni7 -38.4(2) . .
C3 Ni1 Ni2 Ni7 -105.88(16) . .
C3 Ni1 Ni2 Ni7 -13.99(16) 2_656 .
C1 Ni1 Ni2 Ni7 73.81(15) 2_656 .
C1 Ni1 Ni2 Ni7 166.23(15) . .
Ni5 Ni1 Ni2 Ni7 83.88(3) 2_656 .
Ni5 Ni1 Ni2 Ni7 158.85(4) . .
Ni2 Ni1 Ni2 Ni7 120.54(2) 2_656 .
C2 Ni1 Ni3 C6 16.7(5) . .
C2 Ni1 Ni3 C6 108.5(5) 2_656 .
C4 Ni1 Ni3 C6 -163.6(5) 2_656 .
C4 Ni1 Ni3 C6 -71.3(5) . .
C3 Ni1 Ni3 C6 -138.4(5) . .
C3 Ni1 Ni3 C6 -97.2(5) 2_656 .
C1 Ni1 Ni3 C6 39.8(5) 2_656 .
C1 Ni1 Ni3 C6 84.4(5) . .
Ni5 Ni1 Ni3 C6 97.4(5) 2_656 .
Ni5 Ni1 Ni3 C6 30.5(5) . .
Ni2 Ni1 Ni3 C6 150.5(5) 2_656 .
Ni2 Ni1 Ni3 C6 -24.3(5) . .
C2 Ni1 Ni3 C3 155.1(3) . .
C2 Ni1 Ni3 C3 -113.1(3) 2_656 .
C4 Ni1 Ni3 C3 -25.2(3) 2_656 .
C4 Ni1 Ni3 C3 67.1(3) . .
C3 Ni1 Ni3 C3 41.2(4) 2_656 .
C1 Ni1 Ni3 C3 178.2(3) 2_656 .
C1 Ni1 Ni3 C3 -137.2(3) . .
Ni5 Ni1 Ni3 C3 -124.2(2) 2_656 .
Ni5 Ni1 Ni3 C3 168.9(2) . .
Ni2 Ni1 Ni3 C3 -71.1(2) 2_656 .
Ni2 Ni1 Ni3 C3 114.1(2) . .
C2 Ni1 Ni3 C1 -67.7(2) . .
C2 Ni1 Ni3 C1 24.0(2) 2_656 .
C4 Ni1 Ni3 C1 112.0(2) 2_656 .
C4 Ni1 Ni3 C1 -155.8(2) . .
C3 Ni1 Ni3 C1 137.2(3) . .
C3 Ni1 Ni3 C1 178.3(3) 2_656 .
C1 Ni1 Ni3 C1 -44.6(4) 2_656 .
Ni5 Ni1 Ni3 C1 13.0(2) 2_656 .
Ni5 Ni1 Ni3 C1 -53.91(19) . .
Ni2 Ni1 Ni3 C1 66.08(19) 2_656 .
Ni2 Ni1 Ni3 C1 -108.8(2) . .
C2 Ni1 Ni3 Ni13 136.74(15) . .
C2 Ni1 Ni3 Ni13 -131.50(15) 2_656 .
C4 Ni1 Ni3 Ni13 -43.53(16) 2_656 .
C4 Ni1 Ni3 Ni13 48.71(16) . .
C3 Ni1 Ni3 Ni13 -18.4(2) . .
C3 Ni1 Ni3 Ni13 22.8(2) 2_656 .
C1 Ni1 Ni3 Ni13 159.8(2) 2_656 .
C1 Ni1 Ni3 Ni13 -155.5(2) . .
Ni5 Ni1 Ni3 Ni13 -142.54(4) 2_656 .
Ni5 Ni1 Ni3 Ni13 150.56(4) . .
Ni2 Ni1 Ni3 Ni13 -89.45(4) 2_656 .
Ni2 Ni1 Ni3 Ni13 95.69(4) . .
C2 Ni1 Ni3 Ni9 -55.40(15) . .
C2 Ni1 Ni3 Ni9 36.36(15) 2_656 .
C4 Ni1 Ni3 Ni9 124.33(16) 2_656 .
C4 Ni1 Ni3 Ni9 -143.43(16) . .
C3 Ni1 Ni3 Ni9 149.5(2) . .
C3 Ni1 Ni3 Ni9 -169.3(2) 2_656 .
C1 Ni1 Ni3 Ni9 -32.3(2) 2_656 .
C1 Ni1 Ni3 Ni9 12.34(19) . .
Ni5 Ni1 Ni3 Ni9 25.32(5) 2_656 .
Ni5 Ni1 Ni3 Ni9 -41.57(3) . .
Ni2 Ni1 Ni3 Ni9 78.42(4) 2_656 .
Ni2 Ni1 Ni3 Ni9 -96.45(4) . .
C2 Ni1 Ni3 Ni5 -13.82(15) . .
C2 Ni1 Ni3 Ni5 77.94(15) 2_656 .
C4 Ni1 Ni3 Ni5 165.91(16) 2_656 .
C4 Ni1 Ni3 Ni5 -101.85(15) . .
C3 Ni1 Ni3 Ni5 -168.9(2) . .
C3 Ni1 Ni3 Ni5 -127.7(2) 2_656 .
C1 Ni1 Ni3 Ni5 9.3(2) 2_656 .
C1 Ni1 Ni3 Ni5 53.91(19) . .
Ni5 Ni1 Ni3 Ni5 66.90(5) 2_656 .
Ni2 Ni1 Ni3 Ni5 119.99(4) 2_656 .
Ni2 Ni1 Ni3 Ni5 -54.87(3) . .
C2 Ni1 Ni3 Ni4 96.34(15) . .
C2 Ni1 Ni3 Ni4 -171.90(15) 2_656 .
C4 Ni1 Ni3 Ni4 -83.93(16) 2_656 .
C4 Ni1 Ni3 Ni4 8.31(16) . .
C3 Ni1 Ni3 Ni4 -58.8(2) . .
C3 Ni1 Ni3 Ni4 -17.6(2) 2_656 .
C1 Ni1 Ni3 Ni4 119.4(2) 2_656 .
C1 Ni1 Ni3 Ni4 164.08(19) . .
Ni5 Ni1 Ni3 Ni4 177.06(4) 2_656 .
Ni5 Ni1 Ni3 Ni4 110.16(3) . .
Ni2 Ni1 Ni3 Ni4 -129.84(4) 2_656 .
Ni2 Ni1 Ni3 Ni4 55.29(3) . .
C2 Ni1 Ni3 Ni7 -163.15(15) . 2_656
C2 Ni1 Ni3 Ni7 -71.39(15) 2_656 2_656
C4 Ni1 Ni3 Ni7 16.58(16) 2_656 2_656
C4 Ni1 Ni3 Ni7 108.82(16) . 2_656
C3 Ni1 Ni3 Ni7 41.7(2) . 2_656
C3 Ni1 Ni3 Ni7 82.9(2) 2_656 2_656
C1 Ni1 Ni3 Ni7 -140.1(2) 2_656 2_656
C1 Ni1 Ni3 Ni7 -95.42(19) . 2_656
Ni5 Ni1 Ni3 Ni7 -82.43(4) 2_656 2_656
Ni5 Ni1 Ni3 Ni7 -149.33(4) . 2_656
Ni2 Ni1 Ni3 Ni7 -29.33(4) 2_656 2_656
Ni2 Ni1 Ni3 Ni7 155.80(4) . 2_656
C2 Ni1 Ni3 Ni6 -104.66(15) . 2_656
C2 Ni1 Ni3 Ni6 -12.90(15) 2_656 2_656
C4 Ni1 Ni3 Ni6 75.07(16) 2_656 2_656
C4 Ni1 Ni3 Ni6 167.31(16) . 2_656
C3 Ni1 Ni3 Ni6 100.2(2) . 2_656
C3 Ni1 Ni3 Ni6 141.4(2) 2_656 2_656
C1 Ni1 Ni3 Ni6 -81.6(2) 2_656 2_656
C1 Ni1 Ni3 Ni6 -36.92(19) . 2_656
Ni5 Ni1 Ni3 Ni6 -23.94(4) 2_656 2_656
Ni5 Ni1 Ni3 Ni6 -90.83(3) . 2_656
Ni2 Ni1 Ni3 Ni6 29.16(3) 2_656 2_656
Ni2 Ni1 Ni3 Ni6 -145.71(3) . 2_656
C17 Ni2 Ni4 C15 -16.4(4) . .
C2 Ni2 Ni4 C15 144.3(4) . .
C4 Ni2 Ni4 C15 -140.7(4) . .
Ni12 Ni2 Ni4 C15 -77.2(3) . .
Ni11 Ni2 Ni4 C15 90.5(3) . .
Ni5 Ni2 Ni4 C15 98.7(3) . .
Ni1 Ni2 Ni4 C15 153.1(3) . .
Ni6 Ni2 Ni4 C15 -161.1(3) . .
Ni7 Ni2 Ni4 C15 -123.5(3) . .
C17 Ni2 Ni4 C4 124.4(4) . .
C2 Ni2 Ni4 C4 -75.0(3) . .
Ni12 Ni2 Ni4 C4 63.6(2) . .
Ni11 Ni2 Ni4 C4 -128.8(2) . .
Ni5 Ni2 Ni4 C4 -120.5(2) . .
Ni1 Ni2 Ni4 C4 -66.2(2) . .
Ni6 Ni2 Ni4 C4 -20.4(2) . .
Ni7 Ni2 Ni4 C4 17.2(2) . .
C17 Ni2 Ni4 C3 -153.3(4) . .
C2 Ni2 Ni4 C3 7.3(3) . .
C4 Ni2 Ni4 C3 82.3(3) . .
Ni12 Ni2 Ni4 C3 145.91(18) . .
Ni11 Ni2 Ni4 C3 -46.4(2) . .
Ni5 Ni2 Ni4 C3 -38.20(18) . .
Ni1 Ni2 Ni4 C3 16.14(18) . .
Ni6 Ni2 Ni4 C3 61.94(19) . .
Ni7 Ni2 Ni4 C3 99.52(18) . .
C17 Ni2 Ni4 Ni13 -106.4(3) . .
C2 Ni2 Ni4 Ni13 54.2(2) . .
C4 Ni2 Ni4 Ni13 129.2(2) . .
Ni12 Ni2 Ni4 Ni13 -167.19(8) . .
Ni11 Ni2 Ni4 Ni13 0.45(12) . .
Ni5 Ni2 Ni4 Ni13 8.70(8) . .
Ni1 Ni2 Ni4 Ni13 63.04(7) . .
Ni6 Ni2 Ni4 Ni13 108.83(8) . .
Ni7 Ni2 Ni4 Ni13 146.42(7) . .
C17 Ni2 Ni4 Ni12 60.8(3) . .
C2 Ni2 Ni4 Ni12 -138.57(19) . .
C4 Ni2 Ni4 Ni12 -63.6(2) . .
Ni11 Ni2 Ni4 Ni12 167.64(8) . .
Ni5 Ni2 Ni4 Ni12 175.89(4) . .
Ni1 Ni2 Ni4 Ni12 -129.77(4) . .
Ni6 Ni2 Ni4 Ni12 -83.98(5) . .
Ni7 Ni2 Ni4 Ni12 -46.39(3) . .
C17 Ni2 Ni4 Ni1 -169.4(3) . .
C2 Ni2 Ni4 Ni1 -8.80(19) . .
C4 Ni2 Ni4 Ni1 66.2(2) . .
Ni12 Ni2 Ni4 Ni1 129.77(4) . .
Ni11 Ni2 Ni4 Ni1 -62.59(7) . .
Ni5 Ni2 Ni4 Ni1 -54.34(3) . .
Ni6 Ni2 Ni4 Ni1 45.79(5) . .
Ni7 Ni2 Ni4 Ni1 83.38(3) . .
C17 Ni2 Ni4 Ni3 -114.6(3) . .
C2 Ni2 Ni4 Ni3 46.03(19) . .
C4 Ni2 Ni4 Ni3 121.0(2) . .
Ni12 Ni2 Ni4 Ni3 -175.40(4) . .
Ni11 Ni2 Ni4 Ni3 -7.76(8) . .
Ni5 Ni2 Ni4 Ni3 0.49(3) . .
Ni1 Ni2 Ni4 Ni3 54.83(3) . .
Ni6 Ni2 Ni4 Ni3 100.63(5) . .
Ni7 Ni2 Ni4 Ni3 138.21(3) . .
C17 Ni2 Ni4 Ni10 109.7(3) . .
C2 Ni2 Ni4 Ni10 -89.67(19) . .
C4 Ni2 Ni4 Ni10 -14.7(2) . .
Ni12 Ni2 Ni4 Ni10 48.91(3) . .
Ni11 Ni2 Ni4 Ni10 -143.45(7) . .
Ni5 Ni2 Ni4 Ni10 -135.21(3) . .
Ni1 Ni2 Ni4 Ni10 -80.86(3) . .
Ni6 Ni2 Ni4 Ni10 -35.07(6) . .
Ni7 Ni2 Ni4 Ni10 2.52(3) . .
C17 Ni2 Ni4 Ni10 160.5(3) . 2_656
C2 Ni2 Ni4 Ni10 -38.9(2) . 2_656
C4 Ni2 Ni4 Ni10 36.1(2) . 2_656
Ni12 Ni2 Ni4 Ni10 99.72(6) . 2_656
Ni11 Ni2 Ni4 Ni10 -92.64(9) . 2_656
Ni5 Ni2 Ni4 Ni10 -84.40(6) . 2_656
Ni1 Ni2 Ni4 Ni10 -30.05(5) . 2_656
Ni6 Ni2 Ni4 Ni10 15.74(9) . 2_656
Ni7 Ni2 Ni4 Ni10 53.33(6) . 2_656
C2 Ni1 Ni4 C15 -80.9(7) . .
C2 Ni1 Ni4 C15 32.1(7) 2_656 .
C4 Ni1 Ni4 C15 98.3(7) 2_656 .
C4 Ni1 Ni4 C15 -147.8(7) . .
C3 Ni1 Ni4 C15 73.0(7) . .
C3 Ni1 Ni4 C15 -173.2(7) 2_656 .
C1 Ni1 Ni4 C15 -106.9(7) 2_656 .
C1 Ni1 Ni4 C15 8.0(7) . .
Ni5 Ni1 Ni4 C15 -135.7(8) 2_656 .
Ni5 Ni1 Ni4 C15 -33.4(7) . .
Ni2 Ni1 Ni4 C15 88.8(7) 2_656 .
Ni2 Ni1 Ni4 C15 -87.9(7) . .
C2 Ni1 Ni4 C4 67.0(3) . .
C2 Ni1 Ni4 C4 179.9(3) 2_656 .
C4 Ni1 Ni4 C4 -113.9(3) 2_656 .
C3 Ni1 Ni4 C4 -139.2(3) . .
C3 Ni1 Ni4 C4 -25.4(3) 2_656 .
C1 Ni1 Ni4 C4 40.9(3) 2_656 .
C1 Ni1 Ni4 C4 155.8(3) . .
Ni5 Ni1 Ni4 C4 12.1(4) 2_656 .
Ni5 Ni1 Ni4 C4 114.4(2) . .
Ni2 Ni1 Ni4 C4 -123.4(2) 2_656 .
Ni2 Ni1 Ni4 C4 59.9(2) . .
C2 Ni1 Ni4 C3 -153.8(3) . .
C2 Ni1 Ni4 C3 -40.9(3) 2_656 .
C4 Ni1 Ni4 C3 25.3(3) 2_656 .
C4 Ni1 Ni4 C3 139.2(3) . .
C3 Ni1 Ni4 C3 113.8(3) 2_656 .
C1 Ni1 Ni4 C3 -179.9(3) 2_656 .
C1 Ni1 Ni4 C3 -65.0(3) . .
Ni5 Ni1 Ni4 C3 151.3(4) 2_656 .
Ni5 Ni1 Ni4 C3 -106.4(2) . .
Ni2 Ni1 Ni4 C3 15.8(2) 2_656 .
Ni2 Ni1 Ni4 C3 -160.9(2) . .
C2 Ni1 Ni4 Ni13 -141.73(15) . .
C2 Ni1 Ni4 Ni13 -28.8(2) 2_656 .
C4 Ni1 Ni4 Ni13 37.46(15) 2_656 .
C4 Ni1 Ni4 Ni13 151.3(2) . .
C3 Ni1 Ni4 Ni13 12.1(2) . .
C3 Ni1 Ni4 Ni13 125.88(16) 2_656 .
C1 Ni1 Ni4 Ni13 -167.80(19) 2_656 .
C1 Ni1 Ni4 Ni13 -52.88(15) . .
Ni5 Ni1 Ni4 Ni13 163.4(4) 2_656 .
Ni5 Ni1 Ni4 Ni13 -94.27(3) . .
Ni2 Ni1 Ni4 Ni13 27.93(5) 2_656 .
Ni2 Ni1 Ni4 Ni13 -148.80(4) . .
C2 Ni1 Ni4 Ni12 47.97(15) . .
C2 Ni1 Ni4 Ni12 160.9(2) 2_656 .
C4 Ni1 Ni4 Ni12 -132.85(15) 2_656 .
C4 Ni1 Ni4 Ni12 -19.0(2) . .
C3 Ni1 Ni4 Ni12 -158.2(2) . .
C3 Ni1 Ni4 Ni12 -44.42(16) 2_656 .
C1 Ni1 Ni4 Ni12 21.9(2) 2_656 .
C1 Ni1 Ni4 Ni12 136.82(15) . .
Ni5 Ni1 Ni4 Ni12 -6.9(4) 2_656 .
Ni5 Ni1 Ni4 Ni12 95.43(3) . .
Ni2 Ni1 Ni4 Ni12 -142.37(4) 2_656 .
Ni2 Ni1 Ni4 Ni12 40.90(3) . .
C2 Ni1 Ni4 Ni2 7.06(15) . .
C2 Ni1 Ni4 Ni2 120.0(2) 2_656 .
C4 Ni1 Ni4 Ni2 -173.75(15) 2_656 .
C4 Ni1 Ni4 Ni2 -59.9(2) . .
C3 Ni1 Ni4 Ni2 160.9(2) . .
C3 Ni1 Ni4 Ni2 -85.32(16) 2_656 .
C1 Ni1 Ni4 Ni2 -19.00(19) 2_656 .
C1 Ni1 Ni4 Ni2 95.92(15) . .
Ni5 Ni1 Ni4 Ni2 -47.8(4) 2_656 .
Ni5 Ni1 Ni4 Ni2 54.53(3) . .
Ni2 Ni1 Ni4 Ni2 176.73(4) 2_656 .
C2 Ni1 Ni4 Ni3 -101.30(15) . .
C2 Ni1 Ni4 Ni3 11.7(2) 2_656 .
C4 Ni1 Ni4 Ni3 77.88(15) 2_656 .
C4 Ni1 Ni4 Ni3 -168.3(2) . .
C3 Ni1 Ni4 Ni3 52.5(2) . .
C3 Ni1 Ni4 Ni3 166.31(16) 2_656 .
C1 Ni1 Ni4 Ni3 -127.37(19) 2_656 .
C1 Ni1 Ni4 Ni3 -12.45(15) . .
Ni5 Ni1 Ni4 Ni3 -156.2(4) 2_656 .
Ni5 Ni1 Ni4 Ni3 -53.84(3) . .
Ni2 Ni1 Ni4 Ni3 68.36(4) 2_656 .
Ni2 Ni1 Ni4 Ni3 -108.37(3) . .
C2 Ni1 Ni4 Ni10 108.00(15) . .
C2 Ni1 Ni4 Ni10 -139.0(2) 2_656 .
C4 Ni1 Ni4 Ni10 -72.81(15) 2_656 .
C4 Ni1 Ni4 Ni10 41.0(2) . .
C3 Ni1 Ni4 Ni10 -98.2(2) . .
C3 Ni1 Ni4 Ni10 15.61(16) 2_656 .
C1 Ni1 Ni4 Ni10 81.94(19) 2_656 .
C1 Ni1 Ni4 Ni10 -163.15(15) . .
Ni5 Ni1 Ni4 Ni10 53.2(4) 2_656 .
Ni5 Ni1 Ni4 Ni10 155.46(3) . .
Ni2 Ni1 Ni4 Ni10 -82.33(4) 2_656 .
Ni2 Ni1 Ni4 Ni10 100.94(3) . .
C2 Ni1 Ni4 Ni10 167.71(15) . 2_656
C2 Ni1 Ni4 Ni10 -79.3(2) 2_656 2_656
C4 Ni1 Ni4 Ni10 -13.10(15) 2_656 2_656
C4 Ni1 Ni4 Ni10 100.8(2) . 2_656
C3 Ni1 Ni4 Ni10 -38.5(2) . 2_656
C3 Ni1 Ni4 Ni10 75.32(16) 2_656 2_656
C1 Ni1 Ni4 Ni10 141.64(19) 2_656 2_656
C1 Ni1 Ni4 Ni10 -103.44(15) . 2_656
Ni5 Ni1 Ni4 Ni10 112.9(4) 2_656 2_656
Ni5 Ni1 Ni4 Ni10 -144.83(3) . 2_656
Ni2 Ni1 Ni4 Ni10 -22.63(4) 2_656 2_656
Ni2 Ni1 Ni4 Ni10 160.64(3) . 2_656
C6 Ni3 Ni4 C15 -22.7(4) . .
C3 Ni3 Ni4 C15 121.5(4) . .
C1 Ni3 Ni4 C15 -158.1(3) . .
Ni13 Ni3 Ni4 C15 57.6(3) . .
Ni9 Ni3 Ni4 C15 -110.9(3) . .
Ni5 Ni3 Ni4 C15 -117.3(3) . .
Ni1 Ni3 Ni4 C15 -171.8(3) . .
Ni7 Ni3 Ni4 C15 107.3(3) 2_656 .
Ni6 Ni3 Ni4 C15 156.0(3) 2_656 .
C6 Ni3 Ni4 C4 138.9(3) . .
C3 Ni3 Ni4 C4 -76.9(3) . .
C1 Ni3 Ni4 C4 3.5(3) . .
Ni13 Ni3 Ni4 C4 -140.8(2) . .
Ni9 Ni3 Ni4 C4 50.7(2) . .
Ni5 Ni3 Ni4 C4 44.3(2) . .
Ni1 Ni3 Ni4 C4 -10.19(19) . .
Ni7 Ni3 Ni4 C4 -91.1(2) 2_656 .
Ni6 Ni3 Ni4 C4 -42.4(2) 2_656 .
C6 Ni3 Ni4 C3 -144.2(3) . .
C1 Ni3 Ni4 C3 80.4(3) . .
Ni13 Ni3 Ni4 C3 -63.9(2) . .
Ni9 Ni3 Ni4 C3 127.6(2) . .
Ni5 Ni3 Ni4 C3 121.2(2) . .
Ni1 Ni3 Ni4 C3 66.7(2) . .
Ni7 Ni3 Ni4 C3 -14.2(2) 2_656 .
Ni6 Ni3 Ni4 C3 34.5(2) 2_656 .
C6 Ni3 Ni4 Ni13 -80.2(2) . .
C3 Ni3 Ni4 Ni13 63.9(2) . .
C1 Ni3 Ni4 Ni13 144.33(17) . .
Ni9 Ni3 Ni4 Ni13 -168.51(8) . .
Ni5 Ni3 Ni4 Ni13 -174.92(4) . .
Ni1 Ni3 Ni4 Ni13 130.62(4) . .
Ni7 Ni3 Ni4 Ni13 49.76(3) 2_656 .
Ni6 Ni3 Ni4 Ni13 98.40(6) 2_656 .
C6 Ni3 Ni4 Ni12 87.4(3) . .
C3 Ni3 Ni4 Ni12 -128.4(2) . .
C1 Ni3 Ni4 Ni12 -48.00(18) . .
Ni13 Ni3 Ni4 Ni12 167.66(8) . .
Ni9 Ni3 Ni4 Ni12 -0.84(12) . .
Ni5 Ni3 Ni4 Ni12 -7.26(8) . .
Ni1 Ni3 Ni4 Ni12 -61.72(7) . .
Ni7 Ni3 Ni4 Ni12 -142.58(7) 2_656 .
Ni6 Ni3 Ni4 Ni12 -93.94(8) 2_656 .
C6 Ni3 Ni4 Ni2 94.2(2) . .
C3 Ni3 Ni4 Ni2 -121.7(2) . .
C1 Ni3 Ni4 Ni2 -41.24(17) . .
Ni13 Ni3 Ni4 Ni2 174.43(4) . .
Ni9 Ni3 Ni4 Ni2 5.92(8) . .
Ni5 Ni3 Ni4 Ni2 -0.50(3) . .
Ni1 Ni3 Ni4 Ni2 -54.95(3) . .
Ni7 Ni3 Ni4 Ni2 -135.81(3) 2_656 .
Ni6 Ni3 Ni4 Ni2 -87.17(6) 2_656 .
C6 Ni3 Ni4 Ni1 149.1(2) . .
C3 Ni3 Ni4 Ni1 -66.7(2) . .
C1 Ni3 Ni4 Ni1 13.71(17) . .
Ni13 Ni3 Ni4 Ni1 -130.62(4) . .
Ni9 Ni3 Ni4 Ni1 60.87(7) . .
Ni5 Ni3 Ni4 Ni1 54.46(3) . .
Ni7 Ni3 Ni4 Ni1 -80.86(3) 2_656 .
Ni6 Ni3 Ni4 Ni1 -32.22(5) 2_656 .
C6 Ni3 Ni4 Ni10 -166.8(2) . .
C3 Ni3 Ni4 Ni10 -22.6(2) . .
C1 Ni3 Ni4 Ni10 57.81(18) . .
Ni13 Ni3 Ni4 Ni10 -86.52(6) . .
Ni9 Ni3 Ni4 Ni10 104.97(8) . .
Ni5 Ni3 Ni4 Ni10 98.55(5) . .
Ni1 Ni3 Ni4 Ni10 44.10(5) . .
Ni7 Ni3 Ni4 Ni10 -36.76(6) 2_656 .
Ni6 Ni3 Ni4 Ni10 11.88(9) 2_656 .
C6 Ni3 Ni4 Ni10 -126.8(2) . 2_656
C3 Ni3 Ni4 Ni10 17.4(2) . 2_656
C1 Ni3 Ni4 Ni10 97.79(17) . 2_656
Ni13 Ni3 Ni4 Ni10 -46.55(3) . 2_656
Ni9 Ni3 Ni4 Ni10 144.95(7) . 2_656
Ni5 Ni3 Ni4 Ni10 138.53(3) . 2_656
Ni1 Ni3 Ni4 Ni10 84.08(3) . 2_656
Ni7 Ni3 Ni4 Ni10 3.21(3) 2_656 2_656
Ni6 Ni3 Ni4 Ni10 51.85(6) 2_656 2_656
C6 Ni3 Ni5 C8 -16.3(4) . .
C3 Ni3 Ni5 C8 139.6(3) . .
C1 Ni3 Ni5 C8 -144.1(3) . .
Ni13 Ni3 Ni5 C8 87.0(3) . .
Ni9 Ni3 Ni5 C8 -81.1(3) . .
Ni1 Ni3 Ni5 C8 149.3(3) . .
Ni4 Ni3 Ni5 C8 94.9(3) . .
Ni7 Ni3 Ni5 C8 -164.9(3) 2_656 .
Ni6 Ni3 Ni5 C8 -127.0(3) 2_656 .
C6 Ni3 Ni5 C1 127.8(3) . .
C3 Ni3 Ni5 C1 -76.3(3) . .
Ni13 Ni3 Ni5 C1 -128.8(2) . .
Ni9 Ni3 Ni5 C1 63.1(2) . .
Ni1 Ni3 Ni5 C1 -66.5(2) . .
Ni4 Ni3 Ni5 C1 -121.0(2) . .
Ni7 Ni3 Ni5 C1 -20.7(2) 2_656 .
Ni6 Ni3 Ni5 C1 17.2(2) 2_656 .
C6 Ni3 Ni5 C2 -150.3(3) . .
C3 Ni3 Ni5 C2 5.5(3) . .
C1 Ni3 Ni5 C2 81.8(3) . .
Ni13 Ni3 Ni5 C2 -47.00(19) . .
Ni9 Ni3 Ni5 C2 144.86(17) . .
Ni1 Ni3 Ni5 C2 15.30(17) . .
Ni4 Ni3 Ni5 C2 -39.18(17) . .
Ni7 Ni3 Ni5 C2 61.09(18) 2_656 .
Ni6 Ni3 Ni5 C2 98.99(17) 2_656 .
C6 Ni3 Ni5 Ni9 64.8(2) . .
C3 Ni3 Ni5 Ni9 -139.3(2) . .
C1 Ni3 Ni5 Ni9 -63.1(2) . .
Ni13 Ni3 Ni5 Ni9 168.14(8) . .
Ni1 Ni3 Ni5 Ni9 -129.56(4) . .
Ni4 Ni3 Ni5 Ni9 175.97(4) . .
Ni7 Ni3 Ni5 Ni9 -83.77(5) 2_656 .
Ni6 Ni3 Ni5 Ni9 -45.86(3) 2_656 .
C6 Ni3 Ni5 Ni11 -101.7(3) . .
C3 Ni3 Ni5 Ni11 54.2(2) . .
C1 Ni3 Ni5 Ni11 130.4(2) . .
Ni13 Ni3 Ni5 Ni11 1.64(12) . .
Ni9 Ni3 Ni5 Ni11 -166.50(8) . .
Ni1 Ni3 Ni5 Ni11 63.94(7) . .
Ni4 Ni3 Ni5 Ni11 9.46(8) . .
Ni7 Ni3 Ni5 Ni11 109.73(8) 2_656 .
Ni6 Ni3 Ni5 Ni11 147.63(7) 2_656 .
C6 Ni3 Ni5 Ni1 -165.6(2) . .
C3 Ni3 Ni5 Ni1 -9.8(2) . .
C1 Ni3 Ni5 Ni1 66.5(2) . .
Ni13 Ni3 Ni5 Ni1 -62.30(7) . .
Ni9 Ni3 Ni5 Ni1 129.56(4) . .
Ni4 Ni3 Ni5 Ni1 -54.48(3) . .
Ni7 Ni3 Ni5 Ni1 45.79(5) 2_656 .
Ni6 Ni3 Ni5 Ni1 83.69(3) 2_656 .
C6 Ni3 Ni5 Ni2 -110.7(2) . .
C3 Ni3 Ni5 Ni2 45.2(2) . .
C1 Ni3 Ni5 Ni2 121.5(2) . .
Ni13 Ni3 Ni5 Ni2 -7.32(8) . .
Ni9 Ni3 Ni5 Ni2 -175.47(4) . .
Ni1 Ni3 Ni5 Ni2 54.97(3) . .
Ni4 Ni3 Ni5 Ni2 0.50(3) . .
Ni7 Ni3 Ni5 Ni2 100.77(5) 2_656 .
Ni6 Ni3 Ni5 Ni2 138.67(3) 2_656 .
C6 Ni3 Ni5 Ni8 114.1(2) . 2_656
C3 Ni3 Ni5 Ni8 -90.0(2) . 2_656
C1 Ni3 Ni5 Ni8 -13.7(2) . 2_656
Ni13 Ni3 Ni5 Ni8 -142.53(7) . 2_656
Ni9 Ni3 Ni5 Ni8 49.33(3) . 2_656
Ni1 Ni3 Ni5 Ni8 -80.23(3) . 2_656
Ni4 Ni3 Ni5 Ni8 -134.71(3) . 2_656
Ni7 Ni3 Ni5 Ni8 -34.44(6) 2_656 2_656
Ni6 Ni3 Ni5 Ni8 3.47(3) 2_656 2_656
C6 Ni3 Ni5 Ni8 162.6(2) . .
C3 Ni3 Ni5 Ni8 -41.5(2) . .
C1 Ni3 Ni5 Ni8 34.7(2) . .
Ni13 Ni3 Ni5 Ni8 -94.07(9) . .
Ni9 Ni3 Ni5 Ni8 97.78(6) . .
Ni1 Ni3 Ni5 Ni8 -31.78(5) . .
Ni4 Ni3 Ni5 Ni8 -86.25(6) . .
Ni7 Ni3 Ni5 Ni8 14.02(9) 2_656 .
Ni6 Ni3 Ni5 Ni8 51.92(6) 2_656 .
C2 Ni1 Ni5 C8 78.7(6) . .
C2 Ni1 Ni5 C8 -168.5(5) 2_656 .
C4 Ni1 Ni5 C8 -101.3(6) 2_656 .
C4 Ni1 Ni5 C8 12.3(5) . .
C3 Ni1 Ni5 C8 -75.7(5) . .
C3 Ni1 Ni5 C8 36.1(6) 2_656 .
C1 Ni1 Ni5 C8 103.0(5) 2_656 .
C1 Ni1 Ni5 C8 -143.9(6) . .
Ni5 Ni1 Ni5 C8 145.4(5) 2_656 .
Ni2 Ni1 Ni5 C8 -157.8(5) 2_656 .
Ni2 Ni1 Ni5 C8 25.7(5) . .
C2 Ni1 Ni5 C1 -137.4(3) . .
C2 Ni1 Ni5 C1 -24.6(3) 2_656 .
C4 Ni1 Ni5 C1 42.6(3) 2_656 .
C4 Ni1 Ni5 C1 156.3(3) . .
C3 Ni1 Ni5 C1 68.2(3) . .
C3 Ni1 Ni5 C1 180.0(3) 2_656 .
C1 Ni1 Ni5 C1 -113.0(3) 2_656 .
Ni5 Ni1 Ni5 C1 -70.7(2) 2_656 .
Ni2 Ni1 Ni5 C1 -13.9(2) 2_656 .
Ni2 Ni1 Ni5 C1 169.7(2) . .
C2 Ni1 Ni5 C2 112.8(3) 2_656 .
C4 Ni1 Ni5 C2 179.9(3) 2_656 .
C4 Ni1 Ni5 C2 -66.4(2) . .
C3 Ni1 Ni5 C2 -154.4(2) . .
C3 Ni1 Ni5 C2 -42.7(3) 2_656 .
C1 Ni1 Ni5 C2 24.3(2) 2_656 .
C1 Ni1 Ni5 C2 137.4(3) . .
Ni5 Ni1 Ni5 C2 66.69(19) 2_656 .
Ni2 Ni1 Ni5 C2 123.49(19) 2_656 .
Ni2 Ni1 Ni5 C2 -52.97(19) . .
C2 Ni1 Ni5 Ni9 -155.70(19) . .
C2 Ni1 Ni5 Ni9 -42.90(15) 2_656 .
C4 Ni1 Ni5 Ni9 24.2(2) 2_656 .
C4 Ni1 Ni5 Ni9 137.92(15) . .
C3 Ni1 Ni5 Ni9 49.86(16) . .
C3 Ni1 Ni5 Ni9 161.6(2) 2_656 .
C1 Ni1 Ni5 Ni9 -131.37(15) 2_656 .
C1 Ni1 Ni5 Ni9 -18.3(2) . .
Ni5 Ni1 Ni5 Ni9 -89.01(3) 2_656 .
Ni2 Ni1 Ni5 Ni9 -32.21(5) 2_656 .
Ni2 Ni1 Ni5 Ni9 151.33(4) . .
C2 Ni1 Ni5 Ni11 12.07(19) . .
C2 Ni1 Ni5 Ni11 124.88(15) 2_656 .
C4 Ni1 Ni5 Ni11 -168.0(2) 2_656 .
C4 Ni1 Ni5 Ni11 -54.31(15) . .
C3 Ni1 Ni5 Ni11 -142.37(16) . .
C3 Ni1 Ni5 Ni11 -30.6(2) 2_656 .
C1 Ni1 Ni5 Ni11 36.40(15) 2_656 .
C1 Ni1 Ni5 Ni11 149.4(2) . .
Ni5 Ni1 Ni5 Ni11 78.76(3) 2_656 .
Ni2 Ni1 Ni5 Ni11 135.56(4) 2_656 .
Ni2 Ni1 Ni5 Ni11 -40.90(3) . .
C2 Ni1 Ni5 Ni3 162.23(19) . .
C2 Ni1 Ni5 Ni3 -84.96(15) 2_656 .
C4 Ni1 Ni5 Ni3 -17.8(2) 2_656 .
C4 Ni1 Ni5 Ni3 95.85(15) . .
C3 Ni1 Ni5 Ni3 7.80(16) . .
C3 Ni1 Ni5 Ni3 119.6(2) 2_656 .
C1 Ni1 Ni5 Ni3 -173.44(15) 2_656 .
C1 Ni1 Ni5 Ni3 -60.4(2) . .
Ni5 Ni1 Ni5 Ni3 -131.08(3) 2_656 .
Ni2 Ni1 Ni5 Ni3 -74.28(3) 2_656 .
Ni2 Ni1 Ni5 Ni3 109.26(3) . .
C2 Ni1 Ni5 Ni2 52.97(19) . .
C2 Ni1 Ni5 Ni2 165.78(15) 2_656 .
C4 Ni1 Ni5 Ni2 -127.1(2) 2_656 .
C4 Ni1 Ni5 Ni2 -13.41(15) . .
C3 Ni1 Ni5 Ni2 -101.46(16) . .
C3 Ni1 Ni5 Ni2 10.3(2) 2_656 .
C1 Ni1 Ni5 Ni2 77.30(15) 2_656 .
C1 Ni1 Ni5 Ni2 -169.7(2) . .
Ni5 Ni1 Ni5 Ni2 119.66(3) 2_656 .
Ni2 Ni1 Ni5 Ni2 176.46(4) 2_656 .
C2 Ni1 Ni5 Ni8 -96.29(19) . 2_656
C2 Ni1 Ni5 Ni8 16.52(15) 2_656 2_656
C4 Ni1 Ni5 Ni8 83.7(2) 2_656 2_656
C4 Ni1 Ni5 Ni8 -162.67(15) . 2_656
C3 Ni1 Ni5 Ni8 109.28(16) . 2_656
C3 Ni1 Ni5 Ni8 -139.0(2) 2_656 2_656
C1 Ni1 Ni5 Ni8 -71.96(15) 2_656 2_656
C1 Ni1 Ni5 Ni8 41.1(2) . 2_656
Ni5 Ni1 Ni5 Ni8 -29.600(18) 2_656 2_656
Ni2 Ni1 Ni5 Ni8 27.20(4) 2_656 2_656
Ni2 Ni1 Ni5 Ni8 -149.26(3) . 2_656
C2 Ni1 Ni5 Ni8 -37.95(19) . .
C2 Ni1 Ni5 Ni8 74.86(15) 2_656 .
C4 Ni1 Ni5 Ni8 142.0(2) 2_656 .
C4 Ni1 Ni5 Ni8 -104.33(15) . .
C3 Ni1 Ni5 Ni8 167.62(16) . .
C3 Ni1 Ni5 Ni8 -80.6(2) 2_656 .
C1 Ni1 Ni5 Ni8 -13.62(15) 2_656 .
C1 Ni1 Ni5 Ni8 99.4(2) . .
Ni5 Ni1 Ni5 Ni8 28.739(17) 2_656 .
Ni2 Ni1 Ni5 Ni8 85.54(4) 2_656 .
Ni2 Ni1 Ni5 Ni8 -90.92(3) . .
C17 Ni2 Ni5 C8 -16.5(4) . .
C2 Ni2 Ni5 C8 125.3(3) . .
C4 Ni2 Ni5 C8 -153.4(3) . .
Ni12 Ni2 Ni5 C8 -106.7(3) . .
Ni11 Ni2 Ni5 C8 61.5(3) . .
Ni1 Ni2 Ni5 C8 -168.1(3) . .
Ni4 Ni2 Ni5 C8 -113.3(3) . .
Ni6 Ni2 Ni5 C8 110.8(3) . .
Ni7 Ni2 Ni5 C8 159.7(3) . .
C17 Ni2 Ni5 C1 142.4(4) . .
C2 Ni2 Ni5 C1 -75.8(3) . .
C4 Ni2 Ni5 C1 5.5(3) . .
Ni12 Ni2 Ni5 C1 52.2(2) . .
Ni11 Ni2 Ni5 C1 -139.63(19) . .
Ni1 Ni2 Ni5 C1 -9.20(19) . .
Ni4 Ni2 Ni5 C1 45.62(19) . .
Ni6 Ni2 Ni5 C1 -90.31(19) . .
Ni7 Ni2 Ni5 C1 -41.4(2) . .
C17 Ni2 Ni5 C2 -141.8(4) . .
C4 Ni2 Ni5 C2 81.3(3) . .
Ni12 Ni2 Ni5 C2 127.9(2) . .
Ni11 Ni2 Ni5 C2 -63.8(2) . .
Ni1 Ni2 Ni5 C2 66.6(2) . .
Ni4 Ni2 Ni5 C2 121.4(2) . .
Ni6 Ni2 Ni5 C2 -14.5(2) . .
Ni7 Ni2 Ni5 C2 34.4(2) . .
C17 Ni2 Ni5 Ni9 89.0(4) . .
C2 Ni2 Ni5 Ni9 -129.2(2) . .
C4 Ni2 Ni5 Ni9 -47.90(19) . .
Ni12 Ni2 Ni5 Ni9 -1.27(13) . .
Ni11 Ni2 Ni5 Ni9 166.94(8) . .
Ni1 Ni2 Ni5 Ni9 -62.63(7) . .
Ni4 Ni2 Ni5 Ni9 -7.80(8) . .
Ni6 Ni2 Ni5 Ni9 -143.74(7) . .
Ni7 Ni2 Ni5 Ni9 -94.78(9) . .
C17 Ni2 Ni5 Ni11 -78.0(4) . .
C2 Ni2 Ni5 Ni11 63.8(2) . .
C4 Ni2 Ni5 Ni11 145.15(18) . .
Ni12 Ni2 Ni5 Ni11 -168.21(8) . .
Ni1 Ni2 Ni5 Ni11 130.43(4) . .
Ni4 Ni2 Ni5 Ni11 -174.74(4) . .
Ni6 Ni2 Ni5 Ni11 49.32(3) . .
Ni7 Ni2 Ni5 Ni11 98.28(6) . .
C17 Ni2 Ni5 Ni3 96.3(3) . .
C2 Ni2 Ni5 Ni3 -121.9(2) . .
C4 Ni2 Ni5 Ni3 -40.60(17) . .
Ni12 Ni2 Ni5 Ni3 6.03(8) . .
Ni11 Ni2 Ni5 Ni3 174.24(4) . .
Ni1 Ni2 Ni5 Ni3 -55.32(3) . .
Ni4 Ni2 Ni5 Ni3 -0.50(3) . .
Ni6 Ni2 Ni5 Ni3 -136.44(3) . .
Ni7 Ni2 Ni5 Ni3 -87.48(6) . .
C17 Ni2 Ni5 Ni1 151.6(4) . .
C2 Ni2 Ni5 Ni1 -66.6(2) . .
C4 Ni2 Ni5 Ni1 14.72(17) . .
Ni12 Ni2 Ni5 Ni1 61.36(7) . .
Ni11 Ni2 Ni5 Ni1 -130.43(4) . .
Ni4 Ni2 Ni5 Ni1 54.82(3) . .
Ni6 Ni2 Ni5 Ni1 -81.11(3) . .
Ni7 Ni2 Ni5 Ni1 -32.15(5) . .
C17 Ni2 Ni5 Ni8 -162.7(3) . 2_656
C2 Ni2 Ni5 Ni8 -20.9(2) . 2_656
C4 Ni2 Ni5 Ni8 60.45(18) . 2_656
Ni12 Ni2 Ni5 Ni8 107.08(8) . 2_656
Ni11 Ni2 Ni5 Ni8 -84.71(5) . 2_656
Ni1 Ni2 Ni5 Ni8 45.73(5) . 2_656
Ni4 Ni2 Ni5 Ni8 100.55(5) . 2_656
Ni6 Ni2 Ni5 Ni8 -35.39(6) . 2_656
Ni7 Ni2 Ni5 Ni8 13.57(9) . 2_656
C17 Ni2 Ni5 Ni8 -124.3(3) . .
C2 Ni2 Ni5 Ni8 17.5(2) . .
C4 Ni2 Ni5 Ni8 98.80(17) . .
Ni12 Ni2 Ni5 Ni8 145.44(7) . .
Ni11 Ni2 Ni5 Ni8 -46.35(3) . .
Ni1 Ni2 Ni5 Ni8 84.08(3) . .
Ni4 Ni2 Ni5 Ni8 138.90(3) . .
Ni6 Ni2 Ni5 Ni8 2.97(3) . .
Ni7 Ni2 Ni5 Ni8 51.93(6) . .
C17 Ni2 Ni6 C11 -7.2(4) . .
C2 Ni2 Ni6 C11 -145.8(3) . .
C4 Ni2 Ni6 C11 117.4(3) . .
Ni12 Ni2 Ni6 C11 69.0(2) . .
Ni11 Ni2 Ni6 C11 -84.2(2) . .
Ni5 Ni2 Ni6 C11 -131.0(2) . .
Ni1 Ni2 Ni6 C11 170.1(2) . .
Ni4 Ni2 Ni6 C11 131.5(2) . .
Ni7 Ni2 Ni6 C11 85.7(2) . .
C17 Ni2 Ni6 C19 -152.8(15) . 2_656
C2 Ni2 Ni6 C19 68.6(15) . 2_656
C4 Ni2 Ni6 C19 -28.2(15) . 2_656
Ni12 Ni2 Ni6 C19 -76.5(15) . 2_656
Ni11 Ni2 Ni6 C19 130.2(15) . 2_656
Ni5 Ni2 Ni6 C19 83.4(15) . 2_656
Ni1 Ni2 Ni6 C19 24.5(15) . 2_656
Ni4 Ni2 Ni6 C19 -14.1(15) . 2_656
Ni7 Ni2 Ni6 C19 -59.9(15) . 2_656
C17 Ni2 Ni6 C1 166.2(4) . 2_656
C2 Ni2 Ni6 C1 27.6(3) . 2_656
C4 Ni2 Ni6 C1 -69.3(2) . 2_656
Ni12 Ni2 Ni6 C1 -117.57(17) . 2_656
Ni11 Ni2 Ni6 C1 89.22(17) . 2_656
Ni5 Ni2 Ni6 C1 42.42(17) . 2_656
Ni1 Ni2 Ni6 C1 -16.48(17) . 2_656
Ni4 Ni2 Ni6 C1 -55.16(17) . 2_656
Ni7 Ni2 Ni6 C1 -100.93(17) . 2_656
C17 Ni2 Ni6 C2 138.6(4) . .
C4 Ni2 Ni6 C2 -96.9(3) . .
Ni12 Ni2 Ni6 C2 -145.2(2) . .
Ni11 Ni2 Ni6 C2 61.6(2) . .
Ni5 Ni2 Ni6 C2 14.8(2) . .
Ni1 Ni2 Ni6 C2 -44.1(2) . .
Ni4 Ni2 Ni6 C2 -82.8(2) . .
Ni7 Ni2 Ni6 C2 -128.6(2) . .
C17 Ni2 Ni6 Ni9 169.6(3) . 2_656
C2 Ni2 Ni6 Ni9 31.0(2) . 2_656
C4 Ni2 Ni6 Ni9 -65.83(16) . 2_656
Ni12 Ni2 Ni6 Ni9 -114.15(5) . 2_656
Ni11 Ni2 Ni6 Ni9 92.65(5) . 2_656
Ni5 Ni2 Ni6 Ni9 45.84(5) . 2_656
Ni1 Ni2 Ni6 Ni9 -13.06(5) . 2_656
Ni4 Ni2 Ni6 Ni9 -51.74(7) . 2_656
Ni7 Ni2 Ni6 Ni9 -97.51(5) . 2_656
C17 Ni2 Ni6 Ni11 77.0(3) . .
C2 Ni2 Ni6 Ni11 -61.6(2) . .
C4 Ni2 Ni6 Ni11 -158.48(16) . .
Ni12 Ni2 Ni6 Ni11 153.20(4) . .
Ni5 Ni2 Ni6 Ni11 -46.80(3) . .
Ni1 Ni2 Ni6 Ni11 -105.70(4) . .
Ni4 Ni2 Ni6 Ni11 -144.38(6) . .
Ni7 Ni2 Ni6 Ni11 169.85(4) . .
C17 Ni2 Ni6 Ni7 -92.9(3) . .
C2 Ni2 Ni6 Ni7 128.6(2) . .
C4 Ni2 Ni6 Ni7 31.67(16) . .
Ni12 Ni2 Ni6 Ni7 -16.64(4) . .
Ni11 Ni2 Ni6 Ni7 -169.85(4) . .
Ni5 Ni2 Ni6 Ni7 143.35(4) . .
Ni1 Ni2 Ni6 Ni7 84.45(3) . .
Ni4 Ni2 Ni6 Ni7 45.77(5) . .
C17 Ni2 Ni6 Ni8 120.9(3) . .
C2 Ni2 Ni6 Ni8 -17.7(2) . .
C4 Ni2 Ni6 Ni8 -114.61(16) . .
Ni12 Ni2 Ni6 Ni8 -162.92(4) . .
Ni11 Ni2 Ni6 Ni8 43.87(3) . .
Ni5 Ni2 Ni6 Ni8 -2.93(3) . .
Ni1 Ni2 Ni6 Ni8 -61.83(3) . .
Ni4 Ni2 Ni6 Ni8 -100.51(5) . .
Ni7 Ni2 Ni6 Ni8 -146.28(4) . .
C17 Ni2 Ni6 Ni3 -149.1(3) . 2_656
C2 Ni2 Ni6 Ni3 72.3(2) . 2_656
C4 Ni2 Ni6 Ni3 -24.55(16) . 2_656
Ni12 Ni2 Ni6 Ni3 -72.87(4) . 2_656
Ni11 Ni2 Ni6 Ni3 133.93(3) . 2_656
Ni5 Ni2 Ni6 Ni3 87.13(3) . 2_656
Ni1 Ni2 Ni6 Ni3 28.23(3) . 2_656
Ni4 Ni2 Ni6 Ni3 -10.45(6) . 2_656
Ni7 Ni2 Ni6 Ni3 -56.22(3) . 2_656
C11 Ni6 Ni7 C12 77.8(4) . .
C19 Ni6 Ni7 C12 -20.0(3) 2_656 .
C1 Ni6 Ni7 C12 -121.9(3) 2_656 .
C2 Ni6 Ni7 C12 -160.0(3) . .
Ni9 Ni6 Ni7 C12 -73.3(3) 2_656 .
Ni11 Ni6 Ni7 C12 158.8(3) . .
Ni2 Ni6 Ni7 C12 168.0(3) . .
Ni8 Ni6 Ni7 C12 -141.5(3) . .
Ni3 Ni6 Ni7 C12 -90.0(3) 2_656 .
C11 Ni6 Ni7 C13 -19.2(3) . .
C19 Ni6 Ni7 C13 -116.9(3) 2_656 .
C1 Ni6 Ni7 C13 141.1(3) 2_656 .
C2 Ni6 Ni7 C13 103.1(3) . .
Ni9 Ni6 Ni7 C13 -170.2(2) 2_656 .
Ni11 Ni6 Ni7 C13 61.9(2) . .
Ni2 Ni6 Ni7 C13 71.0(2) . .
Ni8 Ni6 Ni7 C13 121.5(2) . .
Ni3 Ni6 Ni7 C13 173.0(2) 2_656 .
C11 Ni6 Ni7 C4 -121.9(3) . .
C19 Ni6 Ni7 C4 140.3(3) 2_656 .
C1 Ni6 Ni7 C4 38.4(2) 2_656 .
C2 Ni6 Ni7 C4 0.3(2) . .
Ni9 Ni6 Ni7 C4 87.02(17) 2_656 .
Ni11 Ni6 Ni7 C4 -40.86(17) . .
Ni2 Ni6 Ni7 C4 -31.70(17) . .
Ni8 Ni6 Ni7 C4 18.79(18) . .
Ni3 Ni6 Ni7 C4 70.28(17) 2_656 .
C11 Ni6 Ni7 C3 -160.4(3) . 2_656
C19 Ni6 Ni7 C3 101.9(3) 2_656 2_656
C1 Ni6 Ni7 C3 -0.1(2) 2_656 2_656
C2 Ni6 Ni7 C3 -38.1(2) . 2_656
Ni9 Ni6 Ni7 C3 48.60(17) 2_656 2_656
Ni11 Ni6 Ni7 C3 -79.28(17) . 2_656
Ni2 Ni6 Ni7 C3 -70.12(17) . 2_656
Ni8 Ni6 Ni7 C3 -19.63(18) . 2_656
Ni3 Ni6 Ni7 C3 31.86(17) 2_656 2_656
C11 Ni6 Ni7 Ni12 -72.7(2) . .
C19 Ni6 Ni7 Ni12 -170.4(2) 2_656 .
C1 Ni6 Ni7 Ni12 87.66(16) 2_656 .
C2 Ni6 Ni7 Ni12 49.62(16) . .
Ni9 Ni6 Ni7 Ni12 136.32(4) 2_656 .
Ni11 Ni6 Ni7 Ni12 8.44(5) . .
Ni2 Ni6 Ni7 Ni12 17.59(4) . .
Ni8 Ni6 Ni7 Ni12 68.08(6) . .
Ni3 Ni6 Ni7 Ni12 119.58(4) 2_656 .
C11 Ni6 Ni7 Ni13 158.3(2) . 2_656
C19 Ni6 Ni7 Ni13 60.5(2) 2_656 2_656
C1 Ni6 Ni7 Ni13 -41.42(16) 2_656 2_656
C2 Ni6 Ni7 Ni13 -79.46(16) . 2_656
Ni9 Ni6 Ni7 Ni13 7.24(5) 2_656 2_656
Ni11 Ni6 Ni7 Ni13 -120.64(4) . 2_656
Ni2 Ni6 Ni7 Ni13 -111.48(4) . 2_656
Ni8 Ni6 Ni7 Ni13 -60.99(6) . 2_656
Ni3 Ni6 Ni7 Ni13 -9.50(4) 2_656 2_656
C11 Ni6 Ni7 Ni3 167.8(2) . 2_656
C19 Ni6 Ni7 Ni3 70.0(2) 2_656 2_656
C1 Ni6 Ni7 Ni3 -31.92(15) 2_656 2_656
C2 Ni6 Ni7 Ni3 -69.96(16) . 2_656
Ni9 Ni6 Ni7 Ni3 16.74(4) 2_656 2_656
Ni11 Ni6 Ni7 Ni3 -111.14(4) . 2_656
Ni2 Ni6 Ni7 Ni3 -101.98(3) . 2_656
Ni8 Ni6 Ni7 Ni3 -51.49(5) . 2_656
C11 Ni6 Ni7 Ni2 -90.2(2) . .
C19 Ni6 Ni7 Ni2 172.0(2) 2_656 .
C1 Ni6 Ni7 Ni2 70.06(16) 2_656 .
C2 Ni6 Ni7 Ni2 32.02(16) . .
Ni9 Ni6 Ni7 Ni2 118.72(4) 2_656 .
Ni11 Ni6 Ni7 Ni2 -9.16(3) . .
Ni8 Ni6 Ni7 Ni2 50.49(5) . .
Ni3 Ni6 Ni7 Ni2 101.98(3) 2_656 .
C11 Ni6 Ni7 Ni10 -140.9(2) . .
C19 Ni6 Ni7 Ni10 121.4(2) 2_656 .
C1 Ni6 Ni7 Ni10 19.39(16) 2_656 .
C2 Ni6 Ni7 Ni10 -18.65(17) . .
Ni9 Ni6 Ni7 Ni10 68.05(6) 2_656 .
Ni11 Ni6 Ni7 Ni10 -59.83(7) . .
Ni2 Ni6 Ni7 Ni10 -50.67(5) . .
Ni8 Ni6 Ni7 Ni10 -0.18(9) . .
Ni3 Ni6 Ni7 Ni10 51.31(5) 2_656 .
C17 Ni2 Ni7 C12 96.3(5) . .
C2 Ni2 Ni7 C12 -54.5(4) . .
C4 Ni2 Ni7 C12 -151.6(5) . .
Ni12 Ni2 Ni7 C12 141.6(4) . .
Ni11 Ni2 Ni7 C12 -8.3(4) . .
Ni5 Ni2 Ni7 C12 -80.2(4) . .
Ni1 Ni2 Ni7 C12 -107.8(4) . .
Ni4 Ni2 Ni7 C12 -168.3(4) . .
Ni6 Ni2 Ni7 C12 -18.5(4) . .
C17 Ni2 Ni7 C13 -3.0(4) . .
C2 Ni2 Ni7 C13 -153.8(3) . .
C4 Ni2 Ni7 C13 109.2(3) . .
Ni12 Ni2 Ni7 C13 42.4(2) . .
Ni11 Ni2 Ni7 C13 -107.6(2) . .
Ni5 Ni2 Ni7 C13 -179.4(2) . .
Ni1 Ni2 Ni7 C13 152.9(2) . .
Ni4 Ni2 Ni7 C13 92.5(2) . .
Ni6 Ni2 Ni7 C13 -117.7(2) . .
C17 Ni2 Ni7 C4 -112.2(4) . .
C2 Ni2 Ni7 C4 97.1(3) . .
Ni12 Ni2 Ni7 C4 -66.8(2) . .
Ni11 Ni2 Ni7 C4 143.3(2) . .
Ni5 Ni2 Ni7 C4 71.4(2) . .
Ni1 Ni2 Ni7 C4 43.8(2) . .
Ni4 Ni2 Ni7 C4 -16.7(2) . .
Ni6 Ni2 Ni7 C4 133.1(2) . .
C17 Ni2 Ni7 C3 -141.0(4) . 2_656
C2 Ni2 Ni7 C3 68.2(2) . 2_656
C4 Ni2 Ni7 C3 -28.9(3) . 2_656
Ni12 Ni2 Ni7 C3 -95.64(17) . 2_656
Ni11 Ni2 Ni7 C3 114.41(17) . 2_656
Ni5 Ni2 Ni7 C3 42.55(18) . 2_656
Ni1 Ni2 Ni7 C3 14.94(17) . 2_656
Ni4 Ni2 Ni7 C3 -45.52(17) . 2_656
Ni6 Ni2 Ni7 C3 104.27(17) . 2_656
C17 Ni2 Ni7 Ni12 -45.4(3) . .
C2 Ni2 Ni7 Ni12 163.85(17) . .
C4 Ni2 Ni7 Ni12 66.8(2) . .
Ni11 Ni2 Ni7 Ni12 -149.94(5) . .
Ni5 Ni2 Ni7 Ni12 138.19(6) . .
Ni1 Ni2 Ni7 Ni12 110.58(4) . .
Ni4 Ni2 Ni7 Ni12 50.12(3) . .
Ni6 Ni2 Ni7 Ni12 -160.09(4) . .
C17 Ni2 Ni7 Ni13 -139.3(3) . 2_656
C2 Ni2 Ni7 Ni13 69.88(17) . 2_656
C4 Ni2 Ni7 Ni13 -27.2(2) . 2_656
Ni12 Ni2 Ni7 Ni13 -93.97(5) . 2_656
Ni11 Ni2 Ni7 Ni13 116.08(5) . 2_656
Ni5 Ni2 Ni7 Ni13 44.21(7) . 2_656
Ni1 Ni2 Ni7 Ni13 16.61(5) . 2_656
Ni4 Ni2 Ni7 Ni13 -43.85(5) . 2_656
Ni6 Ni2 Ni7 Ni13 105.94(5) . 2_656
C17 Ni2 Ni7 Ni3 176.4(3) . 2_656
C2 Ni2 Ni7 Ni3 25.67(17) . 2_656
C4 Ni2 Ni7 Ni3 -71.4(2) . 2_656
Ni12 Ni2 Ni7 Ni3 -138.18(4) . 2_656
Ni11 Ni2 Ni7 Ni3 71.87(4) . 2_656
Ni5 Ni2 Ni7 Ni3 0.01(6) . 2_656
Ni1 Ni2 Ni7 Ni3 -27.60(3) . 2_656
Ni4 Ni2 Ni7 Ni3 -88.06(3) . 2_656
Ni6 Ni2 Ni7 Ni3 61.73(3) . 2_656
C17 Ni2 Ni7 Ni6 114.7(3) . .
C2 Ni2 Ni7 Ni6 -36.06(17) . .
C4 Ni2 Ni7 Ni6 -133.1(2) . .
Ni12 Ni2 Ni7 Ni6 160.09(4) . .
Ni11 Ni2 Ni7 Ni6 10.14(4) . .
Ni5 Ni2 Ni7 Ni6 -61.72(5) . .
Ni1 Ni2 Ni7 Ni6 -89.33(3) . .
Ni4 Ni2 Ni7 Ni6 -149.79(4) . .
C17 Ni2 Ni7 Ni10 -97.8(3) . .
C2 Ni2 Ni7 Ni10 111.41(17) . .
C4 Ni2 Ni7 Ni10 14.3(2) . .
Ni12 Ni2 Ni7 Ni10 -52.45(3) . .
Ni11 Ni2 Ni7 Ni10 157.61(4) . .
Ni5 Ni2 Ni7 Ni10 85.74(6) . .
Ni1 Ni2 Ni7 Ni10 58.14(3) . .
Ni4 Ni2 Ni7 Ni10 -2.33(3) . .
Ni6 Ni2 Ni7 Ni10 147.46(4) . .
C8 Ni5 Ni8 C9 99.4(5) . .
C1 Ni5 Ni8 C9 -53.3(4) . .
C2 Ni5 Ni8 C9 -150.2(4) . .
Ni9 Ni5 Ni8 C9 -6.4(4) . .
Ni11 Ni5 Ni8 C9 143.1(4) . .
Ni3 Ni5 Ni8 C9 -79.5(4) . .
Ni1 Ni5 Ni8 C9 -107.0(4) . .
Ni2 Ni5 Ni8 C9 -167.2(4) . .
Ni8 Ni5 Ni8 C9 -18.5(4) 2_656 .
C8 Ni5 Ni8 C10 -0.9(3) . .
C1 Ni5 Ni8 C10 -153.7(3) . .
C2 Ni5 Ni8 C10 109.4(3) . .
Ni9 Ni5 Ni8 C10 -106.8(2) . .
Ni11 Ni5 Ni8 C10 42.7(2) . .
Ni3 Ni5 Ni8 C10 -179.8(2) . .
Ni1 Ni5 Ni8 C10 152.7(2) . .
Ni2 Ni5 Ni8 C10 92.5(2) . .
Ni8 Ni5 Ni8 C10 -118.9(2) 2_656 .
C8 Ni5 Ni8 C2 -110.3(3) . .
C1 Ni5 Ni8 C2 96.9(3) . .
Ni9 Ni5 Ni8 C2 143.8(2) . .
Ni11 Ni5 Ni8 C2 -66.7(2) . .
Ni3 Ni5 Ni8 C2 70.8(2) . .
Ni1 Ni5 Ni8 C2 43.3(2) . .
Ni2 Ni5 Ni8 C2 -17.0(2) . .
Ni8 Ni5 Ni8 C2 131.7(2) 2_656 .
C8 Ni5 Ni8 C1 -139.0(3) . 2_656
C1 Ni5 Ni8 C1 68.2(2) . 2_656
C2 Ni5 Ni8 C1 -28.7(3) . 2_656
Ni9 Ni5 Ni8 C1 115.09(16) . 2_656
Ni11 Ni5 Ni8 C1 -95.43(16) . 2_656
Ni3 Ni5 Ni8 C1 42.04(17) . 2_656
Ni1 Ni5 Ni8 C1 14.56(16) . 2_656
Ni2 Ni5 Ni8 C1 -45.67(16) . 2_656
Ni8 Ni5 Ni8 C1 102.98(16) 2_656 2_656
C8 Ni5 Ni8 Ni11 -43.6(3) . .
C1 Ni5 Ni8 Ni11 163.65(17) . .
C2 Ni5 Ni8 Ni11 66.7(2) . .
Ni9 Ni5 Ni8 Ni11 -149.48(5) . .
Ni3 Ni5 Ni8 Ni11 137.48(6) . .
Ni1 Ni5 Ni8 Ni11 109.99(3) . .
Ni2 Ni5 Ni8 Ni11 49.76(3) . .
Ni8 Ni5 Ni8 Ni11 -161.59(4) 2_656 .
C8 Ni5 Ni8 Ni9 -138.8(3) . 2_656
C1 Ni5 Ni8 Ni9 68.44(17) . 2_656
C2 Ni5 Ni8 Ni9 -28.5(2) . 2_656
Ni9 Ni5 Ni8 Ni9 115.32(4) . 2_656
Ni11 Ni5 Ni8 Ni9 -95.21(5) . 2_656
Ni3 Ni5 Ni8 Ni9 42.27(7) . 2_656
Ni1 Ni5 Ni8 Ni9 14.79(4) . 2_656
Ni2 Ni5 Ni8 Ni9 -45.45(4) . 2_656
Ni8 Ni5 Ni8 Ni9 103.20(5) 2_656 2_656
C8 Ni5 Ni8 Ni8 118.0(3) . 2_656
C1 Ni5 Ni8 Ni8 -34.76(17) . 2_656
C2 Ni5 Ni8 Ni8 -131.7(2) . 2_656
Ni9 Ni5 Ni8 Ni8 12.11(4) . 2_656
Ni11 Ni5 Ni8 Ni8 161.59(4) . 2_656
Ni3 Ni5 Ni8 Ni8 -60.93(5) . 2_656
Ni1 Ni5 Ni8 Ni8 -88.42(3) . 2_656
Ni2 Ni5 Ni8 Ni8 -148.65(3) . 2_656
C8 Ni5 Ni8 Ni5 178.6(3) . 2_656
C1 Ni5 Ni8 Ni5 25.90(17) . 2_656
C2 Ni5 Ni8 Ni5 -71.0(2) . 2_656
Ni9 Ni5 Ni8 Ni5 72.78(5) . 2_656
Ni11 Ni5 Ni8 Ni5 -137.75(4) . 2_656
Ni3 Ni5 Ni8 Ni5 -0.27(6) . 2_656
Ni1 Ni5 Ni8 Ni5 -27.75(2) . 2_656
Ni2 Ni5 Ni8 Ni5 -87.99(3) . 2_656
Ni8 Ni5 Ni8 Ni5 60.66(3) 2_656 2_656
C8 Ni5 Ni8 Ni6 -96.2(3) . .
C1 Ni5 Ni8 Ni6 111.07(17) . .
C2 Ni5 Ni8 Ni6 14.1(2) . .
Ni9 Ni5 Ni8 Ni6 157.95(4) . .
Ni11 Ni5 Ni8 Ni6 -52.58(3) . .
Ni3 Ni5 Ni8 Ni6 84.90(6) . .
Ni1 Ni5 Ni8 Ni6 57.42(3) . .
Ni2 Ni5 Ni8 Ni6 -2.82(3) . .
Ni8 Ni5 Ni8 Ni6 145.83(4) 2_656 .
C11 Ni6 Ni8 C9 -106.1(4) . .
C19 Ni6 Ni8 C9 -1.4(4) 2_656 .
C1 Ni6 Ni8 C9 98.9(4) 2_656 .
C2 Ni6 Ni8 C9 153.2(4) . .
Ni9 Ni6 Ni8 C9 35.8(3) 2_656 .
Ni11 Ni6 Ni8 C9 -143.5(3) . .
Ni7 Ni6 Ni8 C9 126.7(3) . .
Ni2 Ni6 Ni8 C9 170.1(3) . .
Ni3 Ni6 Ni8 C9 85.2(3) 2_656 .
C11 Ni6 Ni8 C10 0.7(4) . .
C19 Ni6 Ni8 C10 105.3(3) 2_656 .
C1 Ni6 Ni8 C10 -154.3(3) 2_656 .
C2 Ni6 Ni8 C10 -100.1(3) . .
Ni9 Ni6 Ni8 C10 142.6(2) 2_656 .
Ni11 Ni6 Ni8 C10 -36.7(2) . .
Ni7 Ni6 Ni8 C10 -126.6(2) . .
Ni2 Ni6 Ni8 C10 -83.1(2) . .
Ni3 Ni6 Ni8 C10 -168.0(2) 2_656 .
C11 Ni6 Ni8 C2 100.7(4) . .
C19 Ni6 Ni8 C2 -154.6(3) 2_656 .
C1 Ni6 Ni8 C2 -54.2(3) 2_656 .
Ni9 Ni6 Ni8 C2 -117.3(2) 2_656 .
Ni11 Ni6 Ni8 C2 63.4(2) . .
Ni7 Ni6 Ni8 C2 -26.5(2) . .
Ni2 Ni6 Ni8 C2 16.9(2) . .
Ni3 Ni6 Ni8 C2 -68.0(2) 2_656 .
C11 Ni6 Ni8 C1 154.9(4) . 2_656
C19 Ni6 Ni8 C1 -100.4(3) 2_656 2_656
C2 Ni6 Ni8 C1 54.2(3) . 2_656
Ni9 Ni6 Ni8 C1 -63.1(2) 2_656 2_656
Ni11 Ni6 Ni8 C1 117.6(2) . 2_656
Ni7 Ni6 Ni8 C1 27.7(2) . 2_656
Ni2 Ni6 Ni8 C1 71.1(2) . 2_656
Ni3 Ni6 Ni8 C1 -13.7(2) 2_656 2_656
C11 Ni6 Ni8 Ni11 37.3(3) . .
C19 Ni6 Ni8 Ni11 142.0(2) 2_656 .
C1 Ni6 Ni8 Ni11 -117.6(2) 2_656 .
C2 Ni6 Ni8 Ni11 -63.4(2) . .
Ni9 Ni6 Ni8 Ni11 179.28(4) 2_656 .
Ni7 Ni6 Ni8 Ni11 -89.87(5) . .
Ni2 Ni6 Ni8 Ni11 -46.47(3) . .
Ni3 Ni6 Ni8 Ni11 -131.35(4) 2_656 .
C11 Ni6 Ni8 Ni9 -142.0(3) . 2_656
C19 Ni6 Ni8 Ni9 -37.3(2) 2_656 2_656
C1 Ni6 Ni8 Ni9 63.1(2) 2_656 2_656
C2 Ni6 Ni8 Ni9 117.3(2) . 2_656
Ni11 Ni6 Ni8 Ni9 -179.28(4) . 2_656
Ni7 Ni6 Ni8 Ni9 90.85(6) . 2_656
Ni2 Ni6 Ni8 Ni9 134.25(4) . 2_656
Ni3 Ni6 Ni8 Ni9 49.37(3) 2_656 2_656
C11 Ni6 Ni8 Ni8 130.2(3) . 2_656
C19 Ni6 Ni8 Ni8 -125.1(2) 2_656 2_656
C1 Ni6 Ni8 Ni8 -24.7(2) 2_656 2_656
C2 Ni6 Ni8 Ni8 29.5(2) . 2_656
Ni9 Ni6 Ni8 Ni8 -87.80(7) 2_656 2_656
Ni11 Ni6 Ni8 Ni8 92.92(7) . 2_656
Ni7 Ni6 Ni8 Ni8 3.04(10) . 2_656
Ni2 Ni6 Ni8 Ni8 46.45(7) . 2_656
Ni3 Ni6 Ni8 Ni8 -38.43(7) 2_656 2_656
C11 Ni6 Ni8 Ni5 171.8(3) . 2_656
C19 Ni6 Ni8 Ni5 -83.5(2) 2_656 2_656
C1 Ni6 Ni8 Ni5 16.9(2) 2_656 2_656
C2 Ni6 Ni8 Ni5 71.1(2) . 2_656
Ni9 Ni6 Ni8 Ni5 -46.22(3) 2_656 2_656
Ni11 Ni6 Ni8 Ni5 134.50(4) . 2_656
Ni7 Ni6 Ni8 Ni5 44.63(5) . 2_656
Ni2 Ni6 Ni8 Ni5 88.03(3) . 2_656
Ni3 Ni6 Ni8 Ni5 3.15(3) 2_656 2_656
C11 Ni6 Ni8 Ni5 86.5(3) . .
C19 Ni6 Ni8 Ni5 -168.8(2) 2_656 .
C1 Ni6 Ni8 Ni5 -68.4(2) 2_656 .
C2 Ni6 Ni8 Ni5 -14.2(2) . .
Ni9 Ni6 Ni8 Ni5 -131.52(4) 2_656 .
Ni11 Ni6 Ni8 Ni5 49.20(3) . .
Ni7 Ni6 Ni8 Ni5 -40.67(6) . .
Ni2 Ni6 Ni8 Ni5 2.73(3) . .
Ni3 Ni6 Ni8 Ni5 -82.15(3) 2_656 .
C8 Ni5 Ni9 C7 -14.7(4) . .
C1 Ni5 Ni9 C7 168.7(3) . .
C2 Ni5 Ni9 C7 150.4(4) . .
Ni11 Ni5 Ni9 C7 35.2(3) . .
Ni3 Ni5 Ni9 C7 -128.6(2) . .
Ni1 Ni5 Ni9 C7 -172.0(2) . .
Ni2 Ni5 Ni9 C7 -120.0(2) . .
Ni8 Ni5 Ni9 C7 110.3(2) 2_656 .
Ni8 Ni5 Ni9 C7 98.6(2) . .
C8 Ni5 Ni9 C19 171.8(6) . .
C1 Ni5 Ni9 C19 -4.8(6) . .
C2 Ni5 Ni9 C19 -23.1(6) . .
Ni11 Ni5 Ni9 C19 -138.2(5) . .
Ni3 Ni5 Ni9 C19 58.0(5) . .
Ni1 Ni5 Ni9 C19 14.5(5) . .
Ni2 Ni5 Ni9 C19 66.6(5) . .
Ni8 Ni5 Ni9 C19 -63.2(5) 2_656 .
Ni8 Ni5 Ni9 C19 -74.9(5) . .
C8 Ni5 Ni9 C1 176.6(3) . .
C2 Ni5 Ni9 C1 -18.3(4) . .
Ni11 Ni5 Ni9 C1 -133.5(2) . .
Ni3 Ni5 Ni9 C1 62.7(2) . .
Ni1 Ni5 Ni9 C1 19.3(2) . .
Ni2 Ni5 Ni9 C1 71.3(2) . .
Ni8 Ni5 Ni9 C1 -58.4(2) 2_656 .
Ni8 Ni5 Ni9 C1 -70.1(2) . .
C8 Ni5 Ni9 Ni6 176.5(3) . 2_656
C1 Ni5 Ni9 Ni6 -0.1(2) . 2_656
C2 Ni5 Ni9 Ni6 -18.4(3) . 2_656
Ni11 Ni5 Ni9 Ni6 -133.58(9) . 2_656
Ni3 Ni5 Ni9 Ni6 62.62(4) . 2_656
Ni1 Ni5 Ni9 Ni6 19.21(5) . 2_656
Ni2 Ni5 Ni9 Ni6 71.23(8) . 2_656
Ni8 Ni5 Ni9 Ni6 -58.50(4) 2_656 2_656
Ni8 Ni5 Ni9 Ni6 -70.20(5) . 2_656
C8 Ni5 Ni9 Ni3 113.9(3) . .
C1 Ni5 Ni9 Ni3 -62.7(2) . .
C2 Ni5 Ni9 Ni3 -81.0(3) . .
Ni11 Ni5 Ni9 Ni3 163.80(10) . .
Ni1 Ni5 Ni9 Ni3 -43.41(3) . .
Ni2 Ni5 Ni9 Ni3 8.61(7) . .
Ni8 Ni5 Ni9 Ni3 -121.12(3) 2_656 .
Ni8 Ni5 Ni9 Ni3 -132.82(4) . .
C8 Ni5 Ni9 Ni8 -125.0(3) . 2_656
C1 Ni5 Ni9 Ni8 58.4(2) . 2_656
C2 Ni5 Ni9 Ni8 40.1(3) . 2_656
Ni11 Ni5 Ni9 Ni8 -75.08(9) . 2_656
Ni3 Ni5 Ni9 Ni8 121.12(3) . 2_656
Ni1 Ni5 Ni9 Ni8 77.71(3) . 2_656
Ni2 Ni5 Ni9 Ni8 129.73(8) . 2_656
Ni8 Ni5 Ni9 Ni8 -11.70(4) . 2_656
C6 Ni3 Ni9 C7 -20.0(4) . .
C3 Ni3 Ni9 C7 174.1(4) . .
C1 Ni3 Ni9 C7 143.8(4) . .
Ni13 Ni3 Ni9 C7 -77.4(3) . .
Ni5 Ni3 Ni9 C7 87.8(3) . .
Ni1 Ni3 Ni9 C7 130.7(3) . .
Ni4 Ni3 Ni9 C7 80.1(3) . .
Ni7 Ni3 Ni9 C7 -140.2(3) 2_656 .
Ni6 Ni3 Ni9 C7 -157.2(3) 2_656 .
C6 Ni3 Ni9 C19 95.0(3) . .
C3 Ni3 Ni9 C19 -70.9(4) . .
C1 Ni3 Ni9 C19 -101.2(3) . .
Ni13 Ni3 Ni9 C19 37.6(2) . .
Ni5 Ni3 Ni9 C19 -157.3(2) . .
Ni1 Ni3 Ni9 C19 -114.3(2) . .
Ni4 Ni3 Ni9 C19 -164.9(2) . .
Ni7 Ni3 Ni9 C19 -25.2(2) 2_656 .
Ni6 Ni3 Ni9 C19 -42.3(2) 2_656 .
C6 Ni3 Ni9 C1 -163.8(3) . .
C3 Ni3 Ni9 C1 30.3(4) . .
Ni13 Ni3 Ni9 C1 138.8(2) . .
Ni5 Ni3 Ni9 C1 -56.0(2) . .
Ni1 Ni3 Ni9 C1 -13.0(2) . .
Ni4 Ni3 Ni9 C1 -63.6(2) . .
Ni7 Ni3 Ni9 C1 76.0(2) 2_656 .
Ni6 Ni3 Ni9 C1 59.0(2) 2_656 .
C6 Ni3 Ni9 Ni6 137.2(3) . 2_656
C3 Ni3 Ni9 Ni6 -28.7(3) . 2_656
C1 Ni3 Ni9 Ni6 -59.0(2) . 2_656
Ni13 Ni3 Ni9 Ni6 79.84(10) . 2_656
Ni5 Ni3 Ni9 Ni6 -115.00(4) . 2_656
Ni1 Ni3 Ni9 Ni6 -72.02(3) . 2_656
Ni4 Ni3 Ni9 Ni6 -122.61(7) . 2_656
Ni7 Ni3 Ni9 Ni6 17.04(4) 2_656 2_656
C6 Ni3 Ni9 Ni5 -107.8(3) . .
C3 Ni3 Ni9 Ni5 86.3(3) . .
C1 Ni3 Ni9 Ni5 56.0(2) . .
Ni13 Ni3 Ni9 Ni5 -165.17(10) . .
Ni1 Ni3 Ni9 Ni5 42.98(3) . .
Ni4 Ni3 Ni9 Ni5 -7.61(7) . .
Ni7 Ni3 Ni9 Ni5 132.04(4) 2_656 .
Ni6 Ni3 Ni9 Ni5 115.00(4) 2_656 .
C6 Ni3 Ni9 Ni8 -160.4(3) . 2_656
C3 Ni3 Ni9 Ni8 33.7(3) . 2_656
C1 Ni3 Ni9 Ni8 3.4(2) . 2_656
Ni13 Ni3 Ni9 Ni8 142.17(9) . 2_656
Ni5 Ni3 Ni9 Ni8 -52.66(3) . 2_656
Ni1 Ni3 Ni9 Ni8 -9.68(4) . 2_656
Ni4 Ni3 Ni9 Ni8 -60.27(8) . 2_656
Ni7 Ni3 Ni9 Ni8 79.38(4) 2_656 2_656
Ni6 Ni3 Ni9 Ni8 62.34(3) 2_656 2_656
C15 Ni4 Ni10 C14 -7.4(4) . .
C4 Ni4 Ni10 C14 -147.5(3) . .
C3 Ni4 Ni10 C14 116.2(3) . .
Ni13 Ni4 Ni10 C14 68.2(3) . .
Ni12 Ni4 Ni10 C14 -87.0(3) . .
Ni2 Ni4 Ni10 C14 -132.8(3) . .
Ni1 Ni4 Ni10 C14 168.6(3) . .
Ni3 Ni4 Ni10 C14 131.6(3) . .
Ni10 Ni4 Ni10 C14 83.5(3) 2_656 .
C15 Ni4 Ni10 C20 -159(2) . .
C4 Ni4 Ni10 C20 61(2) . .
C3 Ni4 Ni10 C20 -36(2) . .
Ni13 Ni4 Ni10 C20 -84(2) . .
Ni12 Ni4 Ni10 C20 121(2) . .
Ni2 Ni4 Ni10 C20 75(2) . .
Ni1 Ni4 Ni10 C20 17(2) . .
Ni3 Ni4 Ni10 C20 -20(2) . .
Ni10 Ni4 Ni10 C20 -68(2) 2_656 .
C15 Ni4 Ni10 C3 167.5(4) . 2_656
C4 Ni4 Ni10 C3 27.5(3) . 2_656
C3 Ni4 Ni10 C3 -68.8(2) . 2_656
Ni13 Ni4 Ni10 C3 -116.85(17) . 2_656
Ni12 Ni4 Ni10 C3 87.96(17) . 2_656
Ni2 Ni4 Ni10 C3 42.11(17) . 2_656
Ni1 Ni4 Ni10 C3 -16.50(17) . 2_656
Ni3 Ni4 Ni10 C3 -53.43(17) . 2_656
Ni10 Ni4 Ni10 C3 -101.61(17) 2_656 2_656
C15 Ni4 Ni10 C4 140.1(4) . .
C3 Ni4 Ni10 C4 -96.3(3) . .
Ni13 Ni4 Ni10 C4 -144.3(2) . .
Ni12 Ni4 Ni10 C4 60.5(2) . .
Ni2 Ni4 Ni10 C4 14.7(2) . .
Ni1 Ni4 Ni10 C4 -44.0(2) . .
Ni3 Ni4 Ni10 C4 -80.9(2) . .
Ni10 Ni4 Ni10 C4 -129.1(2) 2_656 .
C15 Ni4 Ni10 Ni13 170.7(3) . 2_656
C4 Ni4 Ni10 Ni13 30.7(2) . 2_656
C3 Ni4 Ni10 Ni13 -65.62(17) . 2_656
Ni13 Ni4 Ni10 Ni13 -113.64(4) . 2_656
Ni12 Ni4 Ni10 Ni13 91.17(5) . 2_656
Ni2 Ni4 Ni10 Ni13 45.32(5) . 2_656
Ni1 Ni4 Ni10 Ni13 -13.29(5) . 2_656
Ni3 Ni4 Ni10 Ni13 -50.22(8) . 2_656
Ni10 Ni4 Ni10 Ni13 -98.40(6) 2_656 2_656
C15 Ni4 Ni10 Ni12 79.6(3) . .
C4 Ni4 Ni10 Ni12 -60.5(2) . .
C3 Ni4 Ni10 Ni12 -156.79(16) . .
Ni13 Ni4 Ni10 Ni12 155.19(5) . .
Ni2 Ni4 Ni10 Ni12 -45.85(3) . .
Ni1 Ni4 Ni10 Ni12 -104.46(3) . .
Ni3 Ni4 Ni10 Ni12 -141.39(6) . .
Ni10 Ni4 Ni10 Ni12 170.43(4) 2_656 .
C15 Ni4 Ni10 Ni10 -90.9(3) . 2_656
C4 Ni4 Ni10 Ni10 129.1(2) . 2_656
C3 Ni4 Ni10 Ni10 32.78(16) . 2_656
Ni13 Ni4 Ni10 Ni10 -15.24(3) . 2_656
Ni12 Ni4 Ni10 Ni10 -170.43(4) . 2_656
Ni2 Ni4 Ni10 Ni10 143.71(4) . 2_656
Ni1 Ni4 Ni10 Ni10 85.10(3) . 2_656
Ni3 Ni4 Ni10 Ni10 48.18(5) . 2_656
C15 Ni4 Ni10 Ni4 -147.1(3) . 2_656
C4 Ni4 Ni10 Ni4 72.9(2) . 2_656
C3 Ni4 Ni10 Ni4 -23.42(16) . 2_656
Ni13 Ni4 Ni10 Ni4 -71.43(5) . 2_656
Ni12 Ni4 Ni10 Ni4 133.37(3) . 2_656
Ni2 Ni4 Ni10 Ni4 87.52(3) . 2_656
Ni1 Ni4 Ni10 Ni4 28.91(2) . 2_656
Ni3 Ni4 Ni10 Ni4 -8.02(6) . 2_656
Ni10 Ni4 Ni10 Ni4 -56.19(3) 2_656 2_656
C15 Ni4 Ni10 Ni7 123.0(3) . .
C4 Ni4 Ni10 Ni7 -17.1(2) . .
C3 Ni4 Ni10 Ni7 -113.40(16) . .
Ni13 Ni4 Ni10 Ni7 -161.42(4) . .
Ni12 Ni4 Ni10 Ni7 43.39(3) . .
Ni2 Ni4 Ni10 Ni7 -2.46(3) . .
Ni1 Ni4 Ni10 Ni7 -61.07(3) . .
Ni3 Ni4 Ni10 Ni7 -98.00(5) . .
Ni10 Ni4 Ni10 Ni7 -146.17(3) 2_656 .
C12 Ni7 Ni10 C14 -108.5(5) . .
C13 Ni7 Ni10 C14 -2.2(4) . .
C4 Ni7 Ni10 C14 97.8(4) . .
C3 Ni7 Ni10 C14 153.0(4) 2_656 .
Ni12 Ni7 Ni10 C14 34.1(3) . .
Ni13 Ni7 Ni10 C14 -144.0(3) 2_656 .
Ni3 Ni7 Ni10 C14 169.6(3) 2_656 .
Ni6 Ni7 Ni10 C14 124.9(3) . .
Ni2 Ni7 Ni10 C14 83.3(3) . .
C12 Ni7 Ni10 C20 -3.1(4) . .
C13 Ni7 Ni10 C20 103.2(3) . .
C4 Ni7 Ni10 C20 -156.8(3) . .
C3 Ni7 Ni10 C20 -101.6(3) 2_656 .
Ni12 Ni7 Ni10 C20 139.5(2) . .
Ni13 Ni7 Ni10 C20 -38.6(2) 2_656 .
Ni3 Ni7 Ni10 C20 -85.0(2) 2_656 .
Ni6 Ni7 Ni10 C20 -129.6(2) . .
Ni2 Ni7 Ni10 C20 -171.3(2) . .
C12 Ni7 Ni10 C3 98.5(4) . 2_656
C13 Ni7 Ni10 C3 -155.2(3) . 2_656
C4 Ni7 Ni10 C3 -55.2(3) . 2_656
Ni12 Ni7 Ni10 C3 -118.9(2) . 2_656
Ni13 Ni7 Ni10 C3 63.0(2) 2_656 2_656
Ni3 Ni7 Ni10 C3 16.6(2) 2_656 2_656
Ni6 Ni7 Ni10 C3 -28.0(2) . 2_656
Ni2 Ni7 Ni10 C3 -69.7(2) . 2_656
C12 Ni7 Ni10 C4 153.7(4) . .
C13 Ni7 Ni10 C4 -100.0(3) . .
C3 Ni7 Ni10 C4 55.2(3) 2_656 .
Ni12 Ni7 Ni10 C4 -63.7(2) . .
Ni13 Ni7 Ni10 C4 118.2(2) 2_656 .
Ni3 Ni7 Ni10 C4 71.8(2) 2_656 .
Ni6 Ni7 Ni10 C4 27.1(2) . .
Ni2 Ni7 Ni10 C4 -14.5(2) . .
C12 Ni7 Ni10 Ni13 35.4(3) . 2_656
C13 Ni7 Ni10 Ni13 141.7(2) . 2_656
C4 Ni7 Ni10 Ni13 -118.2(2) . 2_656
C3 Ni7 Ni10 Ni13 -63.0(2) 2_656 2_656
Ni12 Ni7 Ni10 Ni13 178.06(4) . 2_656
Ni3 Ni7 Ni10 Ni13 -46.39(3) 2_656 2_656
Ni6 Ni7 Ni10 Ni13 -91.08(6) . 2_656
Ni2 Ni7 Ni10 Ni13 -132.71(4) . 2_656
C12 Ni7 Ni10 Ni12 -142.6(3) . .
C13 Ni7 Ni10 Ni12 -36.3(2) . .
C4 Ni7 Ni10 Ni12 63.7(2) . .
C3 Ni7 Ni10 Ni12 118.9(2) 2_656 .
Ni13 Ni7 Ni10 Ni12 -178.06(4) 2_656 .
Ni3 Ni7 Ni10 Ni12 135.55(4) 2_656 .
Ni6 Ni7 Ni10 Ni12 90.86(6) . .
Ni2 Ni7 Ni10 Ni12 49.24(3) . .
C12 Ni7 Ni10 Ni4 170.5(3) . .
C13 Ni7 Ni10 Ni4 -83.3(2) . .
C4 Ni7 Ni10 Ni4 16.8(2) . .
C3 Ni7 Ni10 Ni4 72.0(2) 2_656 .
Ni12 Ni7 Ni10 Ni4 -46.93(3) . .
Ni13 Ni7 Ni10 Ni4 135.01(4) 2_656 .
Ni3 Ni7 Ni10 Ni4 88.62(3) 2_656 .
Ni6 Ni7 Ni10 Ni4 43.93(6) . .
Ni2 Ni7 Ni10 Ni4 2.30(3) . .
C12 Ni7 Ni10 Ni10 127.0(3) . 2_656
C13 Ni7 Ni10 Ni10 -126.7(2) . 2_656
C4 Ni7 Ni10 Ni10 -26.6(2) . 2_656
C3 Ni7 Ni10 Ni10 28.5(2) 2_656 2_656
Ni12 Ni7 Ni10 Ni10 -90.36(7) . 2_656
Ni13 Ni7 Ni10 Ni10 91.58(7) 2_656 2_656
Ni3 Ni7 Ni10 Ni10 45.19(7) 2_656 2_656
Ni6 Ni7 Ni10 Ni10 0.50(10) . 2_656
Ni2 Ni7 Ni10 Ni10 -41.13(7) . 2_656
C12 Ni7 Ni10 Ni4 84.8(3) . 2_656
C13 Ni7 Ni10 Ni4 -168.9(2) . 2_656
C4 Ni7 Ni10 Ni4 -68.9(2) . 2_656
C3 Ni7 Ni10 Ni4 -13.7(2) 2_656 2_656
Ni12 Ni7 Ni10 Ni4 -132.59(4) . 2_656
Ni13 Ni7 Ni10 Ni4 49.36(3) 2_656 2_656
Ni3 Ni7 Ni10 Ni4 2.96(3) 2_656 2_656
Ni6 Ni7 Ni10 Ni4 -41.73(6) . 2_656
Ni2 Ni7 Ni10 Ni4 -83.35(3) . 2_656
C9 Ni8 Ni11 C18 6.4(7) . .
C10 Ni8 Ni11 C18 20.5(6) . .
C2 Ni8 Ni11 C18 -163.8(6) . .
C1 Ni8 Ni11 C18 -147.2(6) 2_656 .
Ni9 Ni8 Ni11 C18 -107.7(5) 2_656 .
Ni8 Ni8 Ni11 C18 121.0(5) 2_656 .
Ni5 Ni8 Ni11 C18 -167.7(5) 2_656 .
Ni5 Ni8 Ni11 C18 138.1(5) . .
Ni6 Ni8 Ni11 C18 -108.3(5) . .
C9 Ni8 Ni11 C10 -14.1(6) . .
C2 Ni8 Ni11 C10 175.7(3) . .
C1 Ni8 Ni11 C10 -167.7(3) 2_656 .
Ni9 Ni8 Ni11 C10 -128.2(3) 2_656 .
Ni8 Ni8 Ni11 C10 100.5(3) 2_656 .
Ni5 Ni8 Ni11 C10 171.8(3) 2_656 .
Ni5 Ni8 Ni11 C10 117.6(3) . .
Ni6 Ni8 Ni11 C10 -128.8(3) . .
C9 Ni8 Ni11 C2 170.2(5) . .
C10 Ni8 Ni11 C2 -175.7(3) . .
C1 Ni8 Ni11 C2 16.6(2) 2_656 .
Ni9 Ni8 Ni11 C2 56.1(2) 2_656 .
Ni8 Ni8 Ni11 C2 -75.2(2) 2_656 .
Ni5 Ni8 Ni11 C2 -3.9(2) 2_656 .
Ni5 Ni8 Ni11 C2 -58.1(2) . .
Ni6 Ni8 Ni11 C2 55.5(2) . .
C9 Ni8 Ni11 C8 -103.8(5) . .
C10 Ni8 Ni11 C8 -89.7(3) . .
C2 Ni8 Ni11 C8 86.0(3) . .
C1 Ni8 Ni11 C8 102.6(2) 2_656 .
Ni9 Ni8 Ni11 C8 142.08(18) 2_656 .
Ni8 Ni8 Ni11 C8 10.79(18) 2_656 .
Ni5 Ni8 Ni11 C8 82.15(19) 2_656 .
Ni5 Ni8 Ni11 C8 27.95(18) . .
Ni6 Ni8 Ni11 C8 141.48(18) . .
C9 Ni8 Ni11 Ni2 170.5(5) . .
C10 Ni8 Ni11 Ni2 -175.4(3) . .
C2 Ni8 Ni11 Ni2 0.3(2) . .
C1 Ni8 Ni11 Ni2 16.91(15) 2_656 .
Ni9 Ni8 Ni11 Ni2 56.39(5) 2_656 .
Ni8 Ni8 Ni11 Ni2 -74.90(4) 2_656 .
Ni5 Ni8 Ni11 Ni2 -3.54(6) 2_656 .
Ni5 Ni8 Ni11 Ni2 -57.74(3) . .
Ni6 Ni8 Ni11 Ni2 55.80(4) . .
C9 Ni8 Ni11 Ni5 -131.7(5) . .
C10 Ni8 Ni11 Ni5 -117.6(3) . .
C2 Ni8 Ni11 Ni5 58.1(2) . .
C1 Ni8 Ni11 Ni5 74.65(15) 2_656 .
Ni9 Ni8 Ni11 Ni5 114.14(4) 2_656 .
Ni8 Ni8 Ni11 Ni5 -17.16(3) 2_656 .
Ni5 Ni8 Ni11 Ni5 54.21(5) 2_656 .
Ni6 Ni8 Ni11 Ni5 113.54(4) . .
C9 Ni8 Ni11 Ni6 114.7(5) . .
C10 Ni8 Ni11 Ni6 128.8(3) . .
C2 Ni8 Ni11 Ni6 -55.5(2) . .
C1 Ni8 Ni11 Ni6 -38.89(15) 2_656 .
Ni9 Ni8 Ni11 Ni6 0.60(4) 2_656 .
Ni8 Ni8 Ni11 Ni6 -130.70(3) 2_656 .
Ni5 Ni8 Ni11 Ni6 -59.33(4) 2_656 .
Ni5 Ni8 Ni11 Ni6 -113.54(4) . .
C17 Ni2 Ni11 C18 -9.1(5) . .
C2 Ni2 Ni11 C18 171.4(4) . .
C4 Ni2 Ni11 C18 155.2(4) . .
Ni12 Ni2 Ni11 C18 39.6(3) . .
Ni5 Ni2 Ni11 C18 -126.3(3) . .
Ni1 Ni2 Ni11 C18 -168.5(3) . .
Ni4 Ni2 Ni11 C18 -116.5(3) . .
Ni6 Ni2 Ni11 C18 112.9(3) . .
Ni7 Ni2 Ni11 C18 103.1(3) . .
C17 Ni2 Ni11 C10 171.4(6) . .
C2 Ni2 Ni11 C10 -8.1(5) . .
C4 Ni2 Ni11 C10 -24.3(6) . .
Ni12 Ni2 Ni11 C10 -140.0(5) . .
Ni5 Ni2 Ni11 C10 54.2(5) . .
Ni1 Ni2 Ni11 C10 12.0(5) . .
Ni4 Ni2 Ni11 C10 64.0(5) . .
Ni6 Ni2 Ni11 C10 -66.6(5) . .
Ni7 Ni2 Ni11 C10 -76.4(5) . .
C17 Ni2 Ni11 C2 179.5(4) . .
C4 Ni2 Ni11 C2 -16.1(4) . .
Ni12 Ni2 Ni11 C2 -131.8(2) . .
Ni5 Ni2 Ni11 C2 62.3(2) . .
Ni1 Ni2 Ni11 C2 20.1(2) . .
Ni4 Ni2 Ni11 C2 72.1(2) . .
Ni6 Ni2 Ni11 C2 -58.5(2) . .
Ni7 Ni2 Ni11 C2 -68.3(2) . .
C17 Ni2 Ni11 Ni8 179.2(4) . .
C2 Ni2 Ni11 Ni8 -0.3(2) . .
C4 Ni2 Ni11 Ni8 -16.5(3) . .
Ni12 Ni2 Ni11 Ni8 -132.18(9) . .
Ni5 Ni2 Ni11 Ni8 61.94(4) . .
Ni1 Ni2 Ni11 Ni8 19.75(4) . .
Ni4 Ni2 Ni11 Ni8 71.74(8) . .
Ni6 Ni2 Ni11 Ni8 -58.82(4) . .
Ni7 Ni2 Ni11 Ni8 -68.66(5) . .
C17 Ni2 Ni11 C8 79.1(4) . .
C2 Ni2 Ni11 C8 -100.5(3) . .
C4 Ni2 Ni11 C8 -116.6(3) . .
Ni12 Ni2 Ni11 C8 127.72(19) . .
Ni5 Ni2 Ni11 C8 -38.17(17) . .
Ni1 Ni2 Ni11 C8 -80.36(17) . .
Ni4 Ni2 Ni11 C8 -28.36(18) . .
Ni6 Ni2 Ni11 C8 -158.92(17) . .
Ni7 Ni2 Ni11 C8 -168.76(17) . .
C17 Ni2 Ni11 Ni5 117.2(4) . .
C2 Ni2 Ni11 Ni5 -62.3(2) . .
C4 Ni2 Ni11 Ni5 -78.4(3) . .
Ni12 Ni2 Ni11 Ni5 165.89(10) . .
Ni1 Ni2 Ni11 Ni5 -42.19(3) . .
Ni4 Ni2 Ni11 Ni5 9.81(7) . .
Ni6 Ni2 Ni11 Ni5 -120.75(3) . .
Ni7 Ni2 Ni11 Ni5 -130.60(4) . .
C17 Ni2 Ni11 Ni6 -122.0(4) . .
C2 Ni2 Ni11 Ni6 58.5(2) . .
C4 Ni2 Ni11 Ni6 42.3(3) . .
Ni12 Ni2 Ni11 Ni6 -73.36(10) . .
Ni5 Ni2 Ni11 Ni6 120.75(3) . .
Ni1 Ni2 Ni11 Ni6 78.56(3) . .
Ni4 Ni2 Ni11 Ni6 130.56(8) . .
Ni7 Ni2 Ni11 Ni6 -9.84(4) . .
C8 Ni5 Ni11 C18 -19.0(4) . .
C1 Ni5 Ni11 C18 177.5(4) . .
C2 Ni5 Ni11 C18 145.8(4) . .
Ni9 Ni5 Ni11 C18 -74.0(4) . .
Ni3 Ni5 Ni11 C18 80.1(3) . .
Ni1 Ni5 Ni11 C18 133.2(3) . .
Ni2 Ni5 Ni11 C18 90.7(3) . .
Ni8 Ni5 Ni11 C18 -137.8(3) 2_656 .
Ni8 Ni5 Ni11 C18 -154.2(3) . .
C8 Ni5 Ni11 C10 92.1(4) . .
C1 Ni5 Ni11 C10 -71.4(4) . .
C2 Ni5 Ni11 C10 -103.1(3) . .
Ni9 Ni5 Ni11 C10 37.1(2) . .
Ni3 Ni5 Ni11 C10 -168.8(2) . .
Ni1 Ni5 Ni11 C10 -115.7(2) . .
Ni2 Ni5 Ni11 C10 -158.2(2) . .
Ni8 Ni5 Ni11 C10 -26.7(2) 2_656 .
Ni8 Ni5 Ni11 C10 -43.1(2) . .
C8 Ni5 Ni11 C2 -164.9(3) . .
C1 Ni5 Ni11 C2 31.7(4) . .
Ni9 Ni5 Ni11 C2 140.1(2) . .
Ni3 Ni5 Ni11 C2 -65.8(2) . .
Ni1 Ni5 Ni11 C2 -12.7(2) . .
Ni2 Ni5 Ni11 C2 -55.1(2) . .
Ni8 Ni5 Ni11 C2 76.4(2) 2_656 .
Ni8 Ni5 Ni11 C2 59.9(2) . .
C8 Ni5 Ni11 Ni8 135.2(3) . .
C1 Ni5 Ni11 Ni8 -28.3(3) . .
C2 Ni5 Ni11 Ni8 -59.9(2) . .
Ni9 Ni5 Ni11 Ni8 80.21(10) . .
Ni3 Ni5 Ni11 Ni8 -125.71(7) . .
Ni1 Ni5 Ni11 Ni8 -72.62(4) . .
Ni2 Ni5 Ni11 Ni8 -115.05(4) . .
Ni8 Ni5 Ni11 Ni8 16.46(4) 2_656 .
C1 Ni5 Ni11 C8 -163.5(4) . .
C2 Ni5 Ni11 C8 164.9(3) . .
Ni9 Ni5 Ni11 C8 -55.0(3) . .
Ni3 Ni5 Ni11 C8 99.1(3) . .
Ni1 Ni5 Ni11 C8 152.2(3) . .
Ni2 Ni5 Ni11 C8 109.8(3) . .
Ni8 Ni5 Ni11 C8 -118.7(3) 2_656 .
Ni8 Ni5 Ni11 C8 -135.2(3) . .
C8 Ni5 Ni11 Ni2 -109.8(3) . .
C1 Ni5 Ni11 Ni2 86.8(3) . .
C2 Ni5 Ni11 Ni2 55.1(2) . .
Ni9 Ni5 Ni11 Ni2 -164.74(10) . .
Ni3 Ni5 Ni11 Ni2 -10.66(7) . .
Ni1 Ni5 Ni11 Ni2 42.42(3) . .
Ni8 Ni5 Ni11 Ni2 131.51(4) 2_656 .
Ni8 Ni5 Ni11 Ni2 115.05(4) . .
C8 Ni5 Ni11 Ni6 -162.9(3) . .
C1 Ni5 Ni11 Ni6 33.7(3) . .
C2 Ni5 Ni11 Ni6 2.0(2) . .
Ni9 Ni5 Ni11 Ni6 142.15(9) . .
Ni3 Ni5 Ni11 Ni6 -63.77(8) . .
Ni1 Ni5 Ni11 Ni6 -10.68(4) . .
Ni2 Ni5 Ni11 Ni6 -53.10(3) . .
Ni8 Ni5 Ni11 Ni6 78.40(4) 2_656 .
Ni8 Ni5 Ni11 Ni6 61.95(3) . .
C11 Ni6 Ni11 C18 -3.7(4) . .
C19 Ni6 Ni11 C18 93.0(4) 2_656 .
C1 Ni6 Ni11 C18 -172.2(3) 2_656 .
C2 Ni6 Ni11 C18 -151.2(4) . .
Ni9 Ni6 Ni11 C18 146.7(3) 2_656 .
Ni7 Ni6 Ni11 C18 -85.5(3) . .
Ni2 Ni6 Ni11 C18 -95.6(3) . .
Ni8 Ni6 Ni11 C18 147.4(3) . .
Ni3 Ni6 Ni11 C18 -152.0(3) 2_656 .
C11 Ni6 Ni11 C10 -113.5(3) . .
C19 Ni6 Ni11 C10 -16.7(3) 2_656 .
C1 Ni6 Ni11 C10 78.0(3) 2_656 .
C2 Ni6 Ni11 C10 99.1(3) . .
Ni9 Ni6 Ni11 C10 37.0(2) 2_656 .
Ni7 Ni6 Ni11 C10 164.7(2) . .
Ni2 Ni6 Ni11 C10 154.7(2) . .
Ni8 Ni6 Ni11 C10 37.6(2) . .
Ni3 Ni6 Ni11 C10 98.3(2) 2_656 .
C11 Ni6 Ni11 C2 147.4(3) . .
C19 Ni6 Ni11 C2 -115.8(3) 2_656 .
C1 Ni6 Ni11 C2 -21.0(3) 2_656 .
Ni9 Ni6 Ni11 C2 -62.1(2) 2_656 .
Ni7 Ni6 Ni11 C2 65.6(2) . .
Ni2 Ni6 Ni11 C2 55.6(2) . .
Ni8 Ni6 Ni11 C2 -61.4(2) . .
Ni3 Ni6 Ni11 C2 -0.8(2) 2_656 .
C11 Ni6 Ni11 Ni8 -151.1(2) . .
C19 Ni6 Ni11 Ni8 -54.4(3) 2_656 .
C1 Ni6 Ni11 Ni8 40.40(16) 2_656 .
C2 Ni6 Ni11 Ni8 61.4(2) . .
Ni9 Ni6 Ni11 Ni8 -0.67(4) 2_656 .
Ni7 Ni6 Ni11 Ni8 127.06(4) . .
Ni2 Ni6 Ni11 Ni8 117.03(4) . .
Ni3 Ni6 Ni11 Ni8 60.64(4) 2_656 .
C11 Ni6 Ni11 C8 127.2(4) . .
C19 Ni6 Ni11 C8 -136.0(4) 2_656 .
C1 Ni6 Ni11 C8 -41.3(3) 2_656 .
C2 Ni6 Ni11 C8 -20.2(4) . .
Ni9 Ni6 Ni11 C8 -82.3(3) 2_656 .
Ni7 Ni6 Ni11 C8 45.4(3) . .
Ni2 Ni6 Ni11 C8 35.4(3) . .
Ni8 Ni6 Ni11 C8 -81.7(3) . .
Ni3 Ni6 Ni11 C8 -21.0(3) 2_656 .
C11 Ni6 Ni11 Ni2 91.8(2) . .
C19 Ni6 Ni11 Ni2 -171.4(3) 2_656 .
C1 Ni6 Ni11 Ni2 -76.63(16) 2_656 .
C2 Ni6 Ni11 Ni2 -55.6(2) . .
Ni9 Ni6 Ni11 Ni2 -117.70(4) 2_656 .
Ni7 Ni6 Ni11 Ni2 10.03(4) . .
Ni8 Ni6 Ni11 Ni2 -117.03(4) . .
Ni3 Ni6 Ni11 Ni2 -56.39(4) 2_656 .
C11 Ni6 Ni11 Ni5 145.4(2) . .
C19 Ni6 Ni11 Ni5 -117.9(3) 2_656 .
C1 Ni6 Ni11 Ni5 -23.11(16) 2_656 .
C2 Ni6 Ni11 Ni5 -2.1(2) . .
Ni9 Ni6 Ni11 Ni5 -64.18(5) 2_656 .
Ni7 Ni6 Ni11 Ni5 63.55(5) . .
Ni2 Ni6 Ni11 Ni5 53.52(3) . .
Ni8 Ni6 Ni11 Ni5 -63.51(4) . .
Ni3 Ni6 Ni11 Ni5 -2.87(5) 2_656 .
C12 Ni7 Ni12 C16 16.1(7) . .
C13 Ni7 Ni12 C16 28.1(6) . .
C4 Ni7 Ni12 C16 -156.0(6) . .
C3 Ni7 Ni12 C16 -139.3(5) 2_656 .
Ni13 Ni7 Ni12 C16 -99.4(5) 2_656 .
Ni3 Ni7 Ni12 C16 -159.6(5) 2_656 .
Ni6 Ni7 Ni12 C16 127.6(5) . .
Ni2 Ni7 Ni12 C16 145.9(5) . .
Ni10 Ni7 Ni12 C16 -101.0(5) . .
C12 Ni7 Ni12 C13 -11.9(6) . .
C4 Ni7 Ni12 C13 175.9(4) . .
C3 Ni7 Ni12 C13 -167.3(3) 2_656 .
Ni13 Ni7 Ni12 C13 -127.5(3) 2_656 .
Ni3 Ni7 Ni12 C13 172.3(3) 2_656 .
Ni6 Ni7 Ni12 C13 99.5(3) . .
Ni2 Ni7 Ni12 C13 117.9(3) . .
Ni10 Ni7 Ni12 C13 -129.1(3) . .
C12 Ni7 Ni12 C4 172.2(6) . .
C13 Ni7 Ni12 C4 -175.9(4) . .
C3 Ni7 Ni12 C4 16.7(3) 2_656 .
Ni13 Ni7 Ni12 C4 56.6(2) 2_656 .
Ni3 Ni7 Ni12 C4 -3.6(2) 2_656 .
Ni6 Ni7 Ni12 C4 -76.4(2) . .
Ni2 Ni7 Ni12 C4 -58.0(2) . .
Ni10 Ni7 Ni12 C4 55.0(2) . .
C12 Ni7 Ni12 C17 -101.1(6) . .
C13 Ni7 Ni12 C17 -89.2(4) . .
C4 Ni7 Ni12 C17 86.7(3) . .
C3 Ni7 Ni12 C17 103.4(3) 2_656 .
Ni13 Ni7 Ni12 C17 143.3(2) 2_656 .
Ni3 Ni7 Ni12 C17 83.1(2) 2_656 .
Ni6 Ni7 Ni12 C17 10.3(2) . .
Ni2 Ni7 Ni12 C17 28.7(2) . .
Ni10 Ni7 Ni12 C17 141.7(2) . .
C12 Ni7 Ni12 Ni2 -129.8(5) . .
C13 Ni7 Ni12 Ni2 -117.9(3) . .
C4 Ni7 Ni12 Ni2 58.0(2) . .
C3 Ni7 Ni12 Ni2 74.79(16) 2_656 .
Ni13 Ni7 Ni12 Ni2 114.67(4) 2_656 .
Ni3 Ni7 Ni12 Ni2 54.45(5) 2_656 .
Ni6 Ni7 Ni12 Ni2 -18.38(4) . .
Ni10 Ni7 Ni12 Ni2 113.08(3) . .
C12 Ni7 Ni12 Ni4 172.0(5) . .
C13 Ni7 Ni12 Ni4 -176.0(3) . .
C4 Ni7 Ni12 Ni4 -0.1(2) . .
C3 Ni7 Ni12 Ni4 16.61(17) 2_656 .
Ni13 Ni7 Ni12 Ni4 56.50(5) 2_656 .
Ni3 Ni7 Ni12 Ni4 -3.73(6) 2_656 .
Ni6 Ni7 Ni12 Ni4 -76.55(5) . .
Ni2 Ni7 Ni12 Ni4 -58.17(3) . .
Ni10 Ni7 Ni12 Ni4 54.90(4) . .
C12 Ni7 Ni12 Ni10 117.1(5) . .
C13 Ni7 Ni12 Ni10 129.1(3) . .
C4 Ni7 Ni12 Ni10 -55.0(2) . .
C3 Ni7 Ni12 Ni10 -38.29(16) 2_656 .
Ni13 Ni7 Ni12 Ni10 1.60(4) 2_656 .
Ni3 Ni7 Ni12 Ni10 -58.63(5) 2_656 .
Ni6 Ni7 Ni12 Ni10 -131.45(4) . .
Ni2 Ni7 Ni12 Ni10 -113.08(3) . .
C17 Ni2 Ni12 C16 -24.5(5) . .
C2 Ni2 Ni12 C16 174.8(4) . .
C4 Ni2 Ni12 C16 142.2(4) . .
Ni11 Ni2 Ni12 C16 -77.8(3) . .
Ni5 Ni2 Ni12 C16 79.5(3) . .
Ni1 Ni2 Ni12 C16 130.4(3) . .
Ni4 Ni2 Ni12 C16 87.3(3) . .
Ni6 Ni2 Ni12 C16 -140.1(3) . .
Ni7 Ni2 Ni12 C16 -157.9(3) . .
C17 Ni2 Ni12 C13 90.1(4) . .
C2 Ni2 Ni12 C13 -70.6(4) . .
C4 Ni2 Ni12 C13 -103.1(3) . .
Ni11 Ni2 Ni12 C13 36.9(2) . .
Ni5 Ni2 Ni12 C13 -165.8(2) . .
Ni1 Ni2 Ni12 C13 -115.0(2) . .
Ni4 Ni2 Ni12 C13 -158.1(2) . .
Ni6 Ni2 Ni12 C13 -25.5(2) . .
Ni7 Ni2 Ni12 C13 -43.3(2) . .
C17 Ni2 Ni12 C4 -166.7(4) . .
C2 Ni2 Ni12 C4 32.6(3) . .
Ni11 Ni2 Ni12 C4 140.0(2) . .
Ni5 Ni2 Ni12 C4 -62.7(2) . .
Ni1 Ni2 Ni12 C4 -11.9(2) . .
Ni4 Ni2 Ni12 C4 -54.9(2) . .
Ni6 Ni2 Ni12 C4 77.7(2) . .
Ni7 Ni2 Ni12 C4 59.9(2) . .
C17 Ni2 Ni12 Ni7 133.4(4) . .
C2 Ni2 Ni12 Ni7 -27.3(3) . .
C4 Ni2 Ni12 Ni7 -59.9(2) . .
Ni11 Ni2 Ni12 Ni7 80.17(10) . .
Ni5 Ni2 Ni12 Ni7 -122.53(7) . .
Ni1 Ni2 Ni12 Ni7 -71.72(3) . .
Ni4 Ni2 Ni12 Ni7 -114.79(4) . .
Ni6 Ni2 Ni12 Ni7 17.80(4) . .
C2 Ni2 Ni12 C17 -160.7(5) . .
C4 Ni2 Ni12 C17 166.7(4) . .
Ni11 Ni2 Ni12 C17 -53.2(4) . .
Ni5 Ni2 Ni12 C17 104.1(4) . .
Ni1 Ni2 Ni12 C17 154.9(4) . .
Ni4 Ni2 Ni12 C17 111.8(4) . .
Ni6 Ni2 Ni12 C17 -115.6(4) . .
Ni7 Ni2 Ni12 C17 -133.4(4) . .
C17 Ni2 Ni12 Ni4 -111.8(4) . .
C2 Ni2 Ni12 Ni4 87.5(3) . .
C4 Ni2 Ni12 Ni4 54.9(2) . .
Ni11 Ni2 Ni12 Ni4 -165.04(10) . .
Ni5 Ni2 Ni12 Ni4 -7.74(8) . .
Ni1 Ni2 Ni12 Ni4 43.07(3) . .
Ni6 Ni2 Ni12 Ni4 132.59(4) . .
Ni7 Ni2 Ni12 Ni4 114.79(4) . .
C17 Ni2 Ni12 Ni10 -163.5(4) . .
C2 Ni2 Ni12 Ni10 35.9(3) . .
C4 Ni2 Ni12 Ni10 3.3(2) . .
Ni11 Ni2 Ni12 Ni10 143.31(9) . .
Ni5 Ni2 Ni12 Ni10 -59.40(8) . .
Ni1 Ni2 Ni12 Ni10 -8.59(4) . .
Ni4 Ni2 Ni12 Ni10 -51.65(3) . .
Ni6 Ni2 Ni12 Ni10 80.93(4) . .
Ni7 Ni2 Ni12 Ni10 63.14(4) . .
C15 Ni4 Ni12 C16 -10.6(4) . .
C4 Ni4 Ni12 C16 168.0(4) . .
C3 Ni4 Ni12 C16 154.8(4) . .
Ni13 Ni4 Ni12 C16 32.0(3) . .
Ni2 Ni4 Ni12 C16 -129.7(3) . .
Ni1 Ni4 Ni12 C16 -172.2(3) . .
Ni3 Ni4 Ni12 C16 -121.7(3) . .
Ni10 Ni4 Ni12 C16 108.5(3) . .
Ni10 Ni4 Ni12 C16 98.9(3) 2_656 .
C15 Ni4 Ni12 C13 174.8(6) . .
C4 Ni4 Ni12 C13 -6.6(5) . .
C3 Ni4 Ni12 C13 -19.8(6) . .
Ni13 Ni4 Ni12 C13 -142.6(5) . .
Ni2 Ni4 Ni12 C13 55.7(5) . .
Ni1 Ni4 Ni12 C13 13.2(5) . .
Ni3 Ni4 Ni12 C13 63.7(5) . .
Ni10 Ni4 Ni12 C13 -66.1(5) . .
Ni10 Ni4 Ni12 C13 -75.7(5) 2_656 .
C15 Ni4 Ni12 C4 -178.5(4) . .
C3 Ni4 Ni12 C4 -13.1(4) . .
Ni13 Ni4 Ni12 C4 -135.9(2) . .
Ni2 Ni4 Ni12 C4 62.3(2) . .
Ni1 Ni4 Ni12 C4 19.9(2) . .
Ni3 Ni4 Ni12 C4 70.4(2) . .
Ni10 Ni4 Ni12 C4 -59.5(2) . .
Ni10 Ni4 Ni12 C4 -69.0(2) 2_656 .
C15 Ni4 Ni12 Ni7 -178.4(3) . .
C4 Ni4 Ni12 Ni7 0.1(2) . .
C3 Ni4 Ni12 Ni7 -13.0(3) . .
Ni13 Ni4 Ni12 Ni7 -135.80(10) . .
Ni2 Ni4 Ni12 Ni7 62.45(4) . .
Ni1 Ni4 Ni12 Ni7 20.03(5) . .
Ni3 Ni4 Ni12 Ni7 70.53(8) . .
Ni10 Ni4 Ni12 Ni7 -59.32(4) . .
Ni10 Ni4 Ni12 Ni7 -68.87(5) 2_656 .
C15 Ni4 Ni12 C17 81.9(4) . .
C4 Ni4 Ni12 C17 -99.5(3) . .
C3 Ni4 Ni12 C17 -112.7(4) . .
Ni13 Ni4 Ni12 C17 124.5(2) . .
Ni2 Ni4 Ni12 C17 -37.22(19) . .
Ni1 Ni4 Ni12 C17 -79.6(2) . .
Ni3 Ni4 Ni12 C17 -29.1(2) . .
Ni10 Ni4 Ni12 C17 -159.0(2) . .
Ni10 Ni4 Ni12 C17 -168.5(2) 2_656 .
C15 Ni4 Ni12 Ni2 119.1(3) . .
C4 Ni4 Ni12 Ni2 -62.3(2) . .
C3 Ni4 Ni12 Ni2 -75.4(3) . .
Ni13 Ni4 Ni12 Ni2 161.75(11) . .
Ni1 Ni4 Ni12 Ni2 -42.41(3) . .
Ni3 Ni4 Ni12 Ni2 8.09(7) . .
Ni10 Ni4 Ni12 Ni2 -121.77(4) . .
Ni10 Ni4 Ni12 Ni2 -131.31(4) 2_656 .
C15 Ni4 Ni12 Ni10 -119.1(3) . .
C4 Ni4 Ni12 Ni10 59.5(2) . .
C3 Ni4 Ni12 Ni10 46.3(3) . .
Ni13 Ni4 Ni12 Ni10 -76.48(11) . .
Ni2 Ni4 Ni12 Ni10 121.77(4) . .
Ni1 Ni4 Ni12 Ni10 79.35(3) . .
Ni3 Ni4 Ni12 Ni10 129.85(7) . .
Ni10 Ni4 Ni12 Ni10 -9.55(4) 2_656 .
C14 Ni10 Ni12 C16 -6.6(4) . .
C20 Ni10 Ni12 C16 92.2(4) . .
C3 Ni10 Ni12 C16 -173.0(3) 2_656 .
C4 Ni10 Ni12 C16 -151.3(4) . .
Ni13 Ni10 Ni12 C16 146.0(3) 2_656 .
Ni4 Ni10 Ni12 C16 -95.0(3) . .
Ni10 Ni10 Ni12 C16 -85.5(3) 2_656 .
Ni4 Ni10 Ni12 C16 -152.9(3) 2_656 .
Ni7 Ni10 Ni12 C16 147.8(3) . .
C14 Ni10 Ni12 C13 -116.5(3) . .
C20 Ni10 Ni12 C13 -17.8(3) . .
C3 Ni10 Ni12 C13 77.1(3) 2_656 .
C4 Ni10 Ni12 C13 98.7(3) . .
Ni13 Ni10 Ni12 C13 36.1(2) 2_656 .
Ni4 Ni10 Ni12 C13 155.1(2) . .
Ni10 Ni10 Ni12 C13 164.5(2) 2_656 .
Ni4 Ni10 Ni12 C13 97.2(2) 2_656 .
Ni7 Ni10 Ni12 C13 37.9(2) . .
C14 Ni10 Ni12 C4 144.8(3) . .
C20 Ni10 Ni12 C4 -116.5(3) . .
C3 Ni10 Ni12 C4 -21.6(3) 2_656 .
Ni13 Ni10 Ni12 C4 -62.6(2) 2_656 .
Ni4 Ni10 Ni12 C4 56.3(2) . .
Ni10 Ni10 Ni12 C4 65.8(2) 2_656 .
Ni4 Ni10 Ni12 C4 -1.5(2) 2_656 .
Ni7 Ni10 Ni12 C4 -60.9(2) . .
C14 Ni10 Ni12 Ni7 -154.4(3) . .
C20 Ni10 Ni12 Ni7 -55.7(3) . .
C3 Ni10 Ni12 Ni7 39.22(16) 2_656 .
C4 Ni10 Ni12 Ni7 60.9(2) . .
Ni13 Ni10 Ni12 Ni7 -1.78(4) 2_656 .
Ni4 Ni10 Ni12 Ni7 117.21(4) . .
Ni10 Ni10 Ni12 Ni7 126.68(3) 2_656 .
Ni4 Ni10 Ni12 Ni7 59.34(4) 2_656 .
C14 Ni10 Ni12 C17 123.9(5) . .
C20 Ni10 Ni12 C17 -137.4(5) . .
C3 Ni10 Ni12 C17 -42.5(4) 2_656 .
C4 Ni10 Ni12 C17 -20.9(4) . .
Ni13 Ni10 Ni12 C17 -83.5(4) 2_656 .
Ni4 Ni10 Ni12 C17 35.5(4) . .
Ni10 Ni10 Ni12 C17 44.9(4) 2_656 .
Ni4 Ni10 Ni12 C17 -22.4(4) 2_656 .
Ni7 Ni10 Ni12 C17 -81.7(4) . .
C14 Ni10 Ni12 Ni2 141.4(3) . .
C20 Ni10 Ni12 Ni2 -119.9(3) . .
C3 Ni10 Ni12 Ni2 -25.06(16) 2_656 .
C4 Ni10 Ni12 Ni2 -3.4(2) . .
Ni13 Ni10 Ni12 Ni2 -66.06(5) 2_656 .
Ni4 Ni10 Ni12 Ni2 52.93(4) . .
Ni10 Ni10 Ni12 Ni2 62.40(4) 2_656 .
Ni4 Ni10 Ni12 Ni2 -4.94(5) 2_656 .
Ni7 Ni10 Ni12 Ni2 -64.28(4) . .
C14 Ni10 Ni12 Ni4 88.4(3) . .
C20 Ni10 Ni12 Ni4 -172.9(3) . .
C3 Ni10 Ni12 Ni4 -77.99(16) 2_656 .
C4 Ni10 Ni12 Ni4 -56.3(2) . .
Ni13 Ni10 Ni12 Ni4 -118.99(4) 2_656 .
Ni10 Ni10 Ni12 Ni4 9.47(3) 2_656 .
Ni4 Ni10 Ni12 Ni4 -57.87(4) 2_656 .
Ni7 Ni10 Ni12 Ni4 -117.21(4) . .
C15 Ni4 Ni13 C5 -28.1(5) . .
C4 Ni4 Ni13 C5 170.5(5) . .
C3 Ni4 Ni13 C5 142.2(4) . .
Ni12 Ni4 Ni13 C5 -74.7(4) . .
Ni2 Ni4 Ni13 C5 78.0(4) . .
Ni1 Ni4 Ni13 C5 129.5(4) . .
Ni3 Ni4 Ni13 C5 87.8(4) . .
Ni10 Ni4 Ni13 C5 -140.7(4) . .
Ni10 Ni4 Ni13 C5 -157.1(4) 2_656 .
C15 Ni4 Ni13 C20 87.7(4) . 2_656
C4 Ni4 Ni13 C20 -73.7(4) . 2_656
C3 Ni4 Ni13 C20 -101.9(3) . 2_656
Ni12 Ni4 Ni13 C20 41.2(3) . 2_656
Ni2 Ni4 Ni13 C20 -166.2(2) . 2_656
Ni1 Ni4 Ni13 C20 -114.6(2) . 2_656
Ni3 Ni4 Ni13 C20 -156.4(2) . 2_656
Ni10 Ni4 Ni13 C20 -24.9(2) . 2_656
Ni10 Ni4 Ni13 C20 -41.3(2) 2_656 2_656
C15 Ni4 Ni13 C3 -170.3(4) . .
C4 Ni4 Ni13 C3 28.2(4) . .
Ni12 Ni4 Ni13 C3 143.1(2) . .
Ni2 Ni4 Ni13 C3 -64.3(2) . .
Ni1 Ni4 Ni13 C3 -12.7(2) . .
Ni3 Ni4 Ni13 C3 -54.5(2) . .
Ni10 Ni4 Ni13 C3 77.1(2) . .
Ni10 Ni4 Ni13 C3 60.7(2) 2_656 .
C15 Ni4 Ni13 Ni10 129.0(3) . 2_656
C4 Ni4 Ni13 Ni10 -32.5(3) . 2_656
C3 Ni4 Ni13 Ni10 -60.7(2) . 2_656
Ni12 Ni4 Ni13 Ni10 82.43(11) . 2_656
Ni2 Ni4 Ni13 Ni10 -124.93(7) . 2_656
Ni1 Ni4 Ni13 Ni10 -73.36(4) . 2_656
Ni3 Ni4 Ni13 Ni10 -115.13(4) . 2_656
Ni10 Ni4 Ni13 Ni10 16.42(4) . 2_656
C4 Ni4 Ni13 C15 -161.4(4) . .
C3 Ni4 Ni13 C15 170.3(4) . .
Ni12 Ni4 Ni13 C15 -46.6(3) . .
Ni2 Ni4 Ni13 C15 106.1(3) . .
Ni1 Ni4 Ni13 C15 157.6(3) . .
Ni3 Ni4 Ni13 C15 115.9(3) . .
Ni10 Ni4 Ni13 C15 -112.6(3) . .
Ni10 Ni4 Ni13 C15 -129.0(3) 2_656 .
C15 Ni4 Ni13 Ni3 -115.9(3) . .
C4 Ni4 Ni13 Ni3 82.7(3) . .
C3 Ni4 Ni13 Ni3 54.5(2) . .
Ni12 Ni4 Ni13 Ni3 -162.44(11) . .
Ni2 Ni4 Ni13 Ni3 -9.80(7) . .
Ni1 Ni4 Ni13 Ni3 41.77(3) . .
Ni10 Ni4 Ni13 Ni3 131.55(4) . .
Ni10 Ni4 Ni13 Ni3 115.13(4) 2_656 .
C15 Ni4 Ni13 Ni7 -168.2(3) . 2_656
C4 Ni4 Ni13 Ni7 30.3(3) . 2_656
C3 Ni4 Ni13 Ni7 2.1(2) . 2_656
Ni12 Ni4 Ni13 Ni7 145.20(10) . 2_656
Ni2 Ni4 Ni13 Ni7 -62.16(8) . 2_656
Ni1 Ni4 Ni13 Ni7 -10.60(4) . 2_656
Ni3 Ni4 Ni13 Ni7 -52.36(3) . 2_656
Ni10 Ni4 Ni13 Ni7 79.19(4) . 2_656
Ni10 Ni4 Ni13 Ni7 62.77(4) 2_656 2_656
C6 Ni3 Ni13 C5 -16.8(4) . .
C3 Ni3 Ni13 C5 168.8(4) . .
C1 Ni3 Ni13 C5 151.1(4) . .
Ni9 Ni3 Ni13 C5 36.3(3) . .
Ni5 Ni3 Ni13 C5 -120.3(3) . .
Ni1 Ni3 Ni13 C5 -171.8(3) . .
Ni4 Ni3 Ni13 C5 -129.7(3) . .
Ni7 Ni3 Ni13 C5 109.6(3) 2_656 .
Ni6 Ni3 Ni13 C5 99.6(3) 2_656 .
C6 Ni3 Ni13 C20 174.7(5) . 2_656
C3 Ni3 Ni13 C20 0.3(5) . 2_656
C1 Ni3 Ni13 C20 -17.4(6) . 2_656
Ni9 Ni3 Ni13 C20 -132.2(5) . 2_656
Ni5 Ni3 Ni13 C20 71.2(5) . 2_656
Ni1 Ni3 Ni13 C20 19.7(5) . 2_656
Ni4 Ni3 Ni13 C20 61.9(5) . 2_656
Ni7 Ni3 Ni13 C20 -58.9(5) 2_656 2_656
Ni6 Ni3 Ni13 C20 -68.9(5) 2_656 2_656
C6 Ni3 Ni13 C3 174.4(3) . .
C1 Ni3 Ni13 C3 -17.7(4) . .
Ni9 Ni3 Ni13 C3 -132.5(2) . .
Ni5 Ni3 Ni13 C3 70.9(2) . .
Ni1 Ni3 Ni13 C3 19.4(2) . .
Ni4 Ni3 Ni13 C3 61.5(2) . .
Ni7 Ni3 Ni13 C3 -59.2(2) 2_656 .
Ni6 Ni3 Ni13 C3 -69.3(2) 2_656 .
C6 Ni3 Ni13 Ni10 174.7(2) . 2_656
C3 Ni3 Ni13 Ni10 0.3(2) . 2_656
C1 Ni3 Ni13 Ni10 -17.4(3) . 2_656
Ni9 Ni3 Ni13 Ni10 -132.15(9) . 2_656
Ni5 Ni3 Ni13 Ni10 71.24(8) . 2_656
Ni1 Ni3 Ni13 Ni10 19.69(4) . 2_656
Ni4 Ni3 Ni13 Ni10 61.88(4) . 2_656
Ni7 Ni3 Ni13 Ni10 -58.88(4) 2_656 2_656
Ni6 Ni3 Ni13 Ni10 -68.92(5) 2_656 2_656
C6 Ni3 Ni13 C15 76.7(3) . .
C3 Ni3 Ni13 C15 -97.6(3) . .
C1 Ni3 Ni13 C15 -115.4(3) . .
Ni9 Ni3 Ni13 C15 129.9(2) . .
Ni5 Ni3 Ni13 C15 -26.7(2) . .
Ni1 Ni3 Ni13 C15 -78.29(18) . .
Ni4 Ni3 Ni13 C15 -36.11(18) . .
Ni7 Ni3 Ni13 C15 -156.86(18) 2_656 .
Ni6 Ni3 Ni13 C15 -166.90(18) 2_656 .
C6 Ni3 Ni13 Ni4 112.8(2) . .
C3 Ni3 Ni13 Ni4 -61.5(2) . .
C1 Ni3 Ni13 Ni4 -79.3(3) . .
Ni9 Ni3 Ni13 Ni4 165.97(10) . .
Ni5 Ni3 Ni13 Ni4 9.36(7) . .
Ni1 Ni3 Ni13 Ni4 -42.18(3) . .
Ni7 Ni3 Ni13 Ni4 -120.75(4) 2_656 .
Ni6 Ni3 Ni13 Ni4 -130.80(4) 2_656 .
C6 Ni3 Ni13 Ni7 -126.4(2) . 2_656
C3 Ni3 Ni13 Ni7 59.2(2) . 2_656
C1 Ni3 Ni13 Ni7 41.5(3) . 2_656
Ni9 Ni3 Ni13 Ni7 -73.28(10) . 2_656
Ni5 Ni3 Ni13 Ni7 130.11(7) . 2_656
Ni1 Ni3 Ni13 Ni7 78.57(3) . 2_656
Ni4 Ni3 Ni13 Ni7 120.75(4) . 2_656
Ni6 Ni3 Ni13 Ni7 -10.04(4) 2_656 2_656
C8 Ni5 C1 C2 -151.9(6) . 2_656
C2 Ni5 C1 C2 24.3(5) . 2_656
Ni9 Ni5 C1 C2 -145.9(6) . 2_656
Ni11 Ni5 C1 C2 0.4(7) . 2_656
Ni3 Ni5 C1 C2 136.3(6) . 2_656
Ni1 Ni5 C1 C2 57.5(5) . 2_656
Ni2 Ni5 C1 C2 67.3(6) . 2_656
Ni8 Ni5 C1 C2 -61.9(5) 2_656 2_656
Ni8 Ni5 C1 C2 -21.9(5) . 2_656
C8 Ni5 C1 Ni9 -6.0(6) . .
C2 Ni5 C1 Ni9 170.1(2) . .
Ni11 Ni5 C1 Ni9 146.28(16) . .
Ni3 Ni5 C1 Ni9 -77.83(17) . .
Ni1 Ni5 C1 Ni9 -156.6(3) . .
Ni2 Ni5 C1 Ni9 -146.80(9) . .
Ni8 Ni5 C1 Ni9 83.95(19) 2_656 .
Ni8 Ni5 C1 Ni9 124.00(14) . .
C8 Ni5 C1 Ni6 -5.7(11) . 2_656
C2 Ni5 C1 Ni6 170.5(7) . 2_656
Ni9 Ni5 C1 Ni6 0.3(6) . 2_656
Ni11 Ni5 C1 Ni6 146.6(5) . 2_656
Ni3 Ni5 C1 Ni6 -77.5(7) . 2_656
Ni1 Ni5 C1 Ni6 -156.3(8) . 2_656
Ni2 Ni5 C1 Ni6 -146.5(7) . 2_656
Ni8 Ni5 C1 Ni6 84.3(7) 2_656 2_656
Ni8 Ni5 C1 Ni6 124.3(7) . 2_656
C8 Ni5 C1 Ni3 71.9(6) . .
C2 Ni5 C1 Ni3 -112.0(2) . .
Ni9 Ni5 C1 Ni3 77.83(17) . .
Ni11 Ni5 C1 Ni3 -135.89(18) . .
Ni1 Ni5 C1 Ni3 -78.77(17) . .
Ni2 Ni5 C1 Ni3 -68.97(18) . .
Ni8 Ni5 C1 Ni3 161.8(3) 2_656 .
Ni8 Ni5 C1 Ni3 -158.17(13) . .
C8 Ni5 C1 Ni8 -89.9(6) . 2_656
C2 Ni5 C1 Ni8 86.2(2) . 2_656
Ni9 Ni5 C1 Ni8 -83.95(19) . 2_656
Ni11 Ni5 C1 Ni8 62.3(3) . 2_656
Ni3 Ni5 C1 Ni8 -161.8(3) . 2_656
Ni1 Ni5 C1 Ni8 119.4(2) . 2_656
Ni2 Ni5 C1 Ni8 129.25(12) . 2_656
Ni8 Ni5 C1 Ni8 40.05(15) . 2_656
C8 Ni5 C1 Ni1 150.6(5) . .
C2 Ni5 C1 Ni1 -33.3(2) . .
Ni9 Ni5 C1 Ni1 156.6(3) . .
Ni11 Ni5 C1 Ni1 -57.1(3) . .
Ni3 Ni5 C1 Ni1 78.77(17) . .
Ni2 Ni5 C1 Ni1 9.8(2) . .
Ni8 Ni5 C1 Ni1 -119.4(2) 2_656 .
Ni8 Ni5 C1 Ni1 -79.40(13) . .
C7 Ni9 C1 C2 117.2(8) . 2_656
C19 Ni9 C1 C2 -41.5(7) . 2_656
Ni6 Ni9 C1 C2 -39.4(6) 2_656 2_656
Ni5 Ni9 C1 C2 140.7(7) . 2_656
Ni3 Ni9 C1 C2 -132.9(7) . 2_656
Ni8 Ni9 C1 C2 51.3(6) 2_656 2_656
C7 Ni9 C1 Ni5 -23.5(7) . .
C19 Ni9 C1 Ni5 177.8(3) . .
Ni6 Ni9 C1 Ni5 179.9(3) 2_656 .
Ni3 Ni9 C1 Ni5 86.38(19) . .
Ni8 Ni9 C1 Ni5 -89.4(2) 2_656 .
C7 Ni9 C1 Ni6 156.6(5) . 2_656
C19 Ni9 C1 Ni6 -2.1(3) . 2_656
Ni5 Ni9 C1 Ni6 -179.9(3) . 2_656
Ni3 Ni9 C1 Ni6 -93.48(17) . 2_656
Ni8 Ni9 C1 Ni6 90.77(18) 2_656 2_656
C7 Ni9 C1 Ni3 -109.9(6) . .
C19 Ni9 C1 Ni3 91.4(3) . .
Ni6 Ni9 C1 Ni3 93.48(17) 2_656 .
Ni5 Ni9 C1 Ni3 -86.38(19) . .
Ni8 Ni9 C1 Ni3 -175.8(3) 2_656 .
C7 Ni9 C1 Ni8 65.9(6) . 2_656
C19 Ni9 C1 Ni8 -92.8(3) . 2_656
Ni6 Ni9 C1 Ni8 -90.77(18) 2_656 2_656
Ni5 Ni9 C1 Ni8 89.4(2) . 2_656
Ni3 Ni9 C1 Ni8 175.8(3) . 2_656
C7 Ni9 C1 Ni1 -76.6(9) . .
C19 Ni9 C1 Ni1 124.7(6) . .
Ni6 Ni9 C1 Ni1 126.8(6) 2_656 .
Ni5 Ni9 C1 Ni1 -53.1(5) . .
Ni3 Ni9 C1 Ni1 33.3(5) . .
Ni8 Ni9 C1 Ni1 -142.4(7) 2_656 .
C6 Ni3 C1 C2 158.3(5) . 2_656
C3 Ni3 C1 C2 -21.5(5) . 2_656
Ni13 Ni3 C1 C2 -7.8(7) . 2_656
Ni9 Ni3 C1 C2 140.7(6) . 2_656
Ni5 Ni3 C1 C2 -137.6(6) . 2_656
Ni1 Ni3 C1 C2 -55.3(5) . 2_656
Ni4 Ni3 C1 C2 -70.1(5) . 2_656
Ni7 Ni3 C1 C2 27.9(5) 2_656 2_656
Ni6 Ni3 C1 C2 67.1(5) 2_656 2_656
C6 Ni3 C1 Ni5 -64.1(3) . .
C3 Ni3 C1 Ni5 116.0(2) . .
Ni13 Ni3 C1 Ni5 129.7(2) . .
Ni9 Ni3 C1 Ni5 -81.75(19) . .
Ni1 Ni3 C1 Ni5 82.25(17) . .
Ni4 Ni3 C1 Ni5 67.41(19) . .
Ni7 Ni3 C1 Ni5 165.46(15) 2_656 .
Ni6 Ni3 C1 Ni5 -155.3(3) 2_656 .
C6 Ni3 C1 Ni9 17.6(4) . .
C3 Ni3 C1 Ni9 -162.2(2) . .
Ni13 Ni3 C1 Ni9 -148.54(16) . .
Ni5 Ni3 C1 Ni9 81.75(19) . .
Ni1 Ni3 C1 Ni9 164.0(2) . .
Ni4 Ni3 C1 Ni9 149.16(9) . .
Ni7 Ni3 C1 Ni9 -112.79(13) 2_656 .
Ni6 Ni3 C1 Ni9 -73.56(17) 2_656 .
C6 Ni3 C1 Ni6 91.2(3) . 2_656
C3 Ni3 C1 Ni6 -88.7(2) . 2_656
Ni13 Ni3 C1 Ni6 -75.0(3) . 2_656
Ni9 Ni3 C1 Ni6 73.56(17) . 2_656
Ni5 Ni3 C1 Ni6 155.3(3) . 2_656
Ni1 Ni3 C1 Ni6 -122.4(2) . 2_656
Ni4 Ni3 C1 Ni6 -137.28(12) . 2_656
Ni7 Ni3 C1 Ni6 -39.23(16) 2_656 2_656
C6 Ni3 C1 Ni8 4.9(10) . 2_656
C3 Ni3 C1 Ni8 -175.0(9) . 2_656
Ni13 Ni3 C1 Ni8 -161.3(7) . 2_656
Ni9 Ni3 C1 Ni8 -12.7(7) . 2_656
Ni5 Ni3 C1 Ni8 69.0(8) . 2_656
Ni1 Ni3 C1 Ni8 151.3(10) . 2_656
Ni4 Ni3 C1 Ni8 136.4(8) . 2_656
Ni7 Ni3 C1 Ni8 -125.5(9) 2_656 2_656
Ni6 Ni3 C1 Ni8 -86.3(9) 2_656 2_656
C6 Ni3 C1 Ni1 -146.4(3) . .
C3 Ni3 C1 Ni1 33.8(2) . .
Ni13 Ni3 C1 Ni1 47.5(3) . .
Ni9 Ni3 C1 Ni1 -164.0(2) . .
Ni5 Ni3 C1 Ni1 -82.25(17) . .
Ni4 Ni3 C1 Ni1 -14.84(18) . .
Ni7 Ni3 C1 Ni1 83.21(12) 2_656 .
Ni6 Ni3 C1 Ni1 122.4(2) 2_656 .
C2 Ni1 C1 C2 -106.1(4) . 2_656
C4 Ni1 C1 C2 74.2(4) 2_656 2_656
C4 Ni1 C1 C2 -179.0(4) . 2_656
C3 Ni1 C1 C2 108.8(4) . 2_656
C3 Ni1 C1 C2 44(11) 2_656 2_656
C1 Ni1 C1 C2 -72.3(3) 2_656 2_656
Ni5 Ni1 C1 C2 -32.1(3) 2_656 2_656
Ni5 Ni1 C1 C2 -136.9(4) . 2_656
Ni2 Ni1 C1 C2 30.1(3) 2_656 2_656
Ni2 Ni1 C1 C2 -146.1(3) . 2_656
C2 Ni1 C1 Ni5 30.75(19) . .
C2 Ni1 C1 Ni5 136.9(4) 2_656 .
C4 Ni1 C1 Ni5 -148.9(2) 2_656 .
C4 Ni1 C1 Ni5 -42.1(4) . .
C3 Ni1 C1 Ni5 -114.3(2) . .
C3 Ni1 C1 Ni5 -179(100) 2_656 .
C1 Ni1 C1 Ni5 64.59(15) 2_656 .
Ni5 Ni1 C1 Ni5 104.75(16) 2_656 .
Ni2 Ni1 C1 Ni5 166.95(19) 2_656 .
Ni2 Ni1 C1 Ni5 -9.20(18) . .
C2 Ni1 C1 Ni9 83.7(6) . .
C2 Ni1 C1 Ni9 -170.2(8) 2_656 .
C4 Ni1 C1 Ni9 -96.0(6) 2_656 .
C4 Ni1 C1 Ni9 10.8(8) . .
C3 Ni1 C1 Ni9 -61.3(6) . .
C3 Ni1 C1 Ni9 -126(10) 2_656 .
C1 Ni1 C1 Ni9 117.5(6) 2_656 .
Ni5 Ni1 C1 Ni9 157.7(6) 2_656 .
Ni5 Ni1 C1 Ni9 53.0(5) . .
Ni2 Ni1 C1 Ni9 -140.1(6) 2_656 .
Ni2 Ni1 C1 Ni9 43.8(6) . .
C2 Ni1 C1 Ni6 -160.9(3) . 2_656
C2 Ni1 C1 Ni6 -54.8(3) 2_656 2_656
C4 Ni1 C1 Ni6 19.4(3) 2_656 2_656
C4 Ni1 C1 Ni6 126.2(3) . 2_656
C3 Ni1 C1 Ni6 54.1(3) . 2_656
C3 Ni1 C1 Ni6 -11(11) 2_656 2_656
C1 Ni1 C1 Ni6 -127.1(4) 2_656 2_656
Ni5 Ni1 C1 Ni6 -86.9(3) 2_656 2_656
Ni5 Ni1 C1 Ni6 168.3(4) . 2_656
Ni2 Ni1 C1 Ni6 -24.7(2) 2_656 2_656
Ni2 Ni1 C1 Ni6 159.1(2) . 2_656
C2 Ni1 C1 Ni3 116.9(2) . .
C2 Ni1 C1 Ni3 -137.0(4) 2_656 .
C4 Ni1 C1 Ni3 -62.8(2) 2_656 .
C4 Ni1 C1 Ni3 44.0(4) . .
C3 Ni1 C1 Ni3 -28.16(19) . .
C3 Ni1 C1 Ni3 -93(11) 2_656 .
C1 Ni1 C1 Ni3 150.7(2) 2_656 .
Ni5 Ni1 C1 Ni3 -169.12(16) 2_656 .
Ni5 Ni1 C1 Ni3 86.12(19) . .
Ni2 Ni1 C1 Ni3 -106.92(15) 2_656 .
Ni2 Ni1 C1 Ni3 76.92(14) . .
C2 Ni1 C1 Ni8 -52.6(3) . 2_656
C2 Ni1 C1 Ni8 53.6(3) 2_656 2_656
C4 Ni1 C1 Ni8 127.8(3) 2_656 2_656
C4 Ni1 C1 Ni8 -125.4(3) . 2_656
C3 Ni1 C1 Ni8 162.4(3) . 2_656
C3 Ni1 C1 Ni8 97(11) 2_656 2_656
C1 Ni1 C1 Ni8 -18.71(14) 2_656 2_656
Ni5 Ni1 C1 Ni8 21.4(2) 2_656 2_656
Ni5 Ni1 C1 Ni8 -83.3(3) . 2_656
Ni2 Ni1 C1 Ni8 83.6(3) 2_656 2_656
Ni2 Ni1 C1 Ni8 -92.5(3) . 2_656
C17 Ni2 C2 C1 -146.1(7) . 2_656
C4 Ni2 C2 C1 26.0(6) . 2_656
Ni12 Ni2 C2 C1 1.5(7) . 2_656
Ni11 Ni2 C2 C1 -145.2(6) . 2_656
Ni5 Ni2 C2 C1 137.7(6) . 2_656
Ni1 Ni2 C2 C1 59.3(5) . 2_656
Ni4 Ni2 C2 C1 68.8(6) . 2_656
Ni6 Ni2 C2 C1 -61.7(5) . 2_656
Ni7 Ni2 C2 C1 -19.9(5) . 2_656
C17 Ni2 C2 Ni11 -0.8(7) . .
C4 Ni2 C2 Ni11 171.2(2) . .
Ni12 Ni2 C2 Ni11 146.75(15) . .
Ni5 Ni2 C2 Ni11 -77.10(18) . .
Ni1 Ni2 C2 Ni11 -155.4(3) . .
Ni4 Ni2 C2 Ni11 -145.99(9) . .
Ni6 Ni2 C2 Ni11 83.54(19) . .
Ni7 Ni2 C2 Ni11 125.30(13) . .
C17 Ni2 C2 Ni8 0.1(11) . .
C4 Ni2 C2 Ni8 172.2(7) . .
Ni12 Ni2 C2 Ni8 147.7(5) . .
Ni11 Ni2 C2 Ni8 0.9(6) . .
Ni5 Ni2 C2 Ni8 -76.2(7) . .
Ni1 Ni2 C2 Ni8 -154.5(8) . .
Ni4 Ni2 C2 Ni8 -145.1(6) . .
Ni6 Ni2 C2 Ni8 84.5(7) . .
Ni7 Ni2 C2 Ni8 126.2(7) . .
C17 Ni2 C2 Ni5 76.3(7) . .
C4 Ni2 C2 Ni5 -111.7(2) . .
Ni12 Ni2 C2 Ni5 -136.15(17) . .
Ni11 Ni2 C2 Ni5 77.10(18) . .
Ni1 Ni2 C2 Ni5 -78.34(16) . .
Ni4 Ni2 C2 Ni5 -68.89(19) . .
Ni6 Ni2 C2 Ni5 160.6(3) . .
Ni7 Ni2 C2 Ni5 -157.60(14) . .
C17 Ni2 C2 Ni6 -84.4(7) . .
C4 Ni2 C2 Ni6 87.7(2) . .
Ni12 Ni2 C2 Ni6 63.2(3) . .
Ni11 Ni2 C2 Ni6 -83.54(19) . .
Ni5 Ni2 C2 Ni6 -160.6(3) . .
Ni1 Ni2 C2 Ni6 121.0(2) . .
Ni4 Ni2 C2 Ni6 130.47(12) . .
Ni7 Ni2 C2 Ni6 41.76(16) . .
C17 Ni2 C2 Ni1 154.6(6) . .
C4 Ni2 C2 Ni1 -33.3(2) . .
Ni12 Ni2 C2 Ni1 -57.8(3) . .
Ni11 Ni2 C2 Ni1 155.4(3) . .
Ni5 Ni2 C2 Ni1 78.34(16) . .
Ni4 Ni2 C2 Ni1 9.5(2) . .
Ni6 Ni2 C2 Ni1 -121.0(2) . .
Ni7 Ni2 C2 Ni1 -79.26(13) . .
C18 Ni11 C2 C1 122.2(8) . 2_656
C10 Ni11 C2 C1 -43.1(7) . 2_656
Ni8 Ni11 C2 C1 -39.7(5) . 2_656
C8 Ni11 C2 C1 -141.3(6) . 2_656
Ni2 Ni11 C2 C1 140.7(7) . 2_656
Ni5 Ni11 C2 C1 -131.5(7) . 2_656
Ni6 Ni11 C2 C1 51.1(6) . 2_656
C18 Ni11 C2 Ni2 -18.5(7) . .
C10 Ni11 C2 Ni2 176.2(2) . .
Ni8 Ni11 C2 Ni2 179.6(3) . .
C8 Ni11 C2 Ni2 78.0(2) . .
Ni5 Ni11 C2 Ni2 87.83(18) . .
Ni6 Ni11 C2 Ni2 -89.6(2) . .
C18 Ni11 C2 Ni8 161.9(6) . .
C10 Ni11 C2 Ni8 -3.4(3) . .
C8 Ni11 C2 Ni8 -101.6(2) . .
Ni2 Ni11 C2 Ni8 -179.6(3) . .
Ni5 Ni11 C2 Ni8 -91.76(17) . .
Ni6 Ni11 C2 Ni8 90.77(18) . .
C18 Ni11 C2 Ni5 -106.4(7) . .
C10 Ni11 C2 Ni5 88.4(3) . .
Ni8 Ni11 C2 Ni5 91.76(17) . .
C8 Ni11 C2 Ni5 -9.8(2) . .
Ni2 Ni11 C2 Ni5 -87.83(18) . .
Ni6 Ni11 C2 Ni5 -177.5(3) . .
C18 Ni11 C2 Ni6 71.1(7) . .
C10 Ni11 C2 Ni6 -94.2(3) . .
Ni8 Ni11 C2 Ni6 -90.77(18) . .
C8 Ni11 C2 Ni6 167.7(2) . .
Ni2 Ni11 C2 Ni6 89.6(2) . .
Ni5 Ni11 C2 Ni6 177.5(3) . .
C18 Ni11 C2 Ni1 -74.5(9) . .
C10 Ni11 C2 Ni1 120.2(6) . .
Ni8 Ni11 C2 Ni1 123.6(6) . .
C8 Ni11 C2 Ni1 22.0(6) . .
Ni2 Ni11 C2 Ni1 -56.0(5) . .
Ni5 Ni11 C2 Ni1 31.8(5) . .
Ni6 Ni11 C2 Ni1 -145.6(7) . .
C9 Ni8 C2 C1 -13.5(10) . 2_656
C10 Ni8 C2 C1 155.7(4) . 2_656
Ni11 Ni8 C2 C1 152.4(4) . 2_656
Ni9 Ni8 C2 C1 24.5(3) 2_656 2_656
Ni8 Ni8 C2 C1 -90.8(3) 2_656 2_656
Ni5 Ni8 C2 C1 -30.9(3) 2_656 2_656
Ni5 Ni8 C2 C1 -130.9(4) . 2_656
Ni6 Ni8 C2 C1 68.9(3) . 2_656
C9 Ni8 C2 Ni2 -166.8(8) . .
C10 Ni8 C2 Ni2 2.4(8) . .
C1 Ni8 C2 Ni2 -153.3(9) 2_656 .
Ni11 Ni8 C2 Ni2 -0.9(6) . .
Ni9 Ni8 C2 Ni2 -128.8(7) 2_656 .
Ni8 Ni8 C2 Ni2 115.8(7) 2_656 .
Ni5 Ni8 C2 Ni2 175.7(8) 2_656 .
Ni5 Ni8 C2 Ni2 75.7(7) . .
Ni6 Ni8 C2 Ni2 -84.4(7) . .
C9 Ni8 C2 Ni11 -165.9(8) . .
C10 Ni8 C2 Ni11 3.3(3) . .
C1 Ni8 C2 Ni11 -152.4(4) 2_656 .
Ni9 Ni8 C2 Ni11 -127.89(14) 2_656 .
Ni8 Ni8 C2 Ni11 116.77(12) 2_656 .
Ni5 Ni8 C2 Ni11 176.67(17) 2_656 .
Ni5 Ni8 C2 Ni11 76.67(18) . .
Ni6 Ni8 C2 Ni11 -83.45(18) . .
C9 Ni8 C2 Ni5 117.5(8) . .
C10 Ni8 C2 Ni5 -73.3(3) . .
C1 Ni8 C2 Ni5 130.9(4) 2_656 .
Ni11 Ni8 C2 Ni5 -76.67(18) . .
Ni9 Ni8 C2 Ni5 155.43(18) 2_656 .
Ni8 Ni8 C2 Ni5 40.10(16) 2_656 .
Ni5 Ni8 C2 Ni5 100.00(16) 2_656 .
Ni6 Ni8 C2 Ni5 -160.1(3) . .
C9 Ni8 C2 Ni6 -82.4(8) . .
C10 Ni8 C2 Ni6 86.8(3) . .
C1 Ni8 C2 Ni6 -68.9(3) 2_656 .
Ni11 Ni8 C2 Ni6 83.45(18) . .
Ni9 Ni8 C2 Ni6 -44.44(14) 2_656 .
Ni8 Ni8 C2 Ni6 -159.78(15) 2_656 .
Ni5 Ni8 C2 Ni6 -99.87(17) 2_656 .
Ni5 Ni8 C2 Ni6 160.1(3) . .
C9 Ni8 C2 Ni1 42.8(9) . .
C10 Ni8 C2 Ni1 -148.0(3) . .
C1 Ni8 C2 Ni1 56.3(3) 2_656 .
Ni11 Ni8 C2 Ni1 -151.3(4) . .
Ni9 Ni8 C2 Ni1 80.8(3) 2_656 .
Ni8 Ni8 C2 Ni1 -34.5(3) 2_656 .
Ni5 Ni8 C2 Ni1 25.4(2) 2_656 .
Ni5 Ni8 C2 Ni1 -74.6(3) . .
Ni6 Ni8 C2 Ni1 125.2(4) . .
C8 Ni5 C2 C1 155.0(5) . 2_656
C1 Ni5 C2 C1 -22.6(5) . 2_656
Ni9 Ni5 C2 C1 -8.4(7) . 2_656
Ni11 Ni5 C2 C1 139.1(6) . 2_656
Ni3 Ni5 C2 C1 -73.0(5) . 2_656
Ni1 Ni5 C2 C1 -56.4(5) . 2_656
Ni2 Ni5 C2 C1 -139.2(6) . 2_656
Ni8 Ni5 C2 C1 26.1(5) 2_656 2_656
Ni8 Ni5 C2 C1 65.5(5) . 2_656
C8 Ni5 C2 Ni2 -65.8(4) . .
C1 Ni5 C2 Ni2 116.6(2) . .
Ni9 Ni5 C2 Ni2 130.8(2) . .
Ni11 Ni5 C2 Ni2 -81.65(19) . .
Ni3 Ni5 C2 Ni2 66.2(2) . .
Ni1 Ni5 C2 Ni2 82.81(18) . .
Ni8 Ni5 C2 Ni2 165.31(16) 2_656 .
Ni8 Ni5 C2 Ni2 -155.3(3) . .
C8 Ni5 C2 Ni11 15.8(4) . .
C1 Ni5 C2 Ni11 -161.7(2) . .
Ni9 Ni5 C2 Ni11 -147.51(17) . .
Ni3 Ni5 C2 Ni11 147.82(9) . .
Ni1 Ni5 C2 Ni11 164.5(2) . .
Ni2 Ni5 C2 Ni11 81.65(19) . .
Ni8 Ni5 C2 Ni11 -113.04(13) 2_656 .
Ni8 Ni5 C2 Ni11 -73.68(17) . .
C8 Ni5 C2 Ni8 89.5(3) . .
C1 Ni5 C2 Ni8 -88.0(2) . .
Ni9 Ni5 C2 Ni8 -73.8(3) . .
Ni11 Ni5 C2 Ni8 73.68(17) . .
Ni3 Ni5 C2 Ni8 -138.51(12) . .
Ni1 Ni5 C2 Ni8 -121.9(2) . .
Ni2 Ni5 C2 Ni8 155.3(3) . .
Ni8 Ni5 C2 Ni8 -39.36(16) 2_656 .
C8 Ni5 C2 Ni6 8.5(10) . .
C1 Ni5 C2 Ni6 -169.0(9) . .
Ni9 Ni5 C2 Ni6 -154.8(7) . .
Ni11 Ni5 C2 Ni6 -7.3(7) . .
Ni3 Ni5 C2 Ni6 140.5(8) . .
Ni1 Ni5 C2 Ni6 157.1(10) . .
Ni2 Ni5 C2 Ni6 74.3(8) . .
Ni8 Ni5 C2 Ni6 -120.4(9) 2_656 .
Ni8 Ni5 C2 Ni6 -81.0(8) . .
C8 Ni5 C2 Ni1 -148.6(3) . .
C1 Ni5 C2 Ni1 33.8(2) . .
Ni9 Ni5 C2 Ni1 48.0(3) . .
Ni11 Ni5 C2 Ni1 -164.5(2) . .
Ni3 Ni5 C2 Ni1 -16.65(18) . .
Ni2 Ni5 C2 Ni1 -82.81(18) . .
Ni8 Ni5 C2 Ni1 82.50(12) 2_656 .
Ni8 Ni5 C2 Ni1 121.9(2) . .
C11 Ni6 C2 C1 175.6(4) . 2_656
C19 Ni6 C2 C1 -35.1(5) 2_656 2_656
Ni9 Ni6 C2 C1 -20.8(3) 2_656 2_656
Ni11 Ni6 C2 C1 -145.1(4) . 2_656
Ni7 Ni6 C2 C1 89.9(3) . 2_656
Ni2 Ni6 C2 C1 133.9(4) . 2_656
Ni8 Ni6 C2 C1 -71.4(3) . 2_656
Ni3 Ni6 C2 C1 34.2(3) 2_656 2_656
C11 Ni6 C2 Ni2 41.7(4) . .
C19 Ni6 C2 Ni2 -169.0(3) 2_656 .
C1 Ni6 C2 Ni2 -133.9(4) 2_656 .
Ni9 Ni6 C2 Ni2 -154.70(18) 2_656 .
Ni11 Ni6 C2 Ni2 81.0(2) . .
Ni7 Ni6 C2 Ni2 -43.99(18) . .
Ni8 Ni6 C2 Ni2 154.7(3) . .
Ni3 Ni6 C2 Ni2 -99.67(18) 2_656 .
C11 Ni6 C2 Ni11 -39.3(4) . .
C19 Ni6 C2 Ni11 109.9(4) 2_656 .
C1 Ni6 C2 Ni11 145.1(4) 2_656 .
Ni9 Ni6 C2 Ni11 124.28(15) 2_656 .
Ni7 Ni6 C2 Ni11 -125.01(14) . .
Ni2 Ni6 C2 Ni11 -81.0(2) . .
Ni8 Ni6 C2 Ni11 73.66(18) . .
Ni3 Ni6 C2 Ni11 179.31(19) 2_656 .
C11 Ni6 C2 Ni8 -113.0(3) . .
C19 Ni6 C2 Ni8 36.3(4) 2_656 .
C1 Ni6 C2 Ni8 71.4(3) 2_656 .
Ni9 Ni6 C2 Ni8 50.62(15) 2_656 .
Ni11 Ni6 C2 Ni8 -73.66(18) . .
Ni7 Ni6 C2 Ni8 161.33(15) . .
Ni2 Ni6 C2 Ni8 -154.7(3) . .
Ni3 Ni6 C2 Ni8 105.65(17) 2_656 .
C11 Ni6 C2 Ni5 -32.1(10) . .
C19 Ni6 C2 Ni5 117.1(9) 2_656 .
C1 Ni6 C2 Ni5 152.2(11) 2_656 .
Ni9 Ni6 C2 Ni5 131.4(9) 2_656 .
Ni11 Ni6 C2 Ni5 7.2(7) . .
Ni7 Ni6 C2 Ni5 -117.8(9) . .
Ni2 Ni6 C2 Ni5 -73.9(8) . .
Ni8 Ni6 C2 Ni5 80.8(9) . .
Ni3 Ni6 C2 Ni5 -173.5(9) 2_656 .
C11 Ni6 C2 Ni1 121.7(4) . .
C19 Ni6 C2 Ni1 -89.0(4) 2_656 .
C1 Ni6 C2 Ni1 -53.9(3) 2_656 .
Ni9 Ni6 C2 Ni1 -74.7(3) 2_656 .
Ni11 Ni6 C2 Ni1 161.0(4) . .
Ni7 Ni6 C2 Ni1 36.0(3) . .
Ni2 Ni6 C2 Ni1 80.0(3) . .
Ni8 Ni6 C2 Ni1 -125.3(4) . .
Ni3 Ni6 C2 Ni1 -19.7(2) 2_656 .
C2 Ni1 C2 C1 73.9(3) 2_656 2_656
C4 Ni1 C2 C1 134(17) 2_656 2_656
C4 Ni1 C2 C1 -105.4(4) . 2_656
C3 Ni1 C2 C1 -178.6(4) . 2_656
C3 Ni1 C2 C1 -71.3(4) 2_656 2_656
C1 Ni1 C2 C1 108.1(4) . 2_656
Ni5 Ni1 C2 C1 29.8(3) 2_656 2_656
Ni5 Ni1 C2 C1 136.4(4) . 2_656
Ni2 Ni1 C2 C1 46.3(4) 2_656 2_656
Ni2 Ni1 C2 C1 -136.3(4) . 2_656
C2 Ni1 C2 Ni2 -149.8(3) 2_656 .
C4 Ni1 C2 Ni2 -90(17) 2_656 .
C4 Ni1 C2 Ni2 30.8(2) . .
C3 Ni1 C2 Ni2 -42.3(4) . .
C3 Ni1 C2 Ni2 65.0(2) 2_656 .
C1 Ni1 C2 Ni2 136.3(4) 2_656 .
C1 Ni1 C2 Ni2 -115.7(2) . .
Ni5 Ni1 C2 Ni2 166.1(2) 2_656 .
Ni5 Ni1 C2 Ni2 -87.4(2) . .
Ni2 Ni1 C2 Ni2 -177.46(4) 2_656 .
C2 Ni1 C2 Ni11 -94.1(6) 2_656 .
C4 Ni1 C2 Ni11 -34(17) 2_656 .
C4 Ni1 C2 Ni11 86.6(6) . .
C3 Ni1 C2 Ni11 13.4(8) . .
C3 Ni1 C2 Ni11 120.7(6) 2_656 .
C1 Ni1 C2 Ni11 -168.0(8) 2_656 .
C1 Ni1 C2 Ni11 -59.9(6) . .
Ni5 Ni1 C2 Ni11 -138.2(6) 2_656 .
Ni5 Ni1 C2 Ni11 -31.7(5) . .
Ni2 Ni1 C2 Ni11 -121.7(5) 2_656 .
Ni2 Ni1 C2 Ni11 55.7(5) . .
C2 Ni1 C2 Ni8 17.77(15) 2_656 .
C4 Ni1 C2 Ni8 77(17) 2_656 .
C4 Ni1 C2 Ni8 -161.5(3) . .
C3 Ni1 C2 Ni8 125.3(3) . .
C3 Ni1 C2 Ni8 -127.4(3) 2_656 .
C1 Ni1 C2 Ni8 -56.1(3) 2_656 .
C1 Ni1 C2 Ni8 51.9(3) . .
Ni5 Ni1 C2 Ni8 -26.3(2) 2_656 .
Ni5 Ni1 C2 Ni8 80.2(3) . .
Ni2 Ni1 C2 Ni8 -9.8(4) 2_656 .
Ni2 Ni1 C2 Ni8 167.6(4) . .
C2 Ni1 C2 Ni5 -62.45(14) 2_656 .
C4 Ni1 C2 Ni5 -3(17) 2_656 .
C4 Ni1 C2 Ni5 118.2(2) . .
C3 Ni1 C2 Ni5 45.1(4) . .
C3 Ni1 C2 Ni5 152.3(2) 2_656 .
C1 Ni1 C2 Ni5 -136.4(4) 2_656 .
C1 Ni1 C2 Ni5 -28.27(18) . .
Ni5 Ni1 C2 Ni5 -106.55(15) 2_656 .
Ni2 Ni1 C2 Ni5 -90.07(18) 2_656 .
Ni2 Ni1 C2 Ni5 87.4(2) . .
C2 Ni1 C2 Ni6 126.5(4) 2_656 .
C4 Ni1 C2 Ni6 -174(100) 2_656 .
C4 Ni1 C2 Ni6 -52.8(3) . .
C3 Ni1 C2 Ni6 -126.0(3) . .
C3 Ni1 C2 Ni6 -18.7(3) 2_656 .
C1 Ni1 C2 Ni6 52.6(3) 2_656 .
C1 Ni1 C2 Ni6 160.6(3) . .
Ni5 Ni1 C2 Ni6 82.4(3) 2_656 .
Ni5 Ni1 C2 Ni6 -171.1(4) . .
Ni2 Ni1 C2 Ni6 98.9(3) 2_656 .
Ni2 Ni1 C2 Ni6 -83.7(3) . .
C6 Ni3 C3 C4 -154.5(6) . 2_656
C1 Ni3 C3 C4 25.3(6) . 2_656
Ni13 Ni3 C3 C4 -145.0(6) . 2_656
Ni9 Ni3 C3 C4 2.5(7) . 2_656
Ni5 Ni3 C3 C4 69.1(6) . 2_656
Ni1 Ni3 C3 C4 58.6(5) . 2_656
Ni4 Ni3 C3 C4 137.9(6) . 2_656
Ni7 Ni3 C3 C4 -60.7(5) 2_656 2_656
Ni6 Ni3 C3 C4 -19.9(5) 2_656 2_656
C6 Ni3 C3 Ni13 -9.5(6) . .
C1 Ni3 C3 Ni13 170.3(2) . .
Ni9 Ni3 C3 Ni13 147.51(16) . .
Ni5 Ni3 C3 Ni13 -145.93(10) . .
Ni1 Ni3 C3 Ni13 -156.4(3) . .
Ni4 Ni3 C3 Ni13 -77.1(2) . .
Ni7 Ni3 C3 Ni13 84.28(19) 2_656 .
Ni6 Ni3 C3 Ni13 125.14(14) 2_656 .
C6 Ni3 C3 Ni4 67.6(5) . .
C1 Ni3 C3 Ni4 -112.6(2) . .
Ni13 Ni3 C3 Ni4 77.1(2) . .
Ni9 Ni3 C3 Ni4 -135.37(18) . .
Ni5 Ni3 C3 Ni4 -68.8(2) . .
Ni1 Ni3 C3 Ni4 -79.26(17) . .
Ni7 Ni3 C3 Ni4 161.4(3) 2_656 .
Ni6 Ni3 C3 Ni4 -157.74(14) 2_656 .
C6 Ni3 C3 Ni10 -10.4(11) . 2_656
C1 Ni3 C3 Ni10 169.3(8) . 2_656
Ni13 Ni3 C3 Ni10 -0.9(6) . 2_656
Ni9 Ni3 C3 Ni10 146.6(6) . 2_656
Ni5 Ni3 C3 Ni10 -146.8(7) . 2_656
Ni1 Ni3 C3 Ni10 -157.3(9) . 2_656
Ni4 Ni3 C3 Ni10 -78.0(8) . 2_656
Ni7 Ni3 C3 Ni10 83.4(7) 2_656 2_656
Ni6 Ni3 C3 Ni10 124.2(7) 2_656 2_656
C6 Ni3 C3 Ni7 -93.8(5) . 2_656
C1 Ni3 C3 Ni7 86.0(2) . 2_656
Ni13 Ni3 C3 Ni7 -84.28(19) . 2_656
Ni9 Ni3 C3 Ni7 63.2(3) . 2_656
Ni5 Ni3 C3 Ni7 129.79(12) . 2_656
Ni1 Ni3 C3 Ni7 119.3(3) . 2_656
Ni4 Ni3 C3 Ni7 -161.4(3) . 2_656
Ni6 Ni3 C3 Ni7 40.86(17) 2_656 2_656
C6 Ni3 C3 Ni1 146.8(4) . .
C1 Ni3 C3 Ni1 -33.4(2) . .
Ni13 Ni3 C3 Ni1 156.4(3) . .
Ni9 Ni3 C3 Ni1 -56.1(3) . .
Ni5 Ni3 C3 Ni1 10.4(2) . .
Ni4 Ni3 C3 Ni1 79.26(17) . .
Ni7 Ni3 C3 Ni1 -119.3(3) 2_656 .
Ni6 Ni3 C3 Ni1 -78.48(13) 2_656 .
C5 Ni13 C3 C4 118.1(8) . 2_656
C20 Ni13 C3 C4 -39.3(7) 2_656 2_656
Ni10 Ni13 C3 C4 -39.1(6) 2_656 2_656
C15 Ni13 C3 C4 -136.4(7) . 2_656
Ni4 Ni13 C3 C4 -130.1(7) . 2_656
Ni3 Ni13 C3 C4 140.5(7) . 2_656
Ni7 Ni13 C3 C4 52.5(6) 2_656 2_656
C5 Ni13 C3 Ni3 -22.5(7) . .
C20 Ni13 C3 Ni3 -179.8(2) 2_656 .
Ni10 Ni13 C3 Ni3 -179.6(3) 2_656 .
C15 Ni13 C3 Ni3 83.0(3) . .
Ni4 Ni13 C3 Ni3 89.4(2) . .
Ni7 Ni13 C3 Ni3 -88.0(2) 2_656 .
C5 Ni13 C3 Ni4 -111.8(6) . .
C20 Ni13 C3 Ni4 90.8(3) 2_656 .
Ni10 Ni13 C3 Ni4 91.04(18) 2_656 .
C15 Ni13 C3 Ni4 -6.3(2) . .
Ni3 Ni13 C3 Ni4 -89.4(2) . .
Ni7 Ni13 C3 Ni4 -177.3(3) 2_656 .
C5 Ni13 C3 Ni10 157.2(6) . 2_656
C20 Ni13 C3 Ni10 -0.2(3) 2_656 2_656
C15 Ni13 C3 Ni10 -97.4(2) . 2_656
Ni4 Ni13 C3 Ni10 -91.04(18) . 2_656
Ni3 Ni13 C3 Ni10 179.6(3) . 2_656
Ni7 Ni13 C3 Ni10 91.62(19) 2_656 2_656
C5 Ni13 C3 Ni7 65.5(7) . 2_656
C20 Ni13 C3 Ni7 -91.9(3) 2_656 2_656
Ni10 Ni13 C3 Ni7 -91.62(19) 2_656 2_656
C15 Ni13 C3 Ni7 171.0(2) . 2_656
Ni4 Ni13 C3 Ni7 177.3(3) . 2_656
Ni3 Ni13 C3 Ni7 88.0(2) . 2_656
C5 Ni13 C3 Ni1 -78.2(10) . .
C20 Ni13 C3 Ni1 124.4(6) 2_656 .
Ni10 Ni13 C3 Ni1 124.6(7) 2_656 .
C15 Ni13 C3 Ni1 27.3(7) . .
Ni4 Ni13 C3 Ni1 33.6(5) . .
Ni3 Ni13 C3 Ni1 -55.8(6) . .
Ni7 Ni13 C3 Ni1 -143.8(8) 2_656 .
C15 Ni4 C3 C4 148.5(6) . 2_656
C4 Ni4 C3 C4 -25.3(5) . 2_656
Ni13 Ni4 C3 C4 138.4(6) . 2_656
Ni12 Ni4 C3 C4 -15.1(7) . 2_656
Ni2 Ni4 C3 C4 -74.8(5) . 2_656
Ni1 Ni4 C3 C4 -57.3(5) . 2_656
Ni3 Ni4 C3 C4 -139.8(6) . 2_656
Ni10 Ni4 C3 C4 24.5(5) . 2_656
Ni10 Ni4 C3 C4 64.4(5) 2_656 2_656
C15 Ni4 C3 Ni3 -71.7(4) . .
C4 Ni4 C3 Ni3 114.6(2) . .
Ni13 Ni4 C3 Ni3 -81.8(2) . .
Ni12 Ni4 C3 Ni3 124.7(2) . .
Ni2 Ni4 C3 Ni3 65.0(2) . .
Ni1 Ni4 C3 Ni3 82.5(2) . .
Ni10 Ni4 C3 Ni3 164.32(16) . .
Ni10 Ni4 C3 Ni3 -155.8(3) 2_656 .
C15 Ni4 C3 Ni13 10.1(4) . .
C4 Ni4 C3 Ni13 -163.7(2) . .
Ni12 Ni4 C3 Ni13 -153.51(16) . .
Ni2 Ni4 C3 Ni13 146.82(10) . .
Ni1 Ni4 C3 Ni13 164.3(3) . .
Ni3 Ni4 C3 Ni13 81.8(2) . .
Ni10 Ni4 C3 Ni13 -113.90(14) . .
Ni10 Ni4 C3 Ni13 -73.98(18) 2_656 .
C15 Ni4 C3 Ni10 84.1(4) . 2_656
C4 Ni4 C3 Ni10 -89.7(2) . 2_656
Ni13 Ni4 C3 Ni10 73.98(18) . 2_656
Ni12 Ni4 C3 Ni10 -79.5(3) . 2_656
Ni2 Ni4 C3 Ni10 -139.21(12) . 2_656
Ni1 Ni4 C3 Ni10 -121.7(2) . 2_656
Ni3 Ni4 C3 Ni10 155.8(3) . 2_656
Ni10 Ni4 C3 Ni10 -39.93(17) . 2_656
C15 Ni4 C3 Ni7 2.1(11) . 2_656
C4 Ni4 C3 Ni7 -171.7(10) . 2_656
Ni13 Ni4 C3 Ni7 -8.0(8) . 2_656
Ni12 Ni4 C3 Ni7 -161.5(7) . 2_656
Ni2 Ni4 C3 Ni7 138.8(9) . 2_656
Ni1 Ni4 C3 Ni7 156.3(11) . 2_656
Ni3 Ni4 C3 Ni7 73.8(9) . 2_656
Ni10 Ni4 C3 Ni7 -121.9(10) . 2_656
Ni10 Ni4 C3 Ni7 -82.0(9) 2_656 2_656
C15 Ni4 C3 Ni1 -154.2(3) . .
C4 Ni4 C3 Ni1 32.0(2) . .
Ni13 Ni4 C3 Ni1 -164.3(3) . .
Ni12 Ni4 C3 Ni1 42.2(4) . .
Ni2 Ni4 C3 Ni1 -17.49(19) . .
Ni3 Ni4 C3 Ni1 -82.5(2) . .
Ni10 Ni4 C3 Ni1 81.79(13) . .
Ni10 Ni4 C3 Ni1 121.7(2) 2_656 .
C2 Ni1 C3 C4 -179.0(4) . 2_656
C2 Ni1 C3 C4 -71.7(4) 2_656 2_656
C4 Ni1 C3 C4 107.9(4) . 2_656
C3 Ni1 C3 C4 73.5(3) 2_656 2_656
C1 Ni1 C3 C4 138(10) 2_656 2_656
C1 Ni1 C3 C4 -105.4(4) . 2_656
Ni5 Ni1 C3 C4 -40.9(4) 2_656 2_656
Ni5 Ni1 C3 C4 -146.0(3) . 2_656
Ni2 Ni1 C3 C4 -31.8(3) 2_656 2_656
Ni2 Ni1 C3 C4 152.0(3) . 2_656
C2 Ni1 C3 Ni3 -42.8(4) . .
C2 Ni1 C3 Ni3 64.5(2) 2_656 .
C4 Ni1 C3 Ni3 136.2(4) 2_656 .
C4 Ni1 C3 Ni3 -115.9(2) . .
C3 Ni1 C3 Ni3 -150.3(3) 2_656 .
C1 Ni1 C3 Ni3 -85(11) 2_656 .
C1 Ni1 C3 Ni3 30.8(2) . .
Ni5 Ni1 C3 Ni3 95.3(2) 2_656 .
Ni5 Ni1 C3 Ni3 -9.7(2) . .
Ni2 Ni1 C3 Ni3 104.44(17) 2_656 .
Ni2 Ni1 C3 Ni3 -71.75(18) . .
C2 Ni1 C3 Ni13 12.9(9) . .
C2 Ni1 C3 Ni13 120.1(6) 2_656 .
C4 Ni1 C3 Ni13 -168.2(9) 2_656 .
C4 Ni1 C3 Ni13 -60.2(6) . .
C3 Ni1 C3 Ni13 -94.7(7) 2_656 .
C1 Ni1 C3 Ni13 -30(11) 2_656 .
C1 Ni1 C3 Ni13 86.4(7) . .
Ni5 Ni1 C3 Ni13 150.9(5) 2_656 .
Ni5 Ni1 C3 Ni13 45.9(7) . .
Ni2 Ni1 C3 Ni13 160.1(7) 2_656 .
Ni2 Ni1 C3 Ni13 -16.1(7) . .
C2 Ni1 C3 Ni4 46.1(4) . .
C2 Ni1 C3 Ni4 153.4(2) 2_656 .
C4 Ni1 C3 Ni4 -134.9(4) 2_656 .
C4 Ni1 C3 Ni4 -26.96(19) . .
C3 Ni1 C3 Ni4 -61.42(14) 2_656 .
C1 Ni1 C3 Ni4 3(11) 2_656 .
C1 Ni1 C3 Ni4 119.7(2) . .
Ni5 Ni1 C3 Ni4 -175.80(6) 2_656 .
Ni5 Ni1 C3 Ni4 79.16(15) . .
Ni2 Ni1 C3 Ni4 -166.67(17) 2_656 .
Ni2 Ni1 C3 Ni4 17.14(18) . .
C2 Ni1 C3 Ni10 126.4(3) . 2_656
C2 Ni1 C3 Ni10 -126.3(3) 2_656 2_656
C4 Ni1 C3 Ni10 -54.6(3) 2_656 2_656
C4 Ni1 C3 Ni10 53.3(3) . 2_656
C3 Ni1 C3 Ni10 18.86(16) 2_656 2_656
C1 Ni1 C3 Ni10 84(11) 2_656 2_656
C1 Ni1 C3 Ni10 -160.0(3) . 2_656
Ni5 Ni1 C3 Ni10 -95.5(3) 2_656 2_656
Ni5 Ni1 C3 Ni10 159.4(3) . 2_656
Ni2 Ni1 C3 Ni10 -86.4(3) 2_656 2_656
Ni2 Ni1 C3 Ni10 97.4(3) . 2_656
C2 Ni1 C3 Ni7 -125.1(3) . 2_656
C2 Ni1 C3 Ni7 -17.9(3) 2_656 2_656
C4 Ni1 C3 Ni7 53.8(3) 2_656 2_656
C4 Ni1 C3 Ni7 161.8(3) . 2_656
C3 Ni1 C3 Ni7 127.3(4) 2_656 2_656
C1 Ni1 C3 Ni7 -168(10) 2_656 2_656
C1 Ni1 C3 Ni7 -51.6(3) . 2_656
Ni5 Ni1 C3 Ni7 12.9(4) 2_656 2_656
Ni5 Ni1 C3 Ni7 -92.1(3) . 2_656
Ni2 Ni1 C3 Ni7 22.1(2) 2_656 2_656
Ni2 Ni1 C3 Ni7 -154.1(2) . 2_656
C15 Ni4 C4 C3 -142.5(7) . 2_656
C3 Ni4 C4 C3 27.8(5) . 2_656
Ni13 Ni4 C4 C3 6.5(7) . 2_656
Ni12 Ni4 C4 C3 -145.0(6) . 2_656
Ni2 Ni4 C4 C3 138.1(6) . 2_656
Ni1 Ni4 C4 C3 59.5(5) . 2_656
Ni3 Ni4 C4 C3 70.4(6) . 2_656
Ni10 Ni4 C4 C3 -61.2(5) . 2_656
Ni10 Ni4 C4 C3 -19.0(6) 2_656 2_656
C15 Ni4 C4 Ni12 2.5(6) . .
C3 Ni4 C4 Ni12 172.8(2) . .
Ni13 Ni4 C4 Ni12 151.58(15) . .
Ni2 Ni4 C4 Ni12 -76.89(19) . .
Ni1 Ni4 C4 Ni12 -155.5(3) . .
Ni3 Ni4 C4 Ni12 -144.55(10) . .
Ni10 Ni4 C4 Ni12 83.86(19) . .
Ni10 Ni4 C4 Ni12 126.02(14) 2_656 .
C15 Ni4 C4 Ni7 2.1(11) . .
C3 Ni4 C4 Ni7 172.5(8) . .
Ni13 Ni4 C4 Ni7 151.2(6) . .
Ni12 Ni4 C4 Ni7 -0.4(6) . .
Ni2 Ni4 C4 Ni7 -77.3(7) . .
Ni1 Ni4 C4 Ni7 -155.8(9) . .
Ni3 Ni4 C4 Ni7 -144.9(7) . .
Ni10 Ni4 C4 Ni7 83.5(7) . .
Ni10 Ni4 C4 Ni7 125.6(7) 2_656 .
C15 Ni4 C4 Ni2 79.4(6) . .
C3 Ni4 C4 Ni2 -110.3(2) . .
Ni13 Ni4 C4 Ni2 -131.53(19) . .
Ni12 Ni4 C4 Ni2 76.89(19) . .
Ni1 Ni4 C4 Ni2 -78.57(17) . .
Ni3 Ni4 C4 Ni2 -67.66(19) . .
Ni10 Ni4 C4 Ni2 160.8(3) . .
Ni10 Ni4 C4 Ni2 -157.08(14) 2_656 .
C15 Ni4 C4 Ni10 -81.3(6) . .
C3 Ni4 C4 Ni10 89.0(2) . .
Ni13 Ni4 C4 Ni10 67.7(3) . .
Ni12 Ni4 C4 Ni10 -83.86(19) . .
Ni2 Ni4 C4 Ni10 -160.8(3) . .
Ni1 Ni4 C4 Ni10 120.7(2) . .
Ni3 Ni4 C4 Ni10 131.59(12) . .
Ni10 Ni4 C4 Ni10 42.16(16) 2_656 .
C15 Ni4 C4 Ni1 158.0(5) . .
C3 Ni4 C4 Ni1 -31.7(2) . .
Ni13 Ni4 C4 Ni1 -53.0(3) . .
Ni12 Ni4 C4 Ni1 155.5(3) . .
Ni2 Ni4 C4 Ni1 78.57(17) . .
Ni3 Ni4 C4 Ni1 10.9(2) . .
Ni10 Ni4 C4 Ni1 -120.7(2) . .
Ni10 Ni4 C4 Ni1 -78.52(14) 2_656 .
C16 Ni12 C4 C3 116.3(8) . 2_656
C13 Ni12 C4 C3 -42.6(7) . 2_656
Ni7 Ni12 C4 C3 -39.4(6) . 2_656
C17 Ni12 C4 C3 -140.0(7) . 2_656
Ni2 Ni12 C4 C3 -131.4(7) . 2_656
Ni4 Ni12 C4 C3 140.5(7) . 2_656
Ni10 Ni12 C4 C3 52.7(6) . 2_656
C16 Ni12 C4 Ni4 -24.2(7) . .
C13 Ni12 C4 Ni4 176.9(3) . .
Ni7 Ni12 C4 Ni4 -179.8(3) . .
C17 Ni12 C4 Ni4 79.5(3) . .
Ni2 Ni12 C4 Ni4 88.1(2) . .
Ni10 Ni12 C4 Ni4 -87.8(2) . .
C16 Ni12 C4 Ni7 155.7(6) . .
C13 Ni12 C4 Ni7 -3.3(3) . .
C17 Ni12 C4 Ni7 -100.6(3) . .
Ni2 Ni12 C4 Ni7 -92.06(17) . .
Ni4 Ni12 C4 Ni7 179.8(3) . .
Ni10 Ni12 C4 Ni7 92.05(19) . .
C16 Ni12 C4 Ni2 -112.3(6) . .
C13 Ni12 C4 Ni2 88.8(3) . .
Ni7 Ni12 C4 Ni2 92.06(17) . .
C17 Ni12 C4 Ni2 -8.6(3) . .
Ni4 Ni12 C4 Ni2 -88.1(2) . .
Ni10 Ni12 C4 Ni2 -175.9(3) . .
C16 Ni12 C4 Ni10 63.6(7) . .
C13 Ni12 C4 Ni10 -95.3(3) . .
Ni7 Ni12 C4 Ni10 -92.05(19) . .
C17 Ni12 C4 Ni10 167.3(3) . .
Ni2 Ni12 C4 Ni10 175.9(3) . .
Ni4 Ni12 C4 Ni10 87.8(2) . .
C16 Ni12 C4 Ni1 -82.0(9) . .
C13 Ni12 C4 Ni1 119.1(6) . .
Ni7 Ni12 C4 Ni1 122.4(7) . .
C17 Ni12 C4 Ni1 21.7(6) . .
Ni2 Ni12 C4 Ni1 30.3(5) . .
Ni4 Ni12 C4 Ni1 -57.8(5) . .
Ni10 Ni12 C4 Ni1 -145.6(7) . .
C12 Ni7 C4 C3 -15.6(10) . 2_656
C13 Ni7 C4 C3 155.5(4) . 2_656
Ni12 Ni7 C4 C3 152.4(4) . 2_656
Ni13 Ni7 C4 C3 25.4(3) 2_656 2_656
Ni3 Ni7 C4 C3 -30.7(3) 2_656 2_656
Ni6 Ni7 C4 C3 -92.2(3) . 2_656
Ni2 Ni7 C4 C3 -131.2(4) . 2_656
Ni10 Ni7 C4 C3 69.2(3) . 2_656
C12 Ni7 C4 Ni4 -167.5(9) . .
C13 Ni7 C4 Ni4 3.6(8) . .
C3 Ni7 C4 Ni4 -152.0(10) 2_656 .
Ni12 Ni7 C4 Ni4 0.4(6) . .
Ni13 Ni7 C4 Ni4 -126.6(8) 2_656 .
Ni3 Ni7 C4 Ni4 177.3(8) 2_656 .
Ni6 Ni7 C4 Ni4 115.8(7) . .
Ni2 Ni7 C4 Ni4 76.9(7) . .
Ni10 Ni7 C4 Ni4 -82.8(7) . .
C12 Ni7 C4 Ni12 -167.9(8) . .
C13 Ni7 C4 Ni12 3.2(3) . .
C3 Ni7 C4 Ni12 -152.4(4) 2_656 .
Ni13 Ni7 C4 Ni12 -126.99(15) 2_656 .
Ni3 Ni7 C4 Ni12 176.94(18) 2_656 .
Ni6 Ni7 C4 Ni12 115.37(13) . .
Ni2 Ni7 C4 Ni12 76.46(19) . .
Ni10 Ni7 C4 Ni12 -83.16(19) . .
C12 Ni7 C4 Ni2 115.6(9) . .
C13 Ni7 C4 Ni2 -73.3(3) . .
C3 Ni7 C4 Ni2 131.2(4) 2_656 .
Ni12 Ni7 C4 Ni2 -76.46(19) . .
Ni13 Ni7 C4 Ni2 156.55(18) 2_656 .
Ni3 Ni7 C4 Ni2 100.48(17) 2_656 .
Ni6 Ni7 C4 Ni2 38.91(17) . .
Ni10 Ni7 C4 Ni2 -159.6(3) . .
C12 Ni7 C4 Ni10 -84.8(9) . .
C13 Ni7 C4 Ni10 86.3(3) . .
C3 Ni7 C4 Ni10 -69.2(3) 2_656 .
Ni12 Ni7 C4 Ni10 83.16(19) . .
Ni13 Ni7 C4 Ni10 -43.84(14) 2_656 .
Ni3 Ni7 C4 Ni10 -99.90(18) 2_656 .
Ni6 Ni7 C4 Ni10 -161.47(15) . .
Ni2 Ni7 C4 Ni10 159.6(3) . .
C12 Ni7 C4 Ni1 40.3(10) . .
C13 Ni7 C4 Ni1 -148.6(3) . .
C3 Ni7 C4 Ni1 55.9(3) 2_656 .
Ni12 Ni7 C4 Ni1 -151.7(4) . .
Ni13 Ni7 C4 Ni1 81.3(3) 2_656 .
Ni3 Ni7 C4 Ni1 25.2(2) 2_656 .
Ni6 Ni7 C4 Ni1 -36.4(3) . .
Ni2 Ni7 C4 Ni1 -75.3(3) . .
Ni10 Ni7 C4 Ni1 125.1(4) . .
C17 Ni2 C4 C3 152.7(6) . 2_656
C2 Ni2 C4 C3 -22.1(5) . 2_656
Ni12 Ni2 C4 C3 138.7(6) . 2_656
Ni11 Ni2 C4 C3 -9.6(7) . 2_656
Ni5 Ni2 C4 C3 -71.8(5) . 2_656
Ni1 Ni2 C4 C3 -55.9(5) . 2_656
Ni4 Ni2 C4 C3 -139.2(6) . 2_656
Ni6 Ni2 C4 C3 26.6(5) . 2_656
Ni7 Ni2 C4 C3 65.1(5) . 2_656
C17 Ni2 C4 Ni4 -68.1(5) . .
C2 Ni2 C4 Ni4 117.1(2) . .
Ni12 Ni2 C4 Ni4 -82.2(2) . .
Ni11 Ni2 C4 Ni4 129.6(2) . .
Ni5 Ni2 C4 Ni4 67.4(2) . .
Ni1 Ni2 C4 Ni4 83.31(18) . .
Ni6 Ni2 C4 Ni4 165.82(15) . .
Ni7 Ni2 C4 Ni4 -155.7(3) . .
C17 Ni2 C4 Ni12 14.0(5) . .
C2 Ni2 C4 Ni12 -160.8(2) . .
Ni11 Ni2 C4 Ni12 -148.24(17) . .
Ni5 Ni2 C4 Ni12 149.55(9) . .
Ni1 Ni2 C4 Ni12 165.5(2) . .
Ni4 Ni2 C4 Ni12 82.2(2) . .
Ni6 Ni2 C4 Ni12 -112.03(13) . .
Ni7 Ni2 C4 Ni12 -73.60(17) . .
C17 Ni2 C4 Ni7 87.6(4) . .
C2 Ni2 C4 Ni7 -87.2(2) . .
Ni12 Ni2 C4 Ni7 73.60(17) . .
Ni11 Ni2 C4 Ni7 -74.6(3) . .
Ni5 Ni2 C4 Ni7 -136.86(12) . .
Ni1 Ni2 C4 Ni7 -120.9(2) . .
Ni4 Ni2 C4 Ni7 155.7(3) . .
Ni6 Ni2 C4 Ni7 -38.43(16) . .
C17 Ni2 C4 Ni10 2.3(10) . .
C2 Ni2 C4 Ni10 -172.6(8) . .
Ni12 Ni2 C4 Ni10 -11.8(7) . .
Ni11 Ni2 C4 Ni10 -160.0(6) . .
Ni5 Ni2 C4 Ni10 137.8(8) . .
Ni1 Ni2 C4 Ni10 153.7(10) . .
Ni4 Ni2 C4 Ni10 70.4(8) . .
Ni6 Ni2 C4 Ni10 -123.8(8) . .
Ni7 Ni2 C4 Ni10 -85.4(8) . .
C17 Ni2 C4 Ni1 -151.4(4) . .
C2 Ni2 C4 Ni1 33.7(2) . .
Ni12 Ni2 C4 Ni1 -165.5(2) . .
Ni11 Ni2 C4 Ni1 46.3(3) . .
Ni5 Ni2 C4 Ni1 -15.92(18) . .
Ni4 Ni2 C4 Ni1 -83.31(18) . .
Ni6 Ni2 C4 Ni1 82.51(12) . .
Ni7 Ni2 C4 Ni1 120.9(2) . .
C14 Ni10 C4 C3 173.3(4) . 2_656
C20 Ni10 C4 C3 -38.0(5) . 2_656
Ni13 Ni10 C4 C3 -21.0(3) 2_656 2_656
Ni12 Ni10 C4 C3 -144.1(4) . 2_656
Ni4 Ni10 C4 C3 134.1(4) . 2_656
Ni10 Ni10 C4 C3 90.6(3) 2_656 2_656
Ni4 Ni10 C4 C3 34.6(3) 2_656 2_656
Ni7 Ni10 C4 C3 -70.6(3) . 2_656
C14 Ni10 C4 Ni4 39.2(4) . .
C20 Ni10 C4 Ni4 -172.2(3) . .
C3 Ni10 C4 Ni4 -134.1(4) 2_656 .
Ni13 Ni10 C4 Ni4 -155.11(18) 2_656 .
Ni12 Ni10 C4 Ni4 81.8(2) . .
Ni10 Ni10 C4 Ni4 -43.49(17) 2_656 .
Ni4 Ni10 C4 Ni4 -99.57(18) 2_656 .
Ni7 Ni10 C4 Ni4 155.3(3) . .
C14 Ni10 C4 Ni12 -42.6(4) . .
C20 Ni10 C4 Ni12 106.0(3) . .
C3 Ni10 C4 Ni12 144.1(4) 2_656 .
Ni13 Ni10 C4 Ni12 123.10(16) 2_656 .
Ni4 Ni10 C4 Ni12 -81.8(2) . .
Ni10 Ni10 C4 Ni12 -125.27(15) 2_656 .
Ni4 Ni10 C4 Ni12 178.65(19) 2_656 .
Ni7 Ni10 C4 Ni12 73.50(18) . .
C14 Ni10 C4 Ni7 -116.1(3) . .
C20 Ni10 C4 Ni7 32.6(4) . .
C3 Ni10 C4 Ni7 70.6(3) 2_656 .
Ni13 Ni10 C4 Ni7 49.61(16) 2_656 .
Ni12 Ni10 C4 Ni7 -73.50(18) . .
Ni4 Ni10 C4 Ni7 -155.3(3) . .
Ni10 Ni10 C4 Ni7 161.23(16) 2_656 .
Ni4 Ni10 C4 Ni7 105.15(18) 2_656 .
C14 Ni10 C4 Ni2 -31.1(10) . .
C20 Ni10 C4 Ni2 117.6(8) . .
C3 Ni10 C4 Ni2 155.6(11) 2_656 .
Ni13 Ni10 C4 Ni2 134.6(9) 2_656 .
Ni12 Ni10 C4 Ni2 11.5(7) . .
Ni4 Ni10 C4 Ni2 -70.3(8) . .
Ni10 Ni10 C4 Ni2 -113.8(8) 2_656 .
Ni4 Ni10 C4 Ni2 -169.8(9) 2_656 .
Ni7 Ni10 C4 Ni2 85.0(8) . .
C14 Ni10 C4 Ni1 118.9(4) . .
C20 Ni10 C4 Ni1 -92.5(4) . .
C3 Ni10 C4 Ni1 -54.4(3) 2_656 .
Ni13 Ni10 C4 Ni1 -75.4(3) 2_656 .
Ni12 Ni10 C4 Ni1 161.5(4) . .
Ni4 Ni10 C4 Ni1 79.7(3) . .
Ni10 Ni10 C4 Ni1 36.2(3) 2_656 .
Ni4 Ni10 C4 Ni1 -19.9(2) 2_656 .
Ni7 Ni10 C4 Ni1 -125.0(4) . .
C2 Ni1 C4 C3 108.4(4) . 2_656
C2 Ni1 C4 C3 49(17) 2_656 2_656
C4 Ni1 C4 C3 -72.3(3) 2_656 2_656
C3 Ni1 C4 C3 -106.5(4) . 2_656
C1 Ni1 C4 C3 74.2(4) 2_656 2_656
C1 Ni1 C4 C3 -178.6(4) . 2_656
Ni5 Ni1 C4 C3 45.9(4) 2_656 2_656
Ni5 Ni1 C4 C3 152.2(3) . 2_656
Ni2 Ni1 C4 C3 -40.7(4) 2_656 2_656
Ni2 Ni1 C4 C3 136.7(4) . 2_656
C2 Ni1 C4 Ni4 -115.9(2) . .
C2 Ni1 C4 Ni4 -176(100) 2_656 .
C4 Ni1 C4 Ni4 63.44(15) 2_656 .
C3 Ni1 C4 Ni4 29.2(2) . .
C3 Ni1 C4 Ni4 135.7(4) 2_656 .
C1 Ni1 C4 Ni4 -150.1(2) 2_656 .
C1 Ni1 C4 Ni4 -42.9(4) . .
Ni5 Ni1 C4 Ni4 -178.36(6) 2_656 .
Ni5 Ni1 C4 Ni4 -72.08(18) . .
Ni2 Ni1 C4 Ni4 95.0(2) 2_656 .
Ni2 Ni1 C4 Ni4 -87.6(2) . .
C2 Ni1 C4 Ni12 -58.3(6) . .
C2 Ni1 C4 Ni12 -118(16) 2_656 .
C4 Ni1 C4 Ni12 121.0(7) 2_656 .
C3 Ni1 C4 Ni12 86.8(6) . .
C3 Ni1 C4 Ni12 -166.8(8) 2_656 .
C1 Ni1 C4 Ni12 -92.6(6) 2_656 .
C1 Ni1 C4 Ni12 14.7(8) . .
Ni5 Ni1 C4 Ni12 -120.8(5) 2_656 .
Ni5 Ni1 C4 Ni12 -14.5(6) . .
Ni2 Ni1 C4 Ni12 152.6(5) 2_656 .
Ni2 Ni1 C4 Ni12 -30.1(5) . .
C2 Ni1 C4 Ni7 52.7(3) . .
C2 Ni1 C4 Ni7 -7(17) 2_656 .
C4 Ni1 C4 Ni7 -128.0(4) 2_656 .
C3 Ni1 C4 Ni7 -162.2(3) . .
C3 Ni1 C4 Ni7 -55.7(4) 2_656 .
C1 Ni1 C4 Ni7 18.4(3) 2_656 .
C1 Ni1 C4 Ni7 125.7(3) . .
Ni5 Ni1 C4 Ni7 -9.8(4) 2_656 .
Ni5 Ni1 C4 Ni7 96.5(3) . .
Ni2 Ni1 C4 Ni7 -96.4(3) 2_656 .
Ni2 Ni1 C4 Ni7 80.9(3) . .
C2 Ni1 C4 Ni2 -28.25(19) . .
C2 Ni1 C4 Ni2 -88(17) 2_656 .
C4 Ni1 C4 Ni2 151.1(3) 2_656 .
C3 Ni1 C4 Ni2 116.8(2) . .
C3 Ni1 C4 Ni2 -136.7(4) 2_656 .
C1 Ni1 C4 Ni2 -62.5(2) 2_656 .
C1 Ni1 C4 Ni2 44.8(4) . .
Ni5 Ni1 C4 Ni2 -90.74(19) 2_656 .
Ni5 Ni1 C4 Ni2 15.54(17) . .
Ni2 Ni1 C4 Ni2 -177.33(4) 2_656 .
C2 Ni1 C4 Ni10 162.0(3) . .
C2 Ni1 C4 Ni10 102(17) 2_656 .
C4 Ni1 C4 Ni10 -18.66(14) 2_656 .
C3 Ni1 C4 Ni10 -52.9(3) . .
C3 Ni1 C4 Ni10 53.6(3) 2_656 .
C1 Ni1 C4 Ni10 127.8(3) 2_656 .
C1 Ni1 C4 Ni10 -125.0(3) . .
Ni5 Ni1 C4 Ni10 99.5(3) 2_656 .
Ni5 Ni1 C4 Ni10 -154.2(2) . .
Ni2 Ni1 C4 Ni10 13.0(4) 2_656 .
Ni2 Ni1 C4 Ni10 -169.7(4) . .
C20 Ni13 C5 O5 76(56) 2_656 .
C3 Ni13 C5 O5 -82(56) . .
Ni10 Ni13 C5 O5 59(56) 2_656 .
C15 Ni13 C5 O5 173(100) . .
Ni4 Ni13 C5 O5 -169(100) . .
Ni3 Ni13 C5 O5 -99(56) . .
Ni7 Ni13 C5 O5 -32(56) 2_656 .
C3 Ni3 C6 O6 -20(5) . .
C1 Ni3 C6 O6 161(5) . .
Ni13 Ni3 C6 O6 -27(5) . .
Ni9 Ni3 C6 O6 175(5) . .
Ni5 Ni3 C6 O6 121(5) . .
Ni1 Ni3 C6 O6 95(5) . .
Ni4 Ni3 C6 O6 29(5) . .
Ni7 Ni3 C6 O6 -85(5) 2_656 .
Ni6 Ni3 C6 O6 -150(5) 2_656 .
C19 Ni9 C7 O7 36(17) . .
C1 Ni9 C7 O7 -123(17) . .
Ni6 Ni9 C7 O7 17(18) 2_656 .
Ni5 Ni9 C7 O7 -141(17) . .
Ni3 Ni9 C7 O7 150(17) . .
Ni8 Ni9 C7 O7 -72(17) 2_656 .
C1 Ni5 C8 O8 -19(5) . .
C2 Ni5 C8 O8 165(4) . .
Ni9 Ni5 C8 O8 -24(4) . .
Ni11 Ni5 C8 O8 178(4) . .
Ni3 Ni5 C8 O8 33(4) . .
Ni1 Ni5 C8 O8 103(4) . .
Ni2 Ni5 C8 O8 125(4) . .
Ni8 Ni5 C8 O8 -83(4) 2_656 .
Ni8 Ni5 C8 O8 -146(4) . .
C1 Ni5 C8 Ni11 162.8(4) . .
C2 Ni5 C8 Ni11 -12.9(3) . .
Ni9 Ni5 C8 Ni11 158.12(9) . .
Ni3 Ni5 C8 Ni11 -144.53(8) . .
Ni1 Ni5 C8 Ni11 -74.8(5) . .
Ni2 Ni5 C8 Ni11 -52.58(12) . .
Ni8 Ni5 C8 Ni11 99.30(17) 2_656 .
Ni8 Ni5 C8 Ni11 36.23(18) . .
C18 Ni11 C8 O8 -14.2(8) . .
C10 Ni11 C8 O8 87.1(8) . .
C2 Ni11 C8 O8 -167.4(7) . .
Ni8 Ni11 C8 O8 137.5(7) . .
Ni2 Ni11 C8 O8 -120.2(7) . .
Ni5 Ni11 C8 O8 -179.6(9) . .
Ni6 Ni11 C8 O8 -151.9(6) . .
C18 Ni11 C8 Ni5 165.4(3) . .
C10 Ni11 C8 Ni5 -93.3(3) . .
C2 Ni11 C8 Ni5 12.1(3) . .
Ni8 Ni11 C8 Ni5 -42.9(2) . .
Ni2 Ni11 C8 Ni5 59.4(2) . .
Ni6 Ni11 C8 Ni5 27.6(4) . .
C10 Ni8 C9 O9 -4(15) . .
C2 Ni8 C9 O9 166(15) . .
C1 Ni8 C9 O9 156(15) 2_656 .
Ni11 Ni8 C9 O9 7(16) . .
Ni9 Ni8 C9 O9 128(15) 2_656 .
Ni8 Ni8 C9 O9 -115(15) 2_656 .
Ni5 Ni8 C9 O9 -178(100) 2_656 .
Ni5 Ni8 C9 O9 -99(15) . .
Ni6 Ni8 C9 O9 101(15) . .
C18 Ni11 C10 O10 10.7(10) . .
C2 Ni11 C10 O10 -176.0(9) . .
Ni8 Ni11 C10 O10 -179.7(10) . .
C8 Ni11 C10 O10 -80.8(9) . .
Ni2 Ni11 C10 O10 -169.8(6) . .
Ni5 Ni11 C10 O10 -121.8(9) . .
Ni6 Ni11 C10 O10 132.1(9) . .
C18 Ni11 C10 Ni8 -169.6(3) . .
C2 Ni11 C10 Ni8 3.7(3) . .
C8 Ni11 C10 Ni8 98.9(2) . .
Ni2 Ni11 C10 Ni8 9.9(6) . .
Ni5 Ni11 C10 Ni8 57.87(19) . .
Ni6 Ni11 C10 Ni8 -48.3(2) . .
C9 Ni8 C10 O10 -7.7(10) . .
C2 Ni8 C10 O10 176.2(9) . .
C1 Ni8 C10 O10 -163.1(8) 2_656 .
Ni11 Ni8 C10 O10 179.7(11) . .
Ni9 Ni8 C10 O10 -98.3(9) 2_656 .
Ni8 Ni8 C10 O10 78.0(10) 2_656 .
Ni5 Ni8 C10 O10 129.6(11) 2_656 .
Ni5 Ni8 C10 O10 132.5(9) . .
Ni6 Ni8 C10 O10 -137.7(9) . .
C9 Ni8 C10 Ni11 172.7(3) . .
C2 Ni8 C10 Ni11 -3.4(3) . .
C1 Ni8 C10 Ni11 17.3(4) 2_656 .
Ni9 Ni8 C10 Ni11 82.1(3) 2_656 .
Ni8 Ni8 C10 Ni11 -101.70(18) 2_656 .
Ni5 Ni8 C10 Ni11 -50.0(15) 2_656 .
Ni5 Ni8 C10 Ni11 -47.17(17) . .
Ni6 Ni8 C10 Ni11 42.67(19) . .
C19 Ni6 C11 O11 -20(24) 2_656 .
C1 Ni6 C11 O11 146(24) 2_656 .
C2 Ni6 C11 O11 138(24) . .
Ni9 Ni6 C11 O11 -11(25) 2_656 .
Ni11 Ni6 C11 O11 110(24) . .
Ni7 Ni6 C11 O11 -133(24) . .
Ni2 Ni6 C11 O11 165(24) . .
Ni8 Ni6 C11 O11 82(24) . .
Ni3 Ni6 C11 O11 -116(24) 2_656 .
C13 Ni7 C12 O12 -14(10) . .
C4 Ni7 C12 O12 157(10) . .
C3 Ni7 C12 O12 146(10) 2_656 .
Ni12 Ni7 C12 O12 -5(11) . .
Ni13 Ni7 C12 O12 117(10) 2_656 .
Ni3 Ni7 C12 O12 172(10) 2_656 .
Ni6 Ni7 C12 O12 -124(10) . .
Ni2 Ni7 C12 O12 -108(10) . .
Ni10 Ni7 C12 O12 91(10) . .
C16 Ni12 C13 O13 13.0(10) . .
C4 Ni12 C13 O13 -177.5(9) . .
Ni7 Ni12 C13 O13 179.0(11) . .
C17 Ni12 C13 O13 -82.3(10) . .
Ni2 Ni12 C13 O13 -123.0(9) . .
Ni4 Ni12 C13 O13 -172.4(6) . .
Ni10 Ni12 C13 O13 130.3(9) . .
C16 Ni12 C13 Ni7 -166.0(3) . .
C4 Ni12 C13 Ni7 3.5(3) . .
C17 Ni12 C13 Ni7 98.7(3) . .
Ni2 Ni12 C13 Ni7 58.0(2) . .
Ni4 Ni12 C13 Ni7 8.6(6) . .
Ni10 Ni12 C13 Ni7 -48.7(2) . .
C12 Ni7 C13 O13 -5.4(10) . .
C4 Ni7 C13 O13 177.7(9) . .
C3 Ni7 C13 O13 -161.3(8) 2_656 .
Ni12 Ni7 C13 O13 -179.0(11) . .
Ni13 Ni7 C13 O13 -97.5(9) 2_656 .
Ni3 Ni7 C13 O13 130.2(13) 2_656 .
Ni6 Ni7 C13 O13 79.6(10) . .
Ni2 Ni7 C13 O13 134.1(10) . .
Ni10 Ni7 C13 O13 -136.9(9) . .
C12 Ni7 C13 Ni12 173.7(3) . .
C4 Ni7 C13 Ni12 -3.2(3) . .
C3 Ni7 C13 Ni12 17.8(5) 2_656 .
Ni13 Ni7 C13 Ni12 81.5(3) 2_656 .
Ni3 Ni7 C13 Ni12 -50.7(16) 2_656 .
Ni6 Ni7 C13 Ni12 -101.41(19) . .
Ni2 Ni7 C13 Ni12 -46.88(18) . .
Ni10 Ni7 C13 Ni12 42.2(2) . .
C20 Ni10 C14 O14 -64(18) . .
C3 Ni10 C14 O14 105(18) 2_656 .
C4 Ni10 C14 O14 93(18) . .
Ni13 Ni10 C14 O14 -58(19) 2_656 .
Ni12 Ni10 C14 O14 64(18) . .
Ni4 Ni10 C14 O14 119(18) . .
Ni10 Ni10 C14 O14 -179(100) 2_656 .
Ni4 Ni10 C14 O14 -163(18) 2_656 .
Ni7 Ni10 C14 O14 38(18) . .
C4 Ni4 C15 O15 -11(4) . .
Ni13 Ni4 C15 O15 -172(4) . .
Ni12 Ni4 C15 O15 -9(4) . .
Ni2 Ni4 C15 O15 46(4) . .
Ni1 Ni4 C15 O15 121(4) . .
Ni3 Ni4 C15 O15 139(4) . .
Ni10 Ni4 C15 O15 -69(4) . .
Ni10 Ni4 C15 O15 -132(4) 2_656 .
C4 Ni4 C15 Ni13 160.9(4) . .
C3 Ni4 C15 Ni13 -8.2(3) . .
Ni12 Ni4 C15 Ni13 162.89(10) . .
Ni2 Ni4 C15 Ni13 -142.14(10) . .
Ni1 Ni4 C15 Ni13 -67.3(7) . .
Ni3 Ni4 C15 Ni13 -49.61(15) . .
Ni10 Ni4 C15 Ni13 102.72(16) . .
Ni10 Ni4 C15 Ni13 39.99(17) 2_656 .
C5 Ni13 C15 O15 -22.7(8) . .
C20 Ni13 C15 O15 80.0(8) 2_656 .
C3 Ni13 C15 O15 -174.2(8) . .
Ni10 Ni13 C15 O15 130.0(8) 2_656 .
Ni4 Ni13 C15 O15 178.0(10) . .
Ni3 Ni13 C15 O15 -126.5(8) . .
Ni7 Ni13 C15 O15 -162.6(6) 2_656 .
C5 Ni13 C15 Ni4 159.3(3) . .
C20 Ni13 C15 Ni4 -98.0(3) 2_656 .
C3 Ni13 C15 Ni4 7.8(3) . .
Ni10 Ni13 C15 Ni4 -48.0(3) 2_656 .
Ni3 Ni13 C15 Ni4 55.5(2) . .
Ni7 Ni13 C15 Ni4 19.4(5) 2_656 .
C13 Ni12 C16 O16 18(60) . .
C4 Ni12 C16 O16 -141(59) . .
Ni7 Ni12 C16 O16 -3(60) . .
C17 Ni12 C16 O16 115(60) . .
Ni2 Ni12 C16 O16 131(59) . .
Ni4 Ni12 C16 O16 -159(60) . .
Ni10 Ni12 C16 O16 -93(60) . .
C2 Ni2 C17 O17 -17(5) . .
C4 Ni2 C17 O17 172(5) . .
Ni12 Ni2 C17 O17 -176(5) . .
Ni11 Ni2 C17 O17 -17(5) . .
Ni5 Ni2 C17 O17 39(5) . .
Ni1 Ni2 C17 O17 110(5) . .
Ni4 Ni2 C17 O17 132(5) . .
Ni6 Ni2 C17 O17 -76(5) . .
Ni7 Ni2 C17 O17 -139(5) . .
C2 Ni2 C17 Ni12 159.7(5) . .
C4 Ni2 C17 Ni12 -11.4(4) . .
Ni11 Ni2 C17 Ni12 159.02(12) . .
Ni5 Ni2 C17 Ni12 -145.30(9) . .
Ni1 Ni2 C17 Ni12 -73.6(7) . .
Ni4 Ni2 C17 Ni12 -52.03(16) . .
Ni6 Ni2 C17 Ni12 100.18(18) . .
Ni7 Ni2 C17 Ni12 37.3(2) . .
C16 Ni12 C17 O17 -19.0(10) . .
C13 Ni12 C17 O17 83.9(10) . .
C4 Ni12 C17 O17 -170.3(10) . .
Ni7 Ni12 C17 O17 134.5(9) . .
Ni2 Ni12 C17 O17 179.1(12) . .
Ni4 Ni12 C17 O17 -122.8(10) . .
Ni10 Ni12 C17 O17 -154.3(7) . .
C16 Ni12 C17 Ni2 161.9(4) . .
C13 Ni12 C17 Ni2 -95.2(4) . .
C4 Ni12 C17 Ni2 10.7(3) . .
Ni7 Ni12 C17 Ni2 -44.6(3) . .
Ni4 Ni12 C17 Ni2 58.1(3) . .
Ni10 Ni12 C17 Ni2 26.7(6) . .
C10 Ni11 C18 O18 -53(15) . .
C2 Ni11 C18 O18 141(15) . .
Ni8 Ni11 C18 O18 -69(15) . .
C8 Ni11 C18 O18 44(15) . .
Ni2 Ni11 C18 O18 127(15) . .
Ni5 Ni11 C18 O18 56(15) . .
Ni6 Ni11 C18 O18 -164(15) . .
C7 Ni9 C19 O19 12.3(11) . .
C1 Ni9 C19 O19 -177.8(10) . .
Ni6 Ni9 C19 O19 179.9(12) 2_656 .
Ni5 Ni9 C19 O19 -174.1(7) . .
Ni3 Ni9 C19 O19 -123.3(10) . .
Ni8 Ni9 C19 O19 130.5(10) 2_656 .
C7 Ni9 C19 Ni6 -167.6(3) . 2_656
C1 Ni9 C19 Ni6 2.2(3) . 2_656
Ni5 Ni9 C19 Ni6 5.9(7) . 2_656
Ni3 Ni9 C19 Ni6 56.8(2) . 2_656
Ni8 Ni9 C19 Ni6 -49.4(2) 2_656 2_656
C14 Ni10 C20 O20 -3.3(10) . .
C3 Ni10 C20 O20 -179.5(9) 2_656 .
C4 Ni10 C20 O20 -156.7(8) . .
Ni13 Ni10 C20 O20 -179.2(11) 2_656 .
Ni12 Ni10 C20 O20 -94.9(10) . .
Ni4 Ni10 C20 O20 148.0(14) . .
Ni10 Ni10 C20 O20 82.8(10) 2_656 .
Ni4 Ni10 C20 O20 136.0(10) 2_656 .
Ni7 Ni10 C20 O20 -134.5(10) . .
C14 Ni10 C20 Ni13 175.9(3) . 2_656
C3 Ni10 C20 Ni13 -0.2(3) 2_656 2_656
C4 Ni10 C20 Ni13 22.5(4) . 2_656
Ni12 Ni10 C20 Ni13 84.3(3) . 2_656
Ni4 Ni10 C20 Ni13 -33(2) . 2_656
Ni10 Ni10 C20 Ni13 -98.0(2) 2_656 2_656
Ni4 Ni10 C20 Ni13 -44.80(18) 2_656 2_656
Ni7 Ni10 C20 Ni13 44.74(19) . 2_656
C103 N1 C101 C102 -60.4(10) . .
C105 N1 C101 C102 179.1(8) . .
C107 N1 C101 C102 59.0(10) . .
C101 N1 C103 C104 -58.6(10) . .
C105 N1 C103 C104 57.8(10) . .
C107 N1 C103 C104 179.1(8) . .
C101 N1 C105 C106 -178.3(8) . .
C103 N1 C105 C106 61.0(10) . .
C107 N1 C105 C106 -57.8(10) . .
C101 N1 C107 C108 56.6(10) . .
C103 N1 C107 C108 178.8(8) . .
C105 N1 C107 C108 -59.6(10) . .
C207 N2 C201 C202 62.8(9) . .
C205 N2 C201 C202 -56.5(9) . .
C203 N2 C201 C202 -174.8(7) . .
C201 N2 C203 C204 -66.2(9) . .
C207 N2 C203 C204 55.2(9) . .
C205 N2 C203 C204 172.8(7) . .
C201 N2 C205 C206 -57.5(9) . .
C207 N2 C205 C206 -178.2(7) . .
C203 N2 C205 C206 61.7(9) . .
C201 N2 C207 C208 174.6(8) . .
C205 N2 C207 C208 -63.7(9) . .
C203 N2 C207 C208 53.7(10) . .
